data_4304671
loop_
_publ_author_name
'Tianle Zhang'
'Jianxi Kong'
'Yuejie Hu'
'Xianggao Meng'
'Hongbing Yin'
'Dongshuang Hu'
'Changpeng Ji'

_publ_section_title
;
3D Coordination Networks Based on Supramolecular Chains as Building Units:
Synthesis and Crystal Structures of Two Silver(I) Pyridyldiethynides
;
_journal_name_full 'Inorganic Chemistry'
_journal_page_first 3144
_journal_page_last 3149
_journal_paper_doi 10.1021/ic702230h
_journal_volume 47
_journal_year 2008
_chemical_formula_sum 'C34 H22 Ag12 F24 N2 O24'
_chemical_formula_weight 2592.98
_chemical_name_common CF3CO2Ag-3,5-pyridyldiethynide
_chemical_name_systematic
; 
 ? 
;
_space_group_IT_number 2
_symmetry_cell_setting triclinic
_symmetry_space_group_name_Hall '-P 1'
_symmetry_space_group_name_H-M 'P -1'
_atom_sites_solution_hydrogens geom
_atom_sites_solution_primary direct
_atom_sites_solution_secondary difmap
_audit_creation_method SHELXL-97
_cell_angle_alpha 89.0940(10)
_cell_angle_beta 87.4250(10)
_cell_angle_gamma 78.4400(10)
_cell_formula_units_Z 2
_cell_length_a 10.8001(8)
_cell_length_b 11.6288(8)
_cell_length_c 25.3183(18)
_cell_measurement_temperature 293(2)
_cell_volume 3112.1(4)
_computing_structure_refinement 'SHELXL-97 (Sheldrick, 1997)'
_computing_structure_solution 'SHELXS-97 (Sheldrick, 1990)'
_diffrn_ambient_temperature 293(2)
_diffrn_measured_fraction_theta_full 0.977
_diffrn_measured_fraction_theta_max 0.977
_diffrn_measurement_device_type 'Bruker Smart Apex II CCD'
_diffrn_measurement_method '\f and \w'
_diffrn_radiation_monochromator graphite
_diffrn_radiation_source 'fine-focus sealed tube'
_diffrn_radiation_type MoK\a
_diffrn_radiation_wavelength 0.71073
_diffrn_reflns_av_R_equivalents 0.0172
_diffrn_reflns_av_sigmaI/netI 0.0366
_diffrn_reflns_limit_h_max 13
_diffrn_reflns_limit_h_min -13
_diffrn_reflns_limit_k_max 14
_diffrn_reflns_limit_k_min -9
_diffrn_reflns_limit_l_max 31
_diffrn_reflns_limit_l_min -30
_diffrn_reflns_number 17985
_diffrn_reflns_theta_full 26.00
_diffrn_reflns_theta_max 26.00
_diffrn_reflns_theta_min 2.40
_exptl_absorpt_coefficient_mu 3.829
_exptl_absorpt_correction_T_max 0.5147
_exptl_absorpt_correction_T_min 0.2608
_exptl_absorpt_correction_type multi-scan
_exptl_absorpt_process_details SADABS,Sheldrick,1997
_exptl_crystal_colour pale-yellow
_exptl_crystal_density_diffrn 2.767
_exptl_crystal_density_method 'not measured'
_exptl_crystal_description block
_exptl_crystal_F_000 2424
_exptl_crystal_size_max 0.48
_exptl_crystal_size_mid 0.21
_exptl_crystal_size_min 0.20
_refine_diff_density_max 2.400
_refine_diff_density_min -2.529
_refine_diff_density_rms 0.181
_refine_ls_extinction_method none
_refine_ls_goodness_of_fit_ref 1.034
_refine_ls_hydrogen_treatment constr
_refine_ls_matrix_type full
_refine_ls_number_parameters 883
_refine_ls_number_reflns 11987
_refine_ls_number_restraints 27
_refine_ls_restrained_S_all 1.040
_refine_ls_R_factor_all 0.0691
_refine_ls_R_factor_gt 0.0582
_refine_ls_shift/su_max 0.000
_refine_ls_shift/su_mean 0.000
_refine_ls_structure_factor_coef Fsqd
_refine_ls_weighting_details 'calc w=1/[\s^2^(Fo^2^)+(0.0805P)^2^+29.6067P] where P=(Fo^2^+2Fc^2^)/3'
_refine_ls_weighting_scheme calc
_refine_ls_wR_factor_gt 0.1613
_refine_ls_wR_factor_ref 0.1677
_reflns_number_gt 9843
_reflns_number_total 11987
_reflns_threshold_expression >2sigma(I)
_cod_data_source_file ic702230h-file003.cif
_cod_data_source_block 70511ztl_0m
_cod_database_code 4304671

loop_
_symmetry_equiv_pos_as_xyz
'x, y, z'
'-x, -y, -z'

loop_
_atom_site_label
_atom_site_type_symbol
_atom_site_fract_x
_atom_site_fract_y
_atom_site_fract_z
_atom_site_U_iso_or_equiv
_atom_site_adp_type
_atom_site_occupancy
_atom_site_symmetry_multiplicity
_atom_site_calc_flag
_atom_site_refinement_flags
_atom_site_disorder_assembly
_atom_site_disorder_group
Ag1 Ag -0.25906(7) 1.06093(6) 0.00640(3) 0.04568(19) Uani 1 1 d . . .
Ag2 Ag -0.50232(15) 1.05065(12) 0.10934(10) 0.1442(8) Uani 1 1 d . . .
Ag3 Ag -0.5124(3) 1.0285(2) 0.01074(11) 0.0638(9) Uani 0.50 1 d P . .
Ag4 Ag -0.47247(7) 1.19292(7) -0.06861(3) 0.04647(19) Uani 1 1 d . . .
Ag5 Ag -0.41882(7) 1.28418(7) 0.03260(3) 0.04697(19) Uani 1 1 d . . .
Ag6 Ag -0.37691(7) 1.42935(7) -0.06564(4) 0.0525(2) Uani 1 1 d . . .
Ag7 Ag 0.40575(8) 0.57518(7) 0.42609(4) 0.0589(2) Uani 1 1 d . . .
Ag8 Ag 0.49958(7) 0.80811(7) 0.43445(3) 0.0478(2) Uani 1 1 d . . .
Ag9 Ag 0.40430(7) 0.70835(7) 0.52917(3) 0.0482(2) Uani 1 1 d . . .
Ag10 Ag 0.26174(6) 0.93578(6) 0.50148(3) 0.04269(18) Uani 1 1 d . . .
Ag11 Ag 0.51920(13) 0.95278(14) 0.52195(7) 0.0480(4) Uani 0.50 1 d P . .
Ag12 Ag 0.47829(17) 0.93092(15) 0.57655(8) 0.0632(5) Uani 0.50 1 d P . .
Ag13 Ag 0.4479(3) 0.9543(4) 0.63394(14) 0.1420(15) Uani 0.50 1 d P . .
Ag14 Ag -0.02275(9) 0.66918(12) 0.25045(3) 0.0800(4) Uani 1 1 d . . .
C1 C 0.0675(8) 0.7147(8) 0.1382(3) 0.039(2) Uani 1 1 d . . .
H1A H 0.1428 0.6804 0.1535 0.047 Uiso 1 1 calc R . .
C2 C 0.0738(7) 0.7563(7) 0.0865(3) 0.0314(17) Uani 1 1 d . . .
C3 C -0.0366(8) 0.8091(8) 0.0632(3) 0.0366(19) Uani 1 1 d . . .
H3A H -0.0356 0.8364 0.0285 0.044 Uiso 1 1 calc R . .
C4 C -0.1505(7) 0.8205(8) 0.0935(3) 0.0348(18) Uani 1 1 d . . .
C5 C -0.1475(8) 0.7734(8) 0.1444(3) 0.039(2) Uani 1 1 d . . .
H5A H -0.2236 0.7784 0.1638 0.046 Uiso 1 1 calc R . .
C6 C 0.1951(7) 0.7490(8) 0.0590(3) 0.0356(18) Uani 1 1 d . . .
C7 C 0.2948(8) 0.7588(8) 0.0365(3) 0.0360(18) Uani 1 1 d . . .
C8 C -0.2696(8) 0.8782(9) 0.0724(4) 0.043(2) Uani 1 1 d . . .
C9 C -0.3711(8) 0.9261(10) 0.0572(4) 0.051(3) Uani 1 1 d . . .
C10 C -0.1239(8) 0.7797(9) 0.3579(4) 0.043(2) Uani 1 1 d . . .
H10A H -0.1995 0.7859 0.3409 0.052 Uiso 1 1 calc R . .
C11 C -0.1276(8) 0.8254(8) 0.4082(4) 0.039(2) Uani 1 1 d . . .
C12 C -0.0146(8) 0.8155(8) 0.4337(4) 0.0372(19) Uani 1 1 d . . .
H12A H -0.0137 0.8430 0.4680 0.045 Uiso 1 1 calc R . .
C13 C 0.0972(8) 0.7634(7) 0.4068(4) 0.0352(18) Uani 1 1 d . . .
C14 C 0.0923(8) 0.7198(8) 0.3567(3) 0.0359(19) Uani 1 1 d . . .
H14A H 0.1672 0.6843 0.3390 0.043 Uiso 1 1 calc R . .
C15 C 0.2156(8) 0.7564(8) 0.4314(4) 0.0372(19) Uani 1 1 d . . .
C16 C 0.3120(8) 0.7607(8) 0.4547(4) 0.041(2) Uani 1 1 d . . .
C17 C -0.2474(9) 0.8839(10) 0.4309(4) 0.053(3) Uani 1 1 d . . .
C18 C -0.3525(10) 0.9311(12) 0.4462(6) 0.079(5) Uani 1 1 d . . .
C19 C 0.6911(10) 0.5484(10) 0.4348(6) 0.066(3) Uani 1 1 d . . .
C20 C 0.8315(11) 0.4839(11) 0.4345(8) 0.084(5) Uani 1 1 d . . .
C21 C 0.1791(11) 0.8423(10) 0.6102(4) 0.055(3) Uani 1 1 d . . .
C22 C 0.1064(15) 0.8525(15) 0.6622(5) 0.079(4) Uani 1 1 d . . .
C23 C -0.6625(9) 1.4515(9) -0.0753(5) 0.054(3) Uani 1 1 d . . .
C24 C -0.7968(13) 1.5150(12) -0.0805(8) 0.114(8) Uani 1 1 d D . .
C25 C 0.6662(9) 0.6966(9) 0.5794(5) 0.052(3) Uani 1 1 d . . .
C26 C 0.7975(14) 0.6295(12) 0.5948(7) 0.123(8) Uani 1 1 d D . .
C27 C -0.2064(13) 1.1482(11) 0.1138(5) 0.064(3) Uani 1 1 d . . .
C28 C -0.146(2) 1.1418(17) 0.1680(6) 0.097(6) Uani 1 1 d . . .
C29 C -0.3071(9) 1.7029(9) -0.0733(5) 0.051(3) Uani 1 1 d . . .
C30 C -0.1726(12) 1.6359(13) -0.0835(8) 0.103(6) Uani 1 1 d D . .
C31 C -0.3379(18) 1.089(2) -0.1816(8) 0.103(5) Uani 1 1 d . . .
C32 C -0.249(2) 1.099(2) -0.2278(9) 0.116(7) Uani 1 1 d . . .
C33 C 0.535(6) 0.705(3) 0.324(2) 0.35(4) Uani 1 1 d D . .
C34 C 0.605(3) 0.679(3) 0.2699(14) 0.419 Uiso 1 1 d D . .
F1 F 0.8615(14) 0.4580(17) 0.3827(7) 0.199(8) Uani 1 1 d . . .
F2 F 0.9091(9) 0.5458(9) 0.4412(8) 0.160(6) Uani 1 1 d . . .
F3 F 0.8549(8) 0.3885(9) 0.4579(6) 0.138(5) Uani 1 1 d . . .
F4 F -0.0127(11) 0.860(2) 0.6583(4) 0.224(11) Uani 1 1 d . . .
F5 F 0.115(2) 0.9447(14) 0.6859(6) 0.219(10) Uani 1 1 d . . .
F6 F 0.1362(17) 0.7674(14) 0.6945(5) 0.177(7) Uani 1 1 d . . .
F7 F -0.8783(8) 1.4537(10) -0.0715(9) 0.212(10) Uani 1 1 d D . .
F8 F -0.8326(8) 1.6113(9) -0.0557(7) 0.170(7) Uani 1 1 d D . .
F9 F -0.8176(15) 1.5461(19) -0.1312(6) 0.230(10) Uani 1 1 d D . .
F10 F 0.799(2) 0.632(2) 0.6460(7) 0.338(18) Uani 1 1 d D . .
F11 F 0.8885(10) 0.6778(10) 0.5780(11) 0.260(14) Uani 1 1 d D . .
F12 F 0.8232(10) 0.5245(8) 0.5814(9) 0.225(11) Uani 1 1 d D . .
F13 F -0.141(2) 1.0471(14) 0.1899(5) 0.221(10) Uani 1 1 d . . .
F14 F -0.198(2) 1.2218(17) 0.1999(5) 0.237(11) Uani 1 1 d . . .
F15 F -0.0277(15) 1.1506(19) 0.1635(5) 0.192(8) Uani 1 1 d . . .
F16 F -0.0932(11) 1.6783(13) -0.0634(13) 0.294(17) Uani 1 1 d D . .
F17 F -0.1525(9) 1.5306(8) -0.0794(10) 0.245(13) Uani 1 1 d D . .
F18 F -0.143(2) 1.650(3) -0.1344(9) 0.41(3) Uani 1 1 d D . .
F19 F -0.1348(17) 1.087(2) -0.2166(8) 0.234(11) Uani 1 1 d . . .
F20 F -0.259(3) 1.038(3) -0.2649(8) 0.304(17) Uani 1 1 d . . .
F21 F -0.268(2) 1.2004(19) -0.2481(8) 0.247(13) Uani 1 1 d . . .
F22 F 0.546(3) 0.621(3) 0.2403(16) 0.372(18) Uani 1 1 d D . .
F23 F 0.718(3) 0.619(3) 0.2730(14) 0.345(16) Uani 1 1 d D . .
F24 F 0.609(3) 0.779(2) 0.2475(13) 0.313(14) Uani 1 1 d D . .
N1 N -0.0399(7) 0.7209(8) 0.1669(3) 0.0422(18) Uani 1 1 d . . .
N2 N -0.0174(7) 0.7273(8) 0.3327(3) 0.0433(18) Uani 1 1 d . . .
O1 O 0.6744(9) 0.6503(8) 0.4236(7) 0.123(5) Uani 1 1 d . . .
O2 O 0.6111(7) 0.4901(7) 0.4470(4) 0.076(3) Uani 1 1 d . . .
O3 O 0.2954(9) 0.7918(8) 0.6116(3) 0.073(2) Uani 1 1 d . . .
O4 O 0.1195(7) 0.8898(7) 0.5717(3) 0.0524(17) Uani 1 1 d . . .
O5 O -0.5920(6) 1.5097(7) -0.0559(4) 0.062(2) Uani 1 1 d . . .
O6 O -0.6357(8) 1.3514(7) -0.0920(4) 0.069(2) Uani 1 1 d . . .
O7 O 0.6577(8) 0.8044(7) 0.5772(4) 0.072(2) Uani 1 1 d . . .
O8 O 0.5896(7) 0.6364(7) 0.5688(3) 0.059(2) Uani 1 1 d . . .
O9 O -0.3262(10) 1.1970(10) 0.1148(4) 0.093(3) Uani 1 1 d . . .
O10 O -0.1399(7) 1.1024(7) 0.0781(3) 0.0566(18) Uani 1 1 d . . .
O11 O -0.3839(6) 1.6394(6) -0.0652(3) 0.0532(18) Uani 1 1 d . . .
O12 O -0.3212(8) 1.8102(7) -0.0748(4) 0.074(3) Uani 1 1 d . . .
O13 O -0.353(2) 0.9912(14) -0.1710(9) 0.204(11) Uani 1 1 d . . .
O14 O -0.3821(12) 1.1801(11) -0.1582(4) 0.093(3) Uani 1 1 d . . .
O15 O 0.535(2) 0.819(3) 0.3388(10) 0.256(18) Uani 1 1 d D . .
O16 O 0.492(5) 0.602(3) 0.3351(13) 0.160(17) Uani 0.50 1 d PD . .
O17 O 0.397(3) 0.546(3) 0.3296(9) 0.116(9) Uani 0.50 1 d P . .
O1W O -0.3775(10) 1.4309(10) -0.1646(4) 0.085(3) Uani 1 1 d . . .
O2W O -0.1255(9) 0.9456(8) -0.0561(4) 0.076(3) Uani 1 1 d . . .
O3W O 0.1380(9) 1.0641(8) 0.4440(4) 0.078(3) Uani 1 1 d . . .
O4W O 0.366(6) 0.218(3) 0.2094(15) 0.66(7) Uani 1 1 d . . .
O5W O -0.055(6) 0.455(3) 0.2485(15) 0.55(5) Uani 1 1 d R . .
O6W O 0.2049(14) 0.5365(14) 0.2491(5) 0.133(5) Uani 1 1 d . . .
O7W O 0.4686(18) 0.6434(15) 0.8066(6) 0.164(7) Uani 1 1 d . . .
O8W O 0.435(3) 0.656(3) 0.6938(7) 0.40(3) Uani 1 1 d . . .

loop_
_atom_site_aniso_label
_atom_site_aniso_U_11
_atom_site_aniso_U_22
_atom_site_aniso_U_33
_atom_site_aniso_U_23
_atom_site_aniso_U_13
_atom_site_aniso_U_12
Ag1 0.0367(4) 0.0407(4) 0.0590(5) 0.0082(3) -0.0063(3) -0.0059(3)
Ag2 0.0787(9) 0.0655(8) 0.278(3) -0.0157(11) 0.0486(12) -0.0020(7)
Ag3 0.0317(11) 0.081(2) 0.083(2) 0.0463(15) -0.0275(13) -0.0191(14)
Ag4 0.0316(4) 0.0516(4) 0.0578(5) 0.0049(3) -0.0083(3) -0.0112(3)
Ag5 0.0356(4) 0.0503(4) 0.0514(4) -0.0065(3) 0.0094(3) -0.0017(3)
Ag6 0.0358(4) 0.0377(4) 0.0804(6) 0.0102(4) -0.0017(4) 0.0006(3)
Ag7 0.0458(4) 0.0364(4) 0.0914(6) -0.0133(4) -0.0038(4) 0.0008(3)
Ag8 0.0310(4) 0.0455(4) 0.0674(5) -0.0079(3) 0.0027(3) -0.0097(3)
Ag9 0.0418(4) 0.0460(4) 0.0567(5) 0.0063(3) -0.0164(3) -0.0059(3)
Ag10 0.0342(4) 0.0384(4) 0.0540(4) -0.0080(3) -0.0037(3) -0.0027(3)
Ag11 0.0259(6) 0.0548(9) 0.0628(9) -0.0244(7) 0.0121(6) -0.0080(6)
Ag12 0.0517(10) 0.0455(9) 0.0881(13) 0.0006(8) -0.0233(9) 0.0048(7)
Ag13 0.093(2) 0.199(4) 0.107(2) 0.063(2) 0.0006(17) 0.030(2)
Ag14 0.0570(5) 0.1463(11) 0.0297(4) -0.0032(5) -0.0063(4) -0.0023(6)
C1 0.023(4) 0.054(6) 0.038(5) 0.000(4) -0.006(3) 0.004(4)
C2 0.018(4) 0.034(4) 0.039(4) -0.001(3) -0.002(3) 0.002(3)
C3 0.025(4) 0.049(5) 0.035(4) 0.009(4) -0.005(3) -0.004(4)
C4 0.021(4) 0.041(5) 0.041(5) 0.003(4) -0.005(3) -0.001(3)
C5 0.021(4) 0.054(5) 0.038(5) 0.002(4) -0.002(3) 0.001(4)
C6 0.022(4) 0.042(5) 0.039(5) 0.000(4) -0.004(3) 0.002(3)
C7 0.032(4) 0.034(4) 0.039(5) 0.002(4) 0.002(3) -0.001(3)
C8 0.026(4) 0.054(6) 0.047(5) 0.011(4) -0.006(4) -0.005(4)
C9 0.025(4) 0.064(7) 0.066(6) 0.032(5) -0.013(4) -0.015(4)
C10 0.025(4) 0.059(6) 0.044(5) -0.010(4) 0.000(4) -0.008(4)
C11 0.022(4) 0.045(5) 0.051(5) -0.013(4) 0.006(4) -0.007(4)
C12 0.026(4) 0.047(5) 0.040(5) -0.011(4) 0.003(3) -0.008(4)
C13 0.024(4) 0.033(4) 0.047(5) -0.003(4) 0.000(3) -0.002(3)
C14 0.023(4) 0.046(5) 0.034(4) -0.006(4) 0.001(3) 0.005(3)
C15 0.028(4) 0.034(4) 0.047(5) -0.007(4) -0.002(4) -0.001(3)
C16 0.026(4) 0.039(5) 0.056(6) -0.006(4) -0.006(4) 0.001(4)
C17 0.025(4) 0.071(7) 0.063(6) -0.039(5) 0.010(4) -0.013(4)
C18 0.031(5) 0.085(9) 0.126(12) -0.069(8) 0.025(6) -0.024(6)
C19 0.037(6) 0.040(6) 0.118(11) -0.001(6) 0.015(6) -0.003(5)
C20 0.037(6) 0.048(7) 0.161(16) 0.017(8) 0.021(8) -0.004(5)
C21 0.048(6) 0.061(7) 0.053(6) 0.005(5) 0.001(5) -0.005(5)
C22 0.078(10) 0.103(11) 0.050(7) -0.003(7) -0.001(6) -0.006(8)
C23 0.030(5) 0.037(5) 0.091(8) -0.005(5) -0.013(5) 0.000(4)
C24 0.057(9) 0.063(9) 0.22(2) -0.043(11) -0.071(11) 0.007(7)
C25 0.037(5) 0.044(6) 0.074(7) 0.015(5) -0.021(5) -0.004(4)
C26 0.084(12) 0.063(10) 0.23(2) 0.038(12) -0.095(14) -0.018(8)
C27 0.073(8) 0.065(7) 0.049(6) -0.005(5) -0.011(6) -0.001(6)
C28 0.112(14) 0.110(13) 0.051(8) -0.006(8) -0.024(8) 0.025(11)
C29 0.034(5) 0.042(6) 0.077(7) -0.013(5) 0.011(5) -0.008(4)
C30 0.038(7) 0.073(10) 0.20(2) -0.014(11) 0.038(9) -0.013(7)
C31 0.091(12) 0.115(15) 0.093(12) -0.001(11) 0.013(9) -0.002(11)
C32 0.115(17) 0.121(16) 0.102(14) -0.025(13) 0.046(12) -0.009(13)
C33 0.34(9) 0.34(10) 0.34(10) 0.00(8) 0.00(7) 0.00(8)
F1 0.108(10) 0.26(2) 0.181(14) 0.002(13) 0.063(10) 0.059(11)
F2 0.060(6) 0.068(6) 0.36(2) 0.036(9) -0.036(8) -0.021(5)
F3 0.053(5) 0.083(6) 0.266(15) 0.077(8) 0.007(7) 0.007(4)
F4 0.082(8) 0.52(3) 0.067(6) 0.013(12) 0.023(6) -0.053(13)
F5 0.39(3) 0.167(13) 0.119(10) -0.077(10) 0.126(14) -0.121(16)
F6 0.233(17) 0.184(13) 0.087(7) 0.055(8) 0.046(9) 0.009(12)
F7 0.031(4) 0.105(8) 0.50(3) -0.109(13) 0.016(9) -0.011(5)
F8 0.057(5) 0.098(7) 0.35(2) -0.112(10) -0.066(8) 0.030(5)
F9 0.140(13) 0.31(3) 0.192(16) 0.030(16) -0.076(12) 0.081(15)
F10 0.27(3) 0.43(4) 0.27(3) 0.05(3) -0.22(2) 0.07(3)
F11 0.052(6) 0.080(7) 0.65(4) 0.047(14) -0.077(13) -0.012(5)
F12 0.072(7) 0.057(6) 0.54(4) -0.001(11) -0.104(12) 0.013(5)
F13 0.41(3) 0.161(13) 0.113(10) 0.064(10) -0.141(15) -0.089(16)
F14 0.31(2) 0.241(18) 0.096(9) -0.084(11) -0.101(12) 0.114(17)
F15 0.141(12) 0.35(3) 0.097(9) 0.017(12) -0.061(9) -0.075(14)
F16 0.044(6) 0.137(12) 0.69(5) -0.16(2) -0.075(14) 0.027(7)
F17 0.049(5) 0.051(6) 0.62(4) -0.039(11) 0.062(11) 0.005(4)
F18 0.24(3) 0.49(5) 0.39(4) 0.04(3) 0.24(3) 0.15(3)
F19 0.106(12) 0.38(3) 0.214(19) 0.000(19) 0.032(12) -0.044(16)
F20 0.39(3) 0.42(4) 0.180(16) -0.19(2) 0.16(2) -0.27(3)
F21 0.31(3) 0.200(18) 0.186(16) 0.051(15) 0.165(18) 0.022(18)
F22 0.37(5) 0.38(5) 0.37(5) 0.01(4) -0.01(4) -0.07(4)
F23 0.34(4) 0.36(4) 0.34(4) -0.02(3) -0.02(3) -0.09(4)
F24 0.32(4) 0.32(4) 0.30(3) -0.01(3) 0.00(3) -0.06(3)
N1 0.029(4) 0.062(5) 0.033(4) 0.006(3) -0.005(3) -0.002(3)
N2 0.027(4) 0.062(5) 0.037(4) -0.004(4) -0.004(3) 0.002(3)
O1 0.056(6) 0.042(5) 0.261(16) 0.029(7) 0.054(8) -0.001(4)
O2 0.044(4) 0.044(4) 0.138(8) 0.012(5) 0.005(5) -0.011(4)
O3 0.069(6) 0.086(6) 0.055(5) 0.002(4) -0.006(4) 0.006(5)
O4 0.042(4) 0.063(5) 0.051(4) 0.006(3) 0.002(3) -0.006(3)
O5 0.031(4) 0.047(4) 0.108(6) -0.016(4) -0.011(4) -0.002(3)
O6 0.052(5) 0.050(5) 0.100(6) -0.015(4) -0.026(4) 0.006(4)
O7 0.060(5) 0.043(4) 0.115(7) 0.011(4) -0.033(5) -0.010(4)
O8 0.040(4) 0.056(4) 0.083(5) 0.006(4) -0.022(4) -0.008(3)
O9 0.094(7) 0.108(8) 0.056(5) -0.015(5) -0.016(5) 0.034(6)
O10 0.049(4) 0.059(5) 0.059(5) -0.015(4) -0.008(4) -0.001(3)
O11 0.033(3) 0.041(4) 0.084(5) -0.005(3) 0.015(3) -0.007(3)
O12 0.046(4) 0.042(4) 0.132(8) -0.008(5) 0.013(5) -0.007(3)
O13 0.27(3) 0.080(10) 0.24(2) 0.013(12) 0.115(19) -0.018(13)
O14 0.111(9) 0.105(8) 0.066(6) -0.014(6) 0.010(6) -0.032(7)
O15 0.119(14) 0.47(5) 0.156(17) -0.13(3) -0.045(13) 0.01(2)
O16 0.28(5) 0.09(2) 0.11(2) -0.025(16) 0.07(3) -0.03(3)
O17 0.13(2) 0.13(2) 0.064(13) 0.003(14) 0.004(14) 0.029(18)
O1W 0.077(6) 0.100(7) 0.068(6) 0.011(5) 0.002(5) 0.002(5)
O2W 0.066(5) 0.065(5) 0.097(7) -0.031(5) 0.014(5) -0.015(4)
O3W 0.065(5) 0.079(6) 0.087(6) 0.031(5) -0.017(5) -0.007(5)
O4W 1.04(18) 0.36(6) 0.70(12) 0.00(7) -0.43(12) -0.34(9)
O5W 1.03(16) 0.40(6) 0.39(6) -0.03(5) -0.06(7) -0.52(9)
O6W 0.124(11) 0.152(13) 0.104(9) 0.012(8) 0.028(8) 0.008(9)
O7W 0.183(16) 0.162(14) 0.103(10) -0.010(9) -0.011(10) 0.070(12)
O8W 0.43(4) 0.50(5) 0.093(12) -0.032(18) -0.050(18) 0.37(4)

loop_
_atom_type_symbol
_atom_type_description
_atom_type_scat_dispersion_real
_atom_type_scat_dispersion_imag
_atom_type_scat_source
C C 0.0033 0.0016 'International Tables Vol C Tables 4.2.6.8 and 6.1.1.4'
H H 0.0000 0.0000 'International Tables Vol C Tables 4.2.6.8 and 6.1.1.4'
N N 0.0061 0.0033 'International Tables Vol C Tables 4.2.6.8 and 6.1.1.4'
O O 0.0106 0.0060 'International Tables Vol C Tables 4.2.6.8 and 6.1.1.4'
F F 0.0171 0.0103 'International Tables Vol C Tables 4.2.6.8 and 6.1.1.4'
Ag Ag -0.8971 1.1015 'International Tables Vol C Tables 4.2.6.8 and 6.1.1.4'

loop_
_geom_angle_atom_site_label_1
_geom_angle_atom_site_label_2
_geom_angle_atom_site_label_3
_geom_angle
_geom_angle_site_symmetry_1
_geom_angle_site_symmetry_3
_geom_angle_publ_flag
C7 Ag1 O2W 100.8(3) 2_575 . ?
C7 Ag1 O10 100.4(3) 2_575 . ?
O2W Ag1 O10 109.9(3) . . ?
C7 Ag1 C9 141.7(3) 2_575 . ?
O2W Ag1 C9 106.3(4) . . ?
O10 Ag1 C9 95.4(3) . . ?
C7 Ag1 C8 165.0(3) 2_575 . ?
O2W Ag1 C8 93.7(3) . . ?
O10 Ag1 C8 77.9(3) . . ?
C9 Ag1 C8 26.4(3) . . ?
C7 Ag1 Ag3 97.3(2) 2_575 . ?
O2W Ag1 Ag3 114.8(2) . . ?
O10 Ag1 Ag3 127.3(2) . . ?
C9 Ag1 Ag3 46.6(2) . . ?
C8 Ag1 Ag3 72.89(19) . . ?
C7 Ag1 Ag5 47.5(2) 2_575 . ?
O2W Ag1 Ag5 148.0(3) . . ?
O10 Ag1 Ag5 84.01(18) . . ?
C9 Ag1 Ag5 100.6(3) . . ?
C8 Ag1 Ag5 117.7(2) . . ?
Ag3 Ag1 Ag5 72.67(5) . . ?
C7 Ag1 Ag3 103.6(2) 2_575 2_475 ?
O2W Ag1 Ag3 97.9(2) . 2_475 ?
O10 Ag1 Ag3 138.9(2) . 2_475 ?
C9 Ag1 Ag3 46.6(2) . 2_475 ?
C8 Ag1 Ag3 70.4(2) . 2_475 ?
Ag3 Ag1 Ag3 17.07(8) . 2_475 ?
Ag5 Ag1 Ag3 88.11(5) . 2_475 ?
C7 Ag1 Ag4 45.9(2) 2_575 . ?
O2W Ag1 Ag4 99.8(3) . . ?
O10 Ag1 Ag4 139.47(19) . . ?
C9 Ag1 Ag4 102.1(2) . . ?
C8 Ag1 Ag4 127.90(19) . . ?
Ag3 Ag1 Ag4 55.70(6) . . ?
Ag5 Ag1 Ag4 57.12(3) . . ?
Ag3 Ag1 Ag4 58.07(6) 2_475 . ?
C9 Ag2 O13 127.7(5) . 2_475 ?
C9 Ag2 O12 121.8(4) . 2_485 ?
O13 Ag2 O12 85.0(6) 2_475 2_485 ?
C9 Ag2 Ag3 52.8(2) . . ?
O13 Ag2 Ag3 125.5(7) 2_475 . ?
O12 Ag2 Ag3 69.0(3) 2_485 . ?
C9 Ag2 Ag4 50.3(2) . 2_475 ?
O13 Ag2 Ag4 81.0(5) 2_475 2_475 ?
O12 Ag2 Ag4 105.9(2) 2_485 2_475 ?
Ag3 Ag2 Ag4 62.88(8) . 2_475 ?
C9 Ag2 Ag3 43.0(2) . 2_475 ?
O13 Ag2 Ag3 124.1(7) 2_475 2_475 ?
O12 Ag2 Ag3 79.1(3) 2_485 2_475 ?
Ag3 Ag2 Ag3 11.19(10) . 2_475 ?
Ag4 Ag2 Ag3 53.60(6) 2_475 2_475 ?
Ag3 Ag3 C9 81.5(5) 2_475 . ?
Ag3 Ag3 C9 75.5(5) 2_475 2_475 ?
C9 Ag3 C9 157.03(14) . 2_475 ?
Ag3 Ag3 Ag2 134.0(4) 2_475 . ?
C9 Ag3 Ag2 56.2(3) . . ?
C9 Ag3 Ag2 144.9(3) 2_475 . ?
Ag3 Ag3 Ag4 91.0(4) 2_475 . ?
C9 Ag3 Ag4 126.0(3) . . ?
C9 Ag3 Ag4 55.3(3) 2_475 . ?
Ag2 Ag3 Ag4 127.09(10) . . ?
Ag3 Ag3 Ag1 86.9(4) 2_475 . ?
C9 Ag3 Ag1 57.8(2) . . ?
C9 Ag3 Ag1 120.0(3) 2_475 . ?
Ag2 Ag3 Ag1 85.25(9) . . ?
Ag4 Ag3 Ag1 68.50(7) . . ?
Ag3 Ag3 Ag1 76.0(4) 2_475 2_475 ?
C9 Ag3 Ag1 118.3(3) . 2_475 ?
C9 Ag3 Ag1 56.0(2) 2_475 2_475 ?
Ag2 Ag3 Ag1 106.53(11) . 2_475 ?
Ag4 Ag3 Ag1 111.19(10) . 2_475 ?
Ag1 Ag3 Ag1 162.93(8) . 2_475 ?
Ag3 Ag3 Ag4 72.2(4) 2_475 2_475 ?
C9 Ag3 Ag4 52.9(3) . 2_475 ?
C9 Ag3 Ag4 118.0(3) 2_475 2_475 ?
Ag2 Ag3 Ag4 68.03(8) . 2_475 ?
Ag4 Ag3 Ag4 163.24(9) . 2_475 ?
Ag1 Ag3 Ag4 109.48(9) . 2_475 ?
Ag1 Ag3 Ag4 65.55(7) 2_475 2_475 ?
Ag3 Ag3 Ag2 34.9(4) 2_475 2_475 ?
C9 Ag3 Ag2 113.7(3) . 2_475 ?
C9 Ag3 Ag2 44.2(3) 2_475 2_475 ?
Ag2 Ag3 Ag2 168.81(10) . 2_475 ?
Ag4 Ag3 Ag2 61.71(7) . 2_475 ?
Ag1 Ag3 Ag2 92.93(8) . 2_475 ?
Ag1 Ag3 Ag2 73.09(7) 2_475 2_475 ?
Ag4 Ag3 Ag2 102.39(7) 2_475 2_475 ?
C7 Ag4 O6 116.4(3) 2_575 . ?
C7 Ag4 C9 146.2(3) 2_575 2_475 ?
O6 Ag4 C9 88.3(3) . 2_475 ?
C7 Ag4 O14 91.9(4) 2_575 . ?
O6 Ag4 O14 91.5(4) . . ?
C9 Ag4 O14 111.1(4) 2_475 . ?
C7 Ag4 Ag3 98.0(2) 2_575 . ?
O6 Ag4 Ag3 121.5(3) . . ?
C9 Ag4 Ag3 48.2(2) 2_475 . ?
O14 Ag4 Ag3 135.1(3) . . ?
C7 Ag4 Ag5 47.1(2) 2_575 . ?
O6 Ag4 Ag5 97.5(2) . . ?
C9 Ag4 Ag5 110.7(3) 2_475 . ?
O14 Ag4 Ag5 137.5(3) . . ?
Ag3 Ag4 Ag5 72.25(5) . . ?
C7 Ag4 Ag3 102.5(2) 2_575 2_475 ?
O6 Ag4 Ag3 129.9(2) . 2_475 ?
C9 Ag4 Ag3 45.1(2) 2_475 2_475 ?
O14 Ag4 Ag3 118.4(3) . 2_475 ?
Ag3 Ag4 Ag3 16.76(9) . 2_475 ?
Ag5 Ag4 Ag3 86.47(6) . 2_475 ?
C7 Ag4 Ag2 126.5(2) 2_575 2_475 ?
O6 Ag4 Ag2 115.4(2) . 2_475 ?
C9 Ag4 Ag2 45.5(3) 2_475 2_475 ?
O14 Ag4 Ag2 74.2(3) . 2_475 ?
Ag3 Ag4 Ag2 64.69(7) . 2_475 ?
Ag5 Ag4 Ag2 135.02(6) . 2_475 ?
Ag3 Ag4 Ag2 49.09(7) 2_475 2_475 ?
C7 Ag4 Ag6 47.5(2) 2_575 . ?
O6 Ag4 Ag6 69.8(2) . . ?
C9 Ag4 Ag6 153.9(3) 2_475 . ?
O14 Ag4 Ag6 84.5(3) . . ?
Ag3 Ag4 Ag6 132.74(6) . . ?
Ag5 Ag4 Ag6 60.55(3) . . ?
Ag3 Ag4 Ag6 145.20(6) 2_475 . ?
Ag2 Ag4 Ag6 158.01(5) 2_475 . ?
C7 Ag4 Ag1 46.6(2) 2_575 . ?
O6 Ag4 Ag1 153.6(2) . . ?
C9 Ag4 Ag1 101.3(2) 2_475 . ?
O14 Ag4 Ag1 107.3(3) . . ?
Ag3 Ag4 Ag1 55.80(6) . . ?
Ag5 Ag4 Ag1 56.18(2) . . ?
Ag3 Ag4 Ag1 56.37(6) 2_475 . ?
Ag2 Ag4 Ag1 87.99(5) 2_475 . ?
Ag6 Ag4 Ag1 93.27(3) . . ?
C7 Ag5 O11 147.3(3) 2_575 2_485 ?
C7 Ag5 O9 113.4(3) 2_575 . ?
O11 Ag5 O9 98.7(3) 2_485 . ?
C7 Ag5 O5 106.0(3) 2_575 2_485 ?
O11 Ag5 O5 76.2(2) 2_485 2_485 ?
O9 Ag5 O5 94.8(3) . 2_485 ?
C7 Ag5 Ag1 52.3(2) 2_575 . ?
O11 Ag5 Ag1 140.48(18) 2_485 . ?
O9 Ag5 Ag1 72.3(2) . . ?
O5 Ag5 Ag1 141.52(16) 2_485 . ?
C7 Ag5 Ag4 51.1(2) 2_575 . ?
O11 Ag5 Ag4 101.4(2) 2_485 . ?
O9 Ag5 Ag4 135.2(3) . . ?
O5 Ag5 Ag4 128.7(2) 2_485 . ?
Ag1 Ag5 Ag4 66.70(3) . . ?
C7 Ag5 Ag6 49.1(2) 2_575 . ?
O11 Ag5 Ag6 106.1(2) 2_485 . ?
O9 Ag5 Ag6 145.0(3) . . ?
O5 Ag5 Ag6 68.4(2) 2_485 . ?
Ag1 Ag5 Ag6 101.31(3) . . ?
Ag4 Ag5 Ag6 63.18(3) . . ?
C7 Ag6 O5 121.4(3) 2_575 . ?
C7 Ag6 O11 151.0(3) 2_575 . ?
O5 Ag6 O11 76.5(2) . . ?
C7 Ag6 O1W 109.1(3) 2_575 . ?
O5 Ag6 O1W 93.6(3) . . ?
O11 Ag6 O1W 90.7(3) . . ?
C7 Ag6 C6 28.4(3) 2_575 2_575 ?
O5 Ag6 C6 149.2(3) . 2_575 ?
O11 Ag6 C6 132.6(3) . 2_575 ?
O1W Ag6 C6 95.3(3) . 2_575 ?
C7 Ag6 Ag5 44.9(2) 2_575 . ?
O5 Ag6 Ag5 85.5(2) . . ?
O11 Ag6 Ag5 124.25(19) . . ?
O1W Ag6 Ag5 143.4(3) . . ?
C6 Ag6 Ag5 70.0(2) 2_575 . ?
C7 Ag6 Ag4 46.9(2) 2_575 . ?
O5 Ag6 Ag4 83.04(19) . . ?
O11 Ag6 Ag4 159.29(16) . . ?
O1W Ag6 Ag4 87.3(3) . . ?
C6 Ag6 Ag4 68.1(2) 2_575 . ?
Ag5 Ag6 Ag4 56.27(2) . . ?
C16 Ag7 O2 121.3(3) . . ?
C16 Ag7 O8 147.6(3) . 2_666 ?
O2 Ag7 O8 74.7(3) . 2_666 ?
C16 Ag7 O17 114.3(7) . . ?
O2 Ag7 O17 105.2(7) . . ?
O8 Ag7 O17 84.0(9) 2_666 . ?
C16 Ag7 O16 105.6(8) . . ?
O2 Ag7 O16 86.7(13) . . ?
O8 Ag7 O16 103.1(7) 2_666 . ?
O17 Ag7 O16 31.1(11) . . ?
C16 Ag7 C15 27.8(3) . . ?
O2 Ag7 C15 149.1(3) . . ?
O8 Ag7 C15 131.2(3) 2_666 . ?
O17 Ag7 C15 95.3(6) . . ?
O16 Ag7 C15 100.3(10) . . ?
C16 Ag7 Ag9 45.7(2) . . ?
O2 Ag7 Ag9 84.0(3) . . ?
O8 Ag7 Ag9 118.2(2) 2_666 . ?
O17 Ag7 Ag9 157.7(8) . . ?
O16 Ag7 Ag9 133.2(9) . . ?
C15 Ag7 Ag9 69.2(2) . . ?
C16 Ag7 Ag8 46.3(2) . . ?
O2 Ag7 Ag8 84.0(2) . . ?
O8 Ag7 Ag8 158.61(16) 2_666 . ?
O17 Ag7 Ag8 104.1(9) . . ?
O16 Ag7 Ag8 77.4(8) . . ?
C15 Ag7 Ag8 68.59(19) . . ?
Ag9 Ag7 Ag8 56.02(3) . . ?
C16 Ag8 O1 116.5(3) . . ?
C16 Ag8 C18 150.0(4) . 1_655 ?
O1 Ag8 C18 87.4(4) . 1_655 ?
C16 Ag8 O15 110.8(6) . . ?
O1 Ag8 O15 80.9(8) . . ?
C18 Ag8 O15 89.8(8) 1_655 . ?
C16 Ag8 Ag11 100.2(2) . . ?
O1 Ag8 Ag11 113.0(4) . . ?
C18 Ag8 Ag11 51.4(3) 1_655 . ?
O15 Ag8 Ag11 135.7(8) . . ?
C16 Ag8 Ag9 48.7(2) . . ?
O1 Ag8 Ag9 93.2(3) . . ?
C18 Ag8 Ag9 116.4(4) 1_655 . ?
O15 Ag8 Ag9 152.9(8) . . ?
Ag11 Ag8 Ag9 70.86(4) . . ?
C16 Ag8 Ag11 105.3(2) . 2_676 ?
O1 Ag8 Ag11 131.0(3) . 2_676 ?
C18 Ag8 Ag11 45.8(3) 1_655 2_676 ?
O15 Ag8 Ag11 108.0(8) . 2_676 ?
Ag11 Ag8 Ag11 31.01(7) . 2_676 ?
Ag9 Ag8 Ag11 95.91(4) . 2_676 ?
C16 Ag8 Ag7 48.1(2) . . ?
O1 Ag8 Ag7 70.2(3) . . ?
C18 Ag8 Ag7 156.9(3) 1_655 . ?
O15 Ag8 Ag7 92.0(8) . . ?
Ag11 Ag8 Ag7 132.19(5) . . ?
Ag9 Ag8 Ag7 61.36(3) . . ?
Ag11 Ag8 Ag7 152.10(4) 2_676 . ?
C16 Ag8 Ag12 120.3(2) . 2_676 ?
O1 Ag8 Ag12 123.2(2) . 2_676 ?
C18 Ag8 Ag12 39.7(4) 1_655 2_676 ?
O15 Ag8 Ag12 80.4(8) . 2_676 ?
Ag11 Ag8 Ag12 56.46(5) . 2_676 ?
Ag9 Ag8 Ag12 123.67(5) . 2_676 ?
Ag11 Ag8 Ag12 27.84(5) 2_676 2_676 ?
Ag7 Ag8 Ag12 162.62(5) . 2_676 ?
C16 Ag8 Ag10 47.8(2) . . ?
O1 Ag8 Ag10 149.9(3) . . ?
C18 Ag8 Ag10 102.4(3) 1_655 . ?
O15 Ag8 Ag10 126.9(6) . . ?
Ag11 Ag8 Ag10 57.69(3) . . ?
Ag9 Ag8 Ag10 56.84(3) . . ?
Ag11 Ag8 Ag10 57.67(3) 2_676 . ?
Ag7 Ag8 Ag10 94.83(3) . . ?
Ag12 Ag8 Ag10 77.80(4) 2_676 . ?
C16 Ag8 Ag13 127.0(2) . 2_676 ?
O1 Ag8 Ag13 110.6(2) . 2_676 ?
C18 Ag8 Ag13 49.1(4) 1_655 2_676 ?
O15 Ag8 Ag13 54.2(8) . 2_676 ?
Ag11 Ag8 Ag13 82.01(9) . 2_676 ?
Ag9 Ag8 Ag13 149.42(8) . 2_676 ?
Ag11 Ag8 Ag13 54.08(8) 2_676 2_676 ?
Ag7 Ag8 Ag13 144.04(8) . 2_676 ?
Ag12 Ag8 Ag13 26.27(9) 2_676 2_676 ?
Ag10 Ag8 Ag13 96.91(7) . 2_676 ?
C16 Ag9 O8 146.4(3) . . ?
C16 Ag9 O2 110.8(4) . 2_666 ?
O8 Ag9 O2 76.2(3) . 2_666 ?
C16 Ag9 O3 117.7(3) . . ?
O8 Ag9 O3 93.7(3) . . ?
O2 Ag9 O3 93.7(3) 2_666 . ?
C16 Ag9 Ag10 52.6(2) . . ?
O8 Ag9 Ag10 136.6(2) . . ?
O2 Ag9 Ag10 144.3(2) 2_666 . ?
O3 Ag9 Ag10 73.9(2) . . ?
C16 Ag9 Ag8 50.1(2) . . ?
O8 Ag9 Ag8 100.0(2) . . ?
O2 Ag9 Ag8 132.1(3) 2_666 . ?
O3 Ag9 Ag8 134.0(2) . . ?
Ag10 Ag9 Ag8 66.01(3) . . ?
C16 Ag9 Ag7 48.8(2) . . ?
O8 Ag9 Ag7 107.9(2) . . ?
O2 Ag9 Ag7 73.1(3) 2_666 . ?
O3 Ag9 Ag7 150.6(2) . . ?
Ag10 Ag9 Ag7 101.28(3) . . ?
Ag8 Ag9 Ag7 62.63(3) . . ?
C16 Ag9 Ag12 107.7(2) . . ?
O8 Ag9 Ag12 76.1(2) . . ?
O2 Ag9 Ag12 140.7(3) 2_666 . ?
O3 Ag9 Ag12 61.0(2) . . ?
Ag10 Ag9 Ag12 61.35(4) . . ?
Ag8 Ag9 Ag12 80.05(5) . . ?
Ag7 Ag9 Ag12 142.66(5) . . ?
C16 Ag9 Ag11 88.1(2) . . ?
O8 Ag9 Ag11 82.9(2) . . ?
O2 Ag9 Ag11 158.9(2) 2_666 . ?
O3 Ag9 Ag11 85.0(2) . . ?
Ag10 Ag9 Ag11 55.19(3) . . ?
Ag8 Ag9 Ag11 53.99(3) . . ?
Ag7 Ag9 Ag11 116.60(4) . . ?
Ag12 Ag9 Ag11 26.06(5) . . ?
C16 Ag10 O3W 103.6(4) . . ?
C16 Ag10 O4 102.3(3) . . ?
O3W Ag10 O4 106.5(3) . . ?
C16 Ag10 C18 142.9(4) . 2_576 ?
O3W Ag10 C18 102.2(5) . 2_576 ?
O4 Ag10 C18 95.3(4) . 2_576 ?
C16 Ag10 C17 167.1(3) . 2_576 ?
O3W Ag10 C17 88.8(4) . 2_576 ?
O4 Ag10 C17 77.2(3) . 2_576 ?
C18 Ag10 C17 26.5(3) 2_576 2_576 ?
C16 Ag10 Ag9 48.5(2) . . ?
O3W Ag10 Ag9 152.0(3) . . ?
O4 Ag10 Ag9 82.24(17) . . ?
C18 Ag10 Ag9 103.4(4) 2_576 . ?
C17 Ag10 Ag9 119.2(3) 2_576 . ?
C16 Ag10 Ag11 96.6(2) . . ?
O3W Ag10 Ag11 122.2(2) . . ?
O4 Ag10 Ag11 121.13(18) . . ?
C18 Ag10 Ag11 46.7(3) 2_576 . ?
C17 Ag10 Ag11 73.19(19) 2_576 . ?
Ag9 Ag10 Ag11 70.26(4) . . ?
C16 Ag10 Ag11 103.7(2) . 2_676 ?
O3W Ag10 Ag11 91.4(2) . 2_676 ?
O4 Ag10 Ag11 143.77(19) . 2_676 ?
C18 Ag10 Ag11 49.5(3) 2_576 2_676 ?
C17 Ag10 Ag11 71.8(2) 2_576 2_676 ?
Ag9 Ag10 Ag11 96.65(4) . 2_676 ?
Ag11 Ag10 Ag11 30.93(7) . 2_676 ?
C16 Ag10 Ag12 106.0(2) . . ?
O3W Ag10 Ag12 140.0(3) . . ?
O4 Ag10 Ag12 92.91(18) . . ?
C18 Ag10 Ag12 40.1(4) 2_576 . ?
C17 Ag10 Ag12 61.3(2) 2_576 . ?
Ag9 Ag10 Ag12 63.41(4) . . ?
Ag11 Ag10 Ag12 28.25(5) . . ?
Ag11 Ag10 Ag12 55.80(5) 2_676 . ?
C16 Ag10 Ag8 45.5(2) . . ?
O3W Ag10 Ag8 106.6(3) . . ?
O4 Ag10 Ag8 138.55(18) . . ?
C18 Ag10 Ag8 101.5(2) 2_576 . ?
C17 Ag10 Ag8 127.63(19) 2_576 . ?
Ag9 Ag10 Ag8 57.16(3) . . ?
Ag11 Ag10 Ag8 56.06(3) . . ?
Ag11 Ag10 Ag8 58.38(3) 2_676 . ?
Ag12 Ag10 Ag8 77.17(4) . . ?
Ag12 Ag11 Ag11 137.40(16) . 2_676 ?
Ag12 Ag11 C18 62.9(5) . 2_576 ?
Ag11 Ag11 C18 74.7(5) 2_676 2_576 ?
Ag12 Ag11 C18 157.7(4) . 1_655 ?
Ag11 Ag11 C18 64.5(4) 2_676 1_655 ?
C18 Ag11 C18 139.2(2) 2_576 1_655 ?
Ag12 Ag11 O7 60.4(3) . . ?
Ag11 Ag11 O7 159.1(3) 2_676 . ?
C18 Ag11 O7 122.8(5) 2_576 . ?
C18 Ag11 O7 97.2(5) 1_655 . ?
Ag12 Ag11 Ag12 158.01(9) . 2_676 ?
Ag11 Ag11 Ag12 20.60(8) 2_676 2_676 ?
C18 Ag11 Ag12 95.2(5) 2_576 2_676 ?
C18 Ag11 Ag12 44.0(4) 1_655 2_676 ?
O7 Ag11 Ag12 140.7(2) . 2_676 ?
Ag12 Ag11 Ag8 124.78(11) . . ?
Ag11 Ag11 Ag8 79.10(11) 2_676 . ?
C18 Ag11 Ag8 119.6(3) 2_576 . ?
C18 Ag11 Ag8 53.8(3) 1_655 . ?
O7 Ag11 Ag8 98.7(2) . . ?
Ag12 Ag11 Ag8 66.35(6) 2_676 . ?
Ag12 Ag11 Ag10 82.47(9) . . ?
Ag11 Ag11 Ag10 76.44(10) 2_676 . ?
C18 Ag11 Ag10 55.2(3) 2_576 . ?
C18 Ag11 Ag10 112.1(3) 1_655 . ?
O7 Ag11 Ag10 122.0(2) . . ?
Ag12 Ag11 Ag10 86.47(6) 2_676 . ?
Ag8 Ag11 Ag10 66.25(4) . . ?
Ag12 Ag11 Ag13 11.12(13) . . ?
Ag11 Ag11 Ag13 130.61(14) 2_676 . ?
C18 Ag11 Ag13 58.3(5) 2_576 . ?
C18 Ag11 Ag13 158.9(4) 1_655 . ?
O7 Ag11 Ag13 64.6(3) . . ?
Ag12 Ag11 Ag13 150.50(11) 2_676 . ?
Ag8 Ag11 Ag13 135.76(12) . . ?
Ag10 Ag11 Ag13 87.66(9) . . ?
Ag12 Ag11 Ag10 121.19(11) . 2_676 ?
Ag11 Ag11 Ag10 72.63(10) 2_676 2_676 ?
C18 Ag11 Ag10 114.9(3) 2_576 2_676 ?
C18 Ag11 Ag10 53.4(3) 1_655 2_676 ?
O7 Ag11 Ag10 88.5(2) . 2_676 ?
Ag12 Ag11 Ag10 64.25(5) 2_676 2_676 ?
Ag8 Ag11 Ag10 107.19(5) . 2_676 ?
Ag10 Ag11 Ag10 149.07(7) . 2_676 ?
Ag13 Ag11 Ag10 112.60(11) . 2_676 ?
Ag12 Ag11 Ag8 80.84(9) . 2_676 ?
Ag11 Ag11 Ag8 69.88(10) 2_676 2_676 ?
C18 Ag11 Ag8 52.3(3) 2_576 2_676 ?
C18 Ag11 Ag8 109.8(3) 1_655 2_676 ?
O7 Ag11 Ag8 110.2(2) . 2_676 ?
Ag12 Ag11 Ag8 83.83(6) 2_676 2_676 ?
Ag8 Ag11 Ag8 148.99(7) . 2_676 ?
Ag10 Ag11 Ag8 105.20(5) . 2_676 ?
Ag13 Ag11 Ag8 69.91(10) . 2_676 ?
Ag10 Ag11 Ag8 63.94(4) 2_676 2_676 ?
Ag12 Ag11 Ag9 69.63(9) . . ?
Ag11 Ag11 Ag9 121.87(12) 2_676 . ?
C18 Ag11 Ag9 96.9(3) 2_576 . ?
C18 Ag11 Ag9 104.2(3) 1_655 . ?
O7 Ag11 Ag9 70.67(19) . . ?
Ag12 Ag11 Ag9 118.23(6) 2_676 . ?
Ag8 Ag11 Ag9 55.15(3) . . ?
Ag10 Ag11 Ag9 54.56(3) . . ?
Ag13 Ag11 Ag9 80.66(11) . . ?
Ag10 Ag11 Ag9 148.04(5) 2_676 . ?
Ag8 Ag11 Ag9 145.43(5) 2_676 . ?
Ag11 Ag12 Ag13 158.0(2) . . ?
Ag11 Ag12 C18 75.8(4) . 2_576 ?
Ag13 Ag12 C18 93.5(4) . 2_576 ?
Ag11 Ag12 O7 83.9(3) . . ?
Ag13 Ag12 O7 102.7(3) . . ?
C18 Ag12 O7 158.1(5) 2_576 . ?
Ag11 Ag12 Ag11 21.99(9) . 2_676 ?
Ag13 Ag12 Ag11 141.50(19) . 2_676 ?
C18 Ag12 Ag11 54.0(4) 2_576 2_676 ?
O7 Ag12 Ag11 105.2(3) . 2_676 ?
Ag11 Ag12 Ag10 69.28(9) . . ?
Ag13 Ag12 Ag10 119.27(17) . . ?
C18 Ag12 Ag10 52.3(3) 2_576 . ?
O7 Ag12 Ag10 127.2(2) . . ?
Ag11 Ag12 Ag10 59.95(5) 2_676 . ?
Ag11 Ag12 Ag8 71.32(9) . 2_676 ?
Ag13 Ag12 Ag8 87.0(2) . 2_676 ?
C18 Ag12 Ag8 50.1(3) 2_576 2_676 ?
O7 Ag12 Ag8 115.5(2) . 2_676 ?
Ag11 Ag12 Ag8 57.19(5) 2_676 2_676 ?
Ag10 Ag12 Ag8 98.22(5) . 2_676 ?
Ag11 Ag12 Ag9 84.31(10) . . ?
Ag13 Ag12 Ag9 117.5(2) . . ?
C18 Ag12 Ag9 107.3(3) 2_576 . ?
O7 Ag12 Ag9 78.2(2) . . ?
Ag11 Ag12 Ag9 93.88(7) 2_676 . ?
Ag10 Ag12 Ag9 55.24(4) . . ?
Ag8 Ag12 Ag9 149.69(7) 2_676 . ?
Ag12 Ag13 C18 50.8(3) . 2_576 ?
Ag12 Ag13 Ag11 10.92(12) . . ?
C18 Ag13 Ag11 46.0(2) 2_576 . ?
Ag12 Ag13 Ag8 66.76(15) . 2_676 ?
C18 Ag13 Ag8 44.8(3) 2_576 2_676 ?
Ag11 Ag13 Ag8 56.01(7) . 2_676 ?
N1 Ag14 N2 146.8(3) . . ?
N1 Ag14 O5W 101.8(9) . . ?
N2 Ag14 O5W 110.5(9) . . ?
N1 C1 C2 123.9(7) . . ?
N1 C1 H1A 118.0 . . ?
C2 C1 H1A 118.0 . . ?
C3 C2 C1 119.0(7) . . ?
C3 C2 C6 121.0(8) . . ?
C1 C2 C6 119.9(7) . . ?
C2 C3 C4 118.1(8) . . ?
C2 C3 H3A 121.0 . . ?
C4 C3 H3A 121.0 . . ?
C5 C4 C3 118.7(7) . . ?
C5 C4 C8 120.0(8) . . ?
C3 C4 C8 121.3(8) . . ?
N1 C5 C4 123.2(8) . . ?
N1 C5 H5A 118.4 . . ?
C4 C5 H5A 118.4 . . ?
C7 C6 C2 171.4(10) . . ?
C7 C6 Ag6 64.3(5) . 2_575 ?
C2 C6 Ag6 123.2(6) . 2_575 ?
C6 C7 Ag5 146.2(8) . 2_575 ?
C6 C7 Ag4 130.6(7) . 2_575 ?
Ag5 C7 Ag4 81.8(3) 2_575 2_575 ?
C6 C7 Ag6 87.3(6) . 2_575 ?
Ag5 C7 Ag6 86.0(3) 2_575 2_575 ?
Ag4 C7 Ag6 85.6(3) 2_575 2_575 ?
C6 C7 Ag1 106.9(6) . 2_575 ?
Ag5 C7 Ag1 80.2(3) 2_575 2_575 ?
Ag4 C7 Ag1 87.5(3) 2_575 2_575 ?
Ag6 C7 Ag1 165.3(4) 2_575 2_575 ?
C9 C8 C4 177.1(11) . . ?
C9 C8 Ag1 66.3(6) . . ?
C4 C8 Ag1 115.7(6) . . ?
C8 C9 Ag3 161.5(8) . . ?
C8 C9 Ag3 146.1(10) . 2_475 ?
Ag3 C9 Ag3 22.97(14) . 2_475 ?
C8 C9 Ag2 120.0(9) . . ?
Ag3 C9 Ag2 71.0(3) . . ?
Ag3 C9 Ag2 92.8(4) 2_475 . ?
C8 C9 Ag4 112.7(8) . 2_475 ?
Ag3 C9 Ag4 82.0(3) . 2_475 ?
Ag3 C9 Ag4 76.4(3) 2_475 2_475 ?
Ag2 C9 Ag4 84.2(3) . 2_475 ?
C8 C9 Ag1 87.3(6) . . ?
Ag3 C9 Ag1 75.6(3) . . ?
Ag3 C9 Ag1 77.4(3) 2_475 . ?
Ag2 C9 Ag1 101.3(4) . . ?
Ag4 C9 Ag1 153.5(5) 2_475 . ?
N2 C10 C11 123.2(8) . . ?
N2 C10 H10A 118.4 . . ?
C11 C10 H10A 118.4 . . ?
C10 C11 C12 118.4(8) . . ?
C10 C11 C17 118.4(8) . . ?
C12 C11 C17 123.1(9) . . ?
C11 C12 C13 118.4(8) . . ?
C11 C12 H12A 120.8 . . ?
C13 C12 H12A 120.8 . . ?
C14 C13 C12 119.4(8) . . ?
C14 C13 C15 121.2(8) . . ?
C12 C13 C15 119.5(8) . . ?
N2 C14 C13 122.0(8) . . ?
N2 C14 H14A 119.0 . . ?
C13 C14 H14A 119.0 . . ?
C16 C15 C13 173.9(9) . . ?
C16 C15 Ag7 61.1(5) . . ?
C13 C15 Ag7 125.0(6) . . ?
C15 C16 Ag9 141.6(8) . . ?
C15 C16 Ag8 136.8(8) . . ?
Ag9 C16 Ag8 81.2(3) . . ?
C15 C16 Ag7 91.1(6) . . ?
Ag9 C16 Ag7 85.5(3) . . ?
Ag8 C16 Ag7 85.7(3) . . ?
C15 C16 Ag10 104.5(6) . . ?
Ag9 C16 Ag10 78.9(3) . . ?
Ag8 C16 Ag10 86.7(3) . . ?
Ag7 C16 Ag10 163.5(4) . . ?
C18 C17 C11 174.6(12) . . ?
C18 C17 Ag10 64.0(7) . 2_576 ?
C11 C17 Ag10 120.7(6) . 2_576 ?
C17 C18 Ag12 135.2(14) . 2_576 ?
C17 C18 Ag11 166.9(9) . 2_576 ?
Ag12 C18 Ag11 41.3(2) 2_576 2_576 ?
C17 C18 Ag11 140.4(14) . 1_455 ?
Ag12 C18 Ag11 82.0(4) 2_576 1_455 ?
Ag11 C18 Ag11 40.8(2) 2_576 1_455 ?
C17 C18 Ag8 111.3(8) . 1_455 ?
Ag12 C18 Ag8 90.2(4) 2_576 1_455 ?
Ag11 C18 Ag8 81.8(3) 2_576 1_455 ?
Ag11 C18 Ag8 74.8(4) 1_455 1_455 ?
C17 C18 Ag10 89.5(7) . 2_576 ?
Ag12 C18 Ag10 87.6(4) 2_576 2_576 ?
Ag11 C18 Ag10 78.1(3) 2_576 2_576 ?
Ag11 C18 Ag10 77.1(4) 1_455 2_576 ?
Ag8 C18 Ag10 151.8(6) 1_455 2_576 ?
C17 C18 Ag13 104.6(12) . 2_576 ?
Ag12 C18 Ag13 35.8(3) 2_576 2_576 ?
Ag11 C18 Ag13 75.7(5) 2_576 2_576 ?
Ag11 C18 Ag13 115.0(5) 1_455 2_576 ?
Ag8 C18 Ag13 86.2(5) 1_455 2_576 ?
Ag10 C18 Ag13 107.5(6) 2_576 2_576 ?
O1 C19 O2 127.8(11) . . ?
O1 C19 C20 115.3(10) . . ?
O2 C19 C20 117.0(10) . . ?
F2 C20 F3 113.7(15) . . ?
F2 C20 F1 98.0(15) . . ?
F3 C20 F1 105.1(15) . . ?
F2 C20 C19 115.9(12) . . ?
F3 C20 C19 117.0(11) . . ?
F1 C20 C19 104.0(14) . . ?
O4 C21 O3 128.7(10) . . ?
O4 C21 C22 115.6(10) . . ?
O3 C21 C22 115.6(10) . . ?
F5 C22 F6 107.3(16) . . ?
F5 C22 F4 103.9(18) . . ?
F6 C22 F4 103.1(17) . . ?
F5 C22 C21 111.5(14) . . ?
F6 C22 C21 116.2(14) . . ?
F4 C22 C21 113.8(12) . . ?
O6 C23 O5 128.3(9) . . ?
O6 C23 C24 116.5(10) . . ?
O5 C23 C24 115.1(9) . . ?
F7 C24 F8 107.9(15) . . ?
F7 C24 F9 101.0(14) . . ?
F8 C24 F9 103.4(15) . . ?
F7 C24 C23 115.0(13) . . ?
F8 C24 C23 117.6(10) . . ?
F9 C24 C23 110.1(15) . . ?
O8 C25 O7 130.3(9) . . ?
O8 C25 C26 116.2(10) . . ?
O7 C25 C26 113.4(10) . . ?
F12 C26 F11 108.0(14) . . ?
F12 C26 F10 107.2(14) . . ?
F11 C26 F10 105.5(14) . . ?
F12 C26 C25 114.8(11) . . ?
F11 C26 C25 113.8(12) . . ?
F10 C26 C25 106.9(14) . . ?
O10 C27 O9 129.6(11) . . ?
O10 C27 C28 116.0(12) . . ?
O9 C27 C28 114.2(12) . . ?
F13 C28 F14 108.5(19) . . ?
F13 C28 F15 102.9(18) . . ?
F14 C28 F15 105(2) . . ?
F13 C28 C27 112.9(17) . . ?
F14 C28 C27 114.7(14) . . ?
F15 C28 C27 111.6(15) . . ?
O11 C29 O12 130.9(10) . . ?
O11 C29 C30 113.6(10) . . ?
O12 C29 C30 115.5(10) . . ?
F17 C30 F16 112.4(17) . . ?
F17 C30 F18 101.6(18) . . ?
F16 C30 F18 100.3(17) . . ?
F17 C30 C29 118.1(11) . . ?
F16 C30 C29 114.4(14) . . ?
F18 C30 C29 107.3(15) . . ?
O13 C31 O14 128.1(19) . . ?
O13 C31 C32 116(2) . . ?
O14 C31 C32 116(2) . . ?
F20 C32 F19 110(2) . . ?
F20 C32 F21 103(3) . . ?
F19 C32 F21 101(3) . . ?
F20 C32 C31 114(2) . . ?
F19 C32 C31 115(2) . . ?
F21 C32 C31 112.6(19) . . ?
O15 C33 O16 147(4) . . ?
O15 C33 C34 110(3) . . ?
O16 C33 C34 103(3) . . ?
F22 C34 F24 109(2) . . ?
F22 C34 F23 107(2) . . ?
F24 C34 F23 109(2) . . ?
F22 C34 C33 111(4) . . ?
F24 C34 C33 107(3) . . ?
F23 C34 C33 114(4) . . ?
C1 N1 C5 117.2(7) . . ?
C1 N1 Ag14 116.7(6) . . ?
C5 N1 Ag14 125.4(6) . . ?
C10 N2 C14 118.6(8) . . ?
C10 N2 Ag14 119.6(6) . . ?
C14 N2 Ag14 121.6(6) . . ?
C19 O1 Ag8 133.5(8) . . ?
C19 O2 Ag7 115.2(8) . . ?
C19 O2 Ag9 140.2(7) . 2_666 ?
Ag7 O2 Ag9 103.1(3) . 2_666 ?
C21 O3 Ag9 118.3(7) . . ?
C21 O4 Ag10 111.3(7) . . ?
C23 O5 Ag6 115.1(7) . . ?
C23 O5 Ag5 141.7(6) . 2_485 ?
Ag6 O5 Ag5 99.6(3) . 2_485 ?
C23 O6 Ag4 130.1(7) . . ?
C25 O7 Ag12 123.9(7) . . ?
C25 O7 Ag11 129.1(7) . . ?
Ag12 O7 Ag11 35.69(14) . . ?
C25 O8 Ag9 123.7(7) . . ?
C25 O8 Ag7 133.0(6) . 2_666 ?
Ag9 O8 Ag7 103.1(3) . 2_666 ?
C27 O9 Ag5 118.6(8) . . ?
C27 O10 Ag1 111.9(8) . . ?
C29 O11 Ag5 120.1(6) . 2_485 ?
C29 O11 Ag6 135.6(6) . . ?
Ag5 O11 Ag6 103.8(3) 2_485 . ?
C29 O12 Ag2 127.4(8) . 2_485 ?
C31 O13 Ag2 124.1(15) . 2_475 ?
C31 O14 Ag4 125.4(12) . . ?
C33 O15 Ag8 102(3) . . ?
O17 O16 C33 144(6) . . ?
O17 O16 Ag7 74.3(18) . . ?
C33 O16 Ag7 118(3) . . ?
O16 O17 Ag7 74.6(19) . . ?

loop_
_geom_bond_atom_site_label_1
_geom_bond_atom_site_label_2
_geom_bond_distance
_geom_bond_site_symmetry_2
_geom_bond_publ_flag
Ag1 C7 2.317(9) 2_575 ?
Ag1 O2W 2.339(8) . ?
Ag1 O10 2.382(7) . ?
Ag1 C9 2.476(9) . ?
Ag1 C8 2.700(9) . ?
Ag1 Ag3 2.833(3) . ?
Ag1 Ag5 2.8833(11) . ?
Ag1 Ag3 2.915(3) 2_475 ?
Ag1 Ag4 3.1873(10) . ?
Ag2 C9 2.219(12) . ?
Ag2 O13 2.274(19) 2_475 ?
Ag2 O12 2.425(9) 2_485 ?
Ag2 Ag3 2.523(4) . ?
Ag2 Ag4 3.0962(18) 2_475 ?
Ag2 Ag3 3.178(4) 2_475 ?
Ag3 Ag3 0.857(4) 2_475 ?
Ag3 C9 2.126(9) . ?
Ag3 C9 2.172(10) 2_475 ?
Ag3 Ag4 2.830(3) . ?
Ag3 Ag1 2.915(3) 2_475 ?
Ag3 Ag4 2.972(3) 2_475 ?
Ag3 Ag2 3.178(4) 2_475 ?
Ag4 C7 2.291(9) 2_575 ?
Ag4 O6 2.369(8) . ?
Ag4 C9 2.395(9) 2_475 ?
Ag4 O14 2.425(10) . ?
Ag4 Ag5 2.9145(11) . ?
Ag4 Ag3 2.972(3) 2_475 ?
Ag4 Ag2 3.0961(18) 2_475 ?
Ag4 Ag6 3.1275(11) . ?
Ag5 C7 2.157(9) 2_575 ?
Ag5 O11 2.262(6) 2_485 ?
Ag5 O9 2.465(9) . ?
Ag5 O5 2.504(7) 2_485 ?
Ag5 Ag6 3.0516(12) . ?
Ag6 C7 2.312(8) 2_575 ?
Ag6 O5 2.327(7) . ?
Ag6 O11 2.429(7) . ?
Ag6 O1W 2.506(9) . ?
Ag6 C6 2.563(8) 2_575 ?
Ag7 C16 2.305(9) . ?
Ag7 O2 2.321(8) . ?
Ag7 O8 2.453(8) 2_666 ?
Ag7 O17 2.48(2) . ?
Ag7 O16 2.48(3) . ?
Ag7 C15 2.632(8) . ?
Ag7 Ag9 3.0535(12) . ?
Ag7 Ag8 3.0896(11) . ?
Ag8 C16 2.240(9) . ?
Ag8 O1 2.364(9) . ?
Ag8 C18 2.378(11) 1_655 ?
Ag8 O15 2.44(3) . ?
Ag8 Ag11 2.8435(17) . ?
Ag8 Ag9 2.8850(12) . ?
Ag8 Ag11 2.9737(17) 2_676 ?
Ag8 Ag12 3.099(2) 2_676 ?
Ag8 Ag10 3.1371(10) . ?
Ag8 Ag13 3.368(4) 2_676 ?
Ag9 C16 2.193(9) . ?
Ag9 O8 2.279(7) . ?
Ag9 O2 2.413(8) 2_666 ?
Ag9 O3 2.463(9) . ?
Ag9 Ag10 2.8745(10) . ?
Ag9 Ag12 3.129(2) . ?
Ag9 Ag11 3.3210(17) . ?
Ag10 C16 2.328(9) . ?
Ag10 O3W 2.332(8) . ?
Ag10 O4 2.421(7) . ?
Ag10 C18 2.430(11) 2_576 ?
Ag10 C17 2.704(9) 2_576 ?
Ag10 Ag11 2.8969(16) . ?
Ag10 Ag11 2.9508(16) 2_676 ?
Ag10 Ag12 3.0706(19) . ?
Ag11 Ag12 1.466(3) . ?
Ag11 Ag11 1.560(4) 2_676 ?
Ag11 C18 2.155(11) 2_576 ?
Ag11 C18 2.302(13) 1_655 ?
Ag11 O7 2.499(8) . ?
Ag11 Ag12 2.820(3) 2_676 ?
Ag11 Ag13 2.904(4) . ?
Ag11 Ag10 2.9508(16) 2_676 ?
Ag11 Ag8 2.9736(17) 2_676 ?
Ag12 Ag13 1.493(4) . ?
Ag12 C18 1.980(16) 2_576 ?
Ag12 O7 2.186(8) . ?
Ag12 Ag11 2.820(3) 2_676 ?
Ag12 Ag8 3.099(2) 2_676 ?
Ag13 C18 2.550(18) 2_576 ?
Ag13 Ag8 3.368(4) 2_676 ?
Ag14 N1 2.195(7) . ?
Ag14 N2 2.206(8) . ?
Ag14 O5W 2.58(3) . ?
C1 N1 1.331(11) . ?
C1 C2 1.392(12) . ?
C1 H1A 0.9300 . ?
C2 C3 1.380(11) . ?
C2 C6 1.442(11) . ?
C3 C4 1.405(12) . ?
C3 H3A 0.9300 . ?
C4 C5 1.392(12) . ?
C4 C8 1.447(11) . ?
C5 N1 1.346(11) . ?
C5 H5A 0.9300 . ?
C6 C7 1.220(12) . ?
C6 Ag6 2.563(8) 2_575 ?
C7 Ag5 2.157(9) 2_575 ?
C7 Ag4 2.291(9) 2_575 ?
C7 Ag6 2.312(8) 2_575 ?
C7 Ag1 2.317(8) 2_575 ?
C8 C9 1.203(13) . ?
C9 Ag3 2.172(10) 2_475 ?
C9 Ag4 2.395(9) 2_475 ?
C10 N2 1.329(12) . ?
C10 C11 1.383(13) . ?
C10 H10A 0.9300 . ?
C11 C12 1.390(12) . ?
C11 C17 1.435(12) . ?
C12 C13 1.391(12) . ?
C12 H12A 0.9300 . ?
C13 C14 1.381(12) . ?
C13 C15 1.435(12) . ?
C14 N2 1.342(11) . ?
C14 H14A 0.9300 . ?
C15 C16 1.229(12) . ?
C17 C18 1.207(14) . ?
C17 Ag10 2.704(9) 2_576 ?
C18 Ag12 1.980(16) 2_576 ?
C18 Ag11 2.155(11) 2_576 ?
C18 Ag11 2.302(13) 1_455 ?
C18 Ag8 2.378(11) 1_455 ?
C18 Ag10 2.430(11) 2_576 ?
C18 Ag13 2.550(18) 2_576 ?
C19 O1 1.194(14) . ?
C19 O2 1.227(13) . ?
C19 C20 1.551(16) . ?
C20 F2 1.228(16) . ?
C20 F3 1.235(15) . ?
C20 F1 1.36(2) . ?
C21 O4 1.251(13) . ?
C21 O3 1.277(14) . ?
C21 C22 1.498(18) . ?
C22 F5 1.26(2) . ?
C22 F6 1.274(18) . ?
C22 F4 1.280(19) . ?
C23 O6 1.220(13) . ?
C23 O5 1.236(12) . ?
C23 C24 1.501(15) . ?
C24 F7 1.249(17) . ?
C24 F8 1.274(15) . ?
C24 F9 1.344(19) . ?
C25 O8 1.226(12) . ?
C25 O7 1.239(13) . ?
C25 C26 1.539(16) . ?
C26 F12 1.244(14) . ?
C26 F11 1.280(15) . ?
C26 F10 1.299(16) . ?
C27 O10 1.190(14) . ?
C27 O9 1.304(16) . ?
C27 C28 1.540(18) . ?
C28 F13 1.22(2) . ?
C28 F14 1.27(2) . ?
C28 F15 1.30(2) . ?
C29 O11 1.226(12) . ?
C29 O12 1.226(13) . ?
C29 C30 1.518(16) . ?
C30 F17 1.203(16) . ?
C30 F16 1.206(17) . ?
C30 F18 1.33(2) . ?
C31 O13 1.21(2) . ?
C31 O14 1.22(2) . ?
C31 C32 1.50(3) . ?
C32 F20 1.21(3) . ?
C32 F19 1.26(3) . ?
C32 F21 1.26(3) . ?
C33 O15 1.387(19) . ?
C33 O16 1.396(19) . ?
C33 C34 1.53(2) . ?
C34 F22 1.29(2) . ?
C34 F24 1.29(2) . ?
C34 F23 1.29(2) . ?
O2 Ag9 2.413(8) 2_666 ?
O5 Ag5 2.504(7) 2_485 ?
O8 Ag7 2.453(8) 2_666 ?
O11 Ag5 2.262(6) 2_485 ?
O12 Ag2 2.425(9) 2_485 ?
O13 Ag2 2.274(19) 2_475 ?
O16 O17 1.33(5) . ?

loop_
_geom_torsion_atom_site_label_1
_geom_torsion_atom_site_label_2
_geom_torsion_atom_site_label_3
_geom_torsion_atom_site_label_4
_geom_torsion
_geom_torsion_site_symmetry_1
_geom_torsion_site_symmetry_2
_geom_torsion_site_symmetry_3
_geom_torsion_site_symmetry_4
_geom_torsion_publ_flag
C9 Ag2 Ag3 Ag3 27.0(6) . . . 2_475 ?
O13 Ag2 Ag3 Ag3 -86.7(8) 2_475 . . 2_475 ?
O12 Ag2 Ag3 Ag3 -153.9(7) 2_485 . . 2_475 ?
Ag4 Ag2 Ag3 Ag3 -32.2(6) 2_475 . . 2_475 ?
O13 Ag2 Ag3 C9 -113.8(6) 2_475 . . . ?
O12 Ag2 Ag3 C9 179.0(4) 2_485 . . . ?
Ag4 Ag2 Ag3 C9 -59.2(3) 2_475 . . . ?
Ag3 Ag2 Ag3 C9 -27.0(6) 2_475 . . . ?
C9 Ag2 Ag3 C9 167.0(3) . . . 2_475 ?
O13 Ag2 Ag3 C9 53.3(8) 2_475 . . 2_475 ?
O12 Ag2 Ag3 C9 -13.9(5) 2_485 . . 2_475 ?
Ag4 Ag2 Ag3 C9 107.8(5) 2_475 . . 2_475 ?
Ag3 Ag2 Ag3 C9 140.0(9) 2_475 . . 2_475 ?
C9 Ag2 Ag3 Ag4 -112.4(3) . . . . ?
O13 Ag2 Ag3 Ag4 133.8(6) 2_475 . . . ?
O12 Ag2 Ag3 Ag4 66.6(2) 2_485 . . . ?
Ag4 Ag2 Ag3 Ag4 -171.63(14) 2_475 . . . ?
Ag3 Ag2 Ag3 Ag4 -139.5(7) 2_475 . . . ?
C9 Ag2 Ag3 Ag1 -54.0(3) . . . . ?
O13 Ag2 Ag3 Ag1 -167.8(6) 2_475 . . . ?
O12 Ag2 Ag3 Ag1 125.0(2) 2_485 . . . ?
Ag4 Ag2 Ag3 Ag1 -113.23(6) 2_475 . . . ?
Ag3 Ag2 Ag3 Ag1 -81.1(6) 2_475 . . . ?
C9 Ag2 Ag3 Ag1 113.4(3) . . . 2_475 ?
O13 Ag2 Ag3 Ag1 -0.4(6) 2_475 . . 2_475 ?
O12 Ag2 Ag3 Ag1 -67.6(2) 2_485 . . 2_475 ?
Ag4 Ag2 Ag3 Ag1 54.18(6) 2_475 . . 2_475 ?
Ag3 Ag2 Ag3 Ag1 86.3(6) 2_475 . . 2_475 ?
C9 Ag2 Ag3 Ag4 59.2(3) . . . 2_475 ?
O13 Ag2 Ag3 Ag4 -54.6(6) 2_475 . . 2_475 ?
O12 Ag2 Ag3 Ag4 -121.8(2) 2_485 . . 2_475 ?
Ag3 Ag2 Ag3 Ag4 32.2(6) 2_475 . . 2_475 ?
C9 Ag2 Ag3 Ag2 27.0(6) . . . 2_475 ?
O13 Ag2 Ag3 Ag2 -86.7(8) 2_475 . . 2_475 ?
O12 Ag2 Ag3 Ag2 -153.9(7) 2_485 . . 2_475 ?
Ag4 Ag2 Ag3 Ag2 -32.2(6) 2_475 . . 2_475 ?
Ag3 Ag2 Ag3 Ag2 -0.005(2) 2_475 . . 2_475 ?
C7 Ag1 Ag3 Ag3 112.8(5) 2_575 . . 2_475 ?
O2W Ag1 Ag3 Ag3 7.4(5) . . . 2_475 ?
O10 Ag1 Ag3 Ag3 -138.1(4) . . . 2_475 ?
C9 Ag1 Ag3 Ag3 -81.9(6) . . . 2_475 ?
C8 Ag1 Ag3 Ag3 -78.8(5) . . . 2_475 ?
Ag5 Ag1 Ag3 Ag3 153.9(4) . . . 2_475 ?
Ag4 Ag1 Ag3 Ag3 92.3(4) . . . 2_475 ?
C7 Ag1 Ag3 C9 -165.2(5) 2_575 . . . ?
O2W Ag1 Ag3 C9 89.3(5) . . . . ?
O10 Ag1 Ag3 C9 -56.2(5) . . . . ?
C8 Ag1 Ag3 C9 3.2(5) . . . . ?
Ag5 Ag1 Ag3 C9 -124.1(4) . . . . ?
Ag3 Ag1 Ag3 C9 81.9(6) 2_475 . . . ?
Ag4 Ag1 Ag3 C9 174.3(4) . . . . ?
C7 Ag1 Ag3 C9 41.5(4) 2_575 . . 2_475 ?
O2W Ag1 Ag3 C9 -63.9(5) . . . 2_475 ?
O10 Ag1 Ag3 C9 150.6(4) . . . 2_475 ?
C9 Ag1 Ag3 C9 -153.22(18) . . . 2_475 ?
C8 Ag1 Ag3 C9 -150.1(5) . . . 2_475 ?
Ag5 Ag1 Ag3 C9 82.6(4) . . . 2_475 ?
Ag3 Ag1 Ag3 C9 -71.3(5) 2_475 . . 2_475 ?
Ag4 Ag1 Ag3 C9 21.0(4) . . . 2_475 ?
C7 Ag1 Ag3 Ag2 -112.6(2) 2_575 . . . ?
O2W Ag1 Ag3 Ag2 142.0(3) . . . . ?
O10 Ag1 Ag3 Ag2 -3.5(3) . . . . ?
C9 Ag1 Ag3 Ag2 52.6(4) . . . . ?
C8 Ag1 Ag3 Ag2 55.8(2) . . . . ?
Ag5 Ag1 Ag3 Ag2 -71.49(6) . . . . ?
Ag3 Ag1 Ag3 Ag2 134.6(4) 2_475 . . . ?
Ag4 Ag1 Ag3 Ag2 -133.09(8) . . . . ?
C7 Ag1 Ag3 Ag4 20.5(2) 2_575 . . . ?
O2W Ag1 Ag3 Ag4 -85.0(3) . . . . ?
O10 Ag1 Ag3 Ag4 129.6(2) . . . . ?
C9 Ag1 Ag3 Ag4 -174.3(4) . . . . ?
C8 Ag1 Ag3 Ag4 -171.1(2) . . . . ?
Ag5 Ag1 Ag3 Ag4 61.60(4) . . . . ?
Ag3 Ag1 Ag3 Ag4 -92.3(4) 2_475 . . . ?
C7 Ag1 Ag3 Ag1 112.8(5) 2_575 . . 2_475 ?
O2W Ag1 Ag3 Ag1 7.4(5) . . . 2_475 ?
O10 Ag1 Ag3 Ag1 -138.1(4) . . . 2_475 ?
C9 Ag1 Ag3 Ag1 -81.9(6) . . . 2_475 ?
C8 Ag1 Ag3 Ag1 -78.8(5) . . . 2_475 ?
Ag5 Ag1 Ag3 Ag1 153.9(4) . . . 2_475 ?
Ag3 Ag1 Ag3 Ag1 0.008(2) 2_475 . . 2_475 ?
Ag4 Ag1 Ag3 Ag1 92.3(4) . . . 2_475 ?
C7 Ag1 Ag3 Ag4 -177.3(2) 2_575 . . 2_475 ?
O2W Ag1 Ag3 Ag4 77.3(3) . . . 2_475 ?
O10 Ag1 Ag3 Ag4 -68.2(3) . . . 2_475 ?
C9 Ag1 Ag3 Ag4 -12.0(4) . . . 2_475 ?
C8 Ag1 Ag3 Ag4 -8.9(2) . . . 2_475 ?
Ag5 Ag1 Ag3 Ag4 -136.17(9) . . . 2_475 ?
Ag3 Ag1 Ag3 Ag4 69.9(4) 2_475 . . 2_475 ?
Ag4 Ag1 Ag3 Ag4 162.23(9) . . . 2_475 ?
C7 Ag1 Ag3 Ag2 78.5(2) 2_575 . . 2_475 ?
O2W Ag1 Ag3 Ag2 -27.0(3) . . . 2_475 ?
O10 Ag1 Ag3 Ag2 -172.5(2) . . . 2_475 ?
C9 Ag1 Ag3 Ag2 -116.3(4) . . . 2_475 ?
C8 Ag1 Ag3 Ag2 -113.1(2) . . . 2_475 ?
Ag5 Ag1 Ag3 Ag2 119.58(7) . . . 2_475 ?
Ag3 Ag1 Ag3 Ag2 -34.3(4) 2_475 . . 2_475 ?
Ag4 Ag1 Ag3 Ag2 57.98(6) . . . 2_475 ?
Ag3 Ag3 Ag4 C7 -107.0(4) 2_475 . . 2_575 ?
C9 Ag3 Ag4 C7 -26.8(5) . . . 2_575 ?
C9 Ag3 Ag4 C7 -178.6(4) 2_475 . . 2_575 ?
Ag2 Ag3 Ag4 C7 45.1(3) . . . 2_575 ?
Ag1 Ag3 Ag4 C7 -20.8(2) . . . 2_575 ?
Ag1 Ag3 Ag4 C7 177.6(2) 2_475 . . 2_575 ?
Ag4 Ag3 Ag4 C7 -107.0(4) 2_475 . . 2_575 ?
Ag2 Ag3 Ag4 C7 -126.7(2) 2_475 . . 2_575 ?
Ag3 Ag3 Ag4 O6 125.1(4) 2_475 . . . ?
C9 Ag3 Ag4 O6 -154.6(5) . . . . ?
C9 Ag3 Ag4 O6 53.6(5) 2_475 . . . ?
Ag2 Ag3 Ag4 O6 -82.8(3) . . . . ?
Ag1 Ag3 Ag4 O6 -148.6(2) . . . . ?
Ag1 Ag3 Ag4 O6 49.7(2) 2_475 . . . ?
Ag4 Ag3 Ag4 O6 125.1(4) 2_475 . . . ?
Ag2 Ag3 Ag4 O6 105.4(2) 2_475 . . . ?
Ag3 Ag3 Ag4 C9 71.5(5) 2_475 . . 2_475 ?
C9 Ag3 Ag4 C9 151.8(2) . . . 2_475 ?
Ag2 Ag3 Ag4 C9 -136.4(4) . . . 2_475 ?
Ag1 Ag3 Ag4 C9 157.8(4) . . . 2_475 ?
Ag1 Ag3 Ag4 C9 -3.9(4) 2_475 . . 2_475 ?
Ag4 Ag3 Ag4 C9 71.5(5) 2_475 . . 2_475 ?
Ag2 Ag3 Ag4 C9 51.9(4) 2_475 . . 2_475 ?
Ag3 Ag3 Ag4 O14 -6.2(6) 2_475 . . . ?
C9 Ag3 Ag4 O14 74.1(6) . . . . ?
C9 Ag3 Ag4 O14 -77.7(6) 2_475 . . . ?
Ag2 Ag3 Ag4 O14 145.9(4) . . . . ?
Ag1 Ag3 Ag4 O14 80.1(4) . . . . ?
Ag1 Ag3 Ag4 O14 -81.6(4) 2_475 . . . ?
Ag4 Ag3 Ag4 O14 -6.2(6) 2_475 . . . ?
Ag2 Ag3 Ag4 O14 -25.8(4) 2_475 . . . ?
Ag3 Ag3 Ag4 Ag5 -147.0(4) 2_475 . . . ?
C9 Ag3 Ag4 Ag5 -66.7(4) . . . . ?
C9 Ag3 Ag4 Ag5 141.5(4) 2_475 . . . ?
Ag2 Ag3 Ag4 Ag5 5.11(11) . . . . ?
Ag1 Ag3 Ag4 Ag5 -60.72(4) . . . . ?
Ag1 Ag3 Ag4 Ag5 137.61(8) 2_475 . . . ?
Ag4 Ag3 Ag4 Ag5 -147.0(4) 2_475 . . . ?
Ag2 Ag3 Ag4 Ag5 -166.65(6) 2_475 . . . ?
C9 Ag3 Ag4 Ag3 80.3(6) . . . 2_475 ?
C9 Ag3 Ag4 Ag3 -71.5(5) 2_475 . . 2_475 ?
Ag2 Ag3 Ag4 Ag3 152.1(5) . . . 2_475 ?
Ag1 Ag3 Ag4 Ag3 86.3(4) . . . 2_475 ?
Ag1 Ag3 Ag4 Ag3 -75.4(4) 2_475 . . 2_475 ?
Ag4 Ag3 Ag4 Ag3 0.0 2_475 . . 2_475 ?
Ag2 Ag3 Ag4 Ag3 -19.7(3) 2_475 . . 2_475 ?
Ag3 Ag3 Ag4 Ag2 19.7(3) 2_475 . . 2_475 ?
C9 Ag3 Ag4 Ag2 99.9(4) . . . 2_475 ?
C9 Ag3 Ag4 Ag2 -51.9(4) 2_475 . . 2_475 ?
Ag2 Ag3 Ag4 Ag2 171.76(14) . . . 2_475 ?
Ag1 Ag3 Ag4 Ag2 105.93(6) . . . 2_475 ?
Ag1 Ag3 Ag4 Ag2 -55.74(7) 2_475 . . 2_475 ?
Ag4 Ag3 Ag4 Ag2 19.7(3) 2_475 . . 2_475 ?
Ag3 Ag3 Ag4 Ag6 -144.0(3) 2_475 . . . ?
C9 Ag3 Ag4 Ag6 -63.7(4) . . . . ?
C9 Ag3 Ag4 Ag6 144.5(4) 2_475 . . . ?
Ag2 Ag3 Ag4 Ag6 8.12(17) . . . . ?
Ag1 Ag3 Ag4 Ag6 -57.72(7) . . . . ?
Ag1 Ag3 Ag4 Ag6 140.62(6) 2_475 . . . ?
Ag4 Ag3 Ag4 Ag6 -144.0(3) 2_475 . . . ?
Ag2 Ag3 Ag4 Ag6 -163.65(6) 2_475 . . . ?
Ag3 Ag3 Ag4 Ag1 -86.3(4) 2_475 . . . ?
C9 Ag3 Ag4 Ag1 -6.0(4) . . . . ?
C9 Ag3 Ag4 Ag1 -157.8(4) 2_475 . . . ?
Ag2 Ag3 Ag4 Ag1 65.83(12) . . . . ?
Ag1 Ag3 Ag4 Ag1 -161.67(9) 2_475 . . . ?
Ag4 Ag3 Ag4 Ag1 -86.3(4) 2_475 . . . ?
Ag2 Ag3 Ag4 Ag1 -105.93(6) 2_475 . . . ?
O2W Ag1 Ag4 C7 -95.5(4) . . . 2_575 ?
O10 Ag1 Ag4 C7 41.7(4) . . . 2_575 ?
C9 Ag1 Ag4 C7 155.3(4) . . . 2_575 ?
C8 Ag1 Ag4 C7 161.9(4) . . . 2_575 ?
Ag3 Ag1 Ag4 C7 151.1(3) . . . 2_575 ?
Ag5 Ag1 Ag4 C7 60.4(3) . . . 2_575 ?
Ag3 Ag1 Ag4 C7 171.3(3) 2_475 . . 2_575 ?
C7 Ag1 Ag4 O6 -58.0(6) 2_575 . . . ?
O2W Ag1 Ag4 O6 -153.5(6) . . . . ?
O10 Ag1 Ag4 O6 -16.3(6) . . . . ?
C9 Ag1 Ag4 O6 97.3(6) . . . . ?
C8 Ag1 Ag4 O6 103.8(6) . . . . ?
Ag3 Ag1 Ag4 O6 93.0(5) . . . . ?
Ag5 Ag1 Ag4 O6 2.4(5) . . . . ?
Ag3 Ag1 Ag4 O6 113.2(5) 2_475 . . . ?
C7 Ag1 Ag4 C9 -167.8(4) 2_575 . . 2_475 ?
O2W Ag1 Ag4 C9 96.7(4) . . . 2_475 ?
O10 Ag1 Ag4 C9 -126.1(4) . . . 2_475 ?
C9 Ag1 Ag4 C9 -12.5(6) . . . 2_475 ?
C8 Ag1 Ag4 C9 -5.9(4) . . . 2_475 ?
Ag3 Ag1 Ag4 C9 -16.7(3) . . . 2_475 ?
Ag5 Ag1 Ag4 C9 -107.4(3) . . . 2_475 ?
Ag3 Ag1 Ag4 C9 3.5(3) 2_475 . . 2_475 ?
C7 Ag1 Ag4 O14 75.7(4) 2_575 . . . ?
O2W Ag1 Ag4 O14 -19.8(4) . . . . ?
O10 Ag1 Ag4 O14 117.4(4) . . . . ?
C9 Ag1 Ag4 O14 -129.0(4) . . . . ?
C8 Ag1 Ag4 O14 -122.4(4) . . . . ?
Ag3 Ag1 Ag4 O14 -133.2(3) . . . . ?
Ag5 Ag1 Ag4 O14 136.1(3) . . . . ?
Ag3 Ag1 Ag4 O14 -113.0(3) 2_475 . . . ?
C7 Ag1 Ag4 Ag3 -151.1(3) 2_575 . . . ?
O2W Ag1 Ag4 Ag3 113.4(2) . . . . ?
O10 Ag1 Ag4 Ag3 -109.4(3) . . . . ?
C9 Ag1 Ag4 Ag3 4.3(3) . . . . ?
C8 Ag1 Ag4 Ag3 10.8(3) . . . . ?
Ag5 Ag1 Ag4 Ag3 -90.67(6) . . . . ?
Ag3 Ag1 Ag4 Ag3 20.22(10) 2_475 . . . ?
C7 Ag1 Ag4 Ag5 -60.4(3) 2_575 . . . ?
O2W Ag1 Ag4 Ag5 -155.9(2) . . . . ?
O10 Ag1 Ag4 Ag5 -18.7(3) . . . . ?
C9 Ag1 Ag4 Ag5 94.9(3) . . . . ?
C8 Ag1 Ag4 Ag5 101.5(3) . . . . ?
Ag3 Ag1 Ag4 Ag5 90.67(6) . . . . ?
Ag3 Ag1 Ag4 Ag5 110.88(6) 2_475 . . . ?
C7 Ag1 Ag4 Ag3 -171.3(3) 2_575 . . 2_475 ?
O2W Ag1 Ag4 Ag3 93.2(2) . . . 2_475 ?
O10 Ag1 Ag4 Ag3 -129.6(3) . . . 2_475 ?
C9 Ag1 Ag4 Ag3 -16.0(3) . . . 2_475 ?
C8 Ag1 Ag4 Ag3 -9.4(3) . . . 2_475 ?
Ag3 Ag1 Ag4 Ag3 -20.22(10) . . . 2_475 ?
Ag5 Ag1 Ag4 Ag3 -110.88(6) . . . 2_475 ?
C7 Ag1 Ag4 Ag2 148.5(3) 2_575 . . 2_475 ?
O2W Ag1 Ag4 Ag2 53.0(2) . . . 2_475 ?
O10 Ag1 Ag4 Ag2 -169.8(3) . . . 2_475 ?
C9 Ag1 Ag4 Ag2 -56.2(3) . . . 2_475 ?
C8 Ag1 Ag4 Ag2 -49.6(3) . . . 2_475 ?
Ag3 Ag1 Ag4 Ag2 -60.44(6) . . . 2_475 ?
Ag5 Ag1 Ag4 Ag2 -151.11(5) . . . 2_475 ?
Ag3 Ag1 Ag4 Ag2 -40.22(7) 2_475 . . 2_475 ?
C7 Ag1 Ag4 Ag6 -9.5(3) 2_575 . . . ?
O2W Ag1 Ag4 Ag6 -105.0(2) . . . . ?
O10 Ag1 Ag4 Ag6 32.2(3) . . . . ?
C9 Ag1 Ag4 Ag6 145.8(3) . . . . ?
C8 Ag1 Ag4 Ag6 152.3(3) . . . . ?
Ag3 Ag1 Ag4 Ag6 141.54(6) . . . . ?
Ag5 Ag1 Ag4 Ag6 50.87(3) . . . . ?
Ag3 Ag1 Ag4 Ag6 161.76(6) 2_475 . . . ?
O2W Ag1 Ag5 C7 -8.5(5) . . . 2_575 ?
O10 Ag1 Ag5 C7 110.0(4) . . . 2_575 ?
C9 Ag1 Ag5 C7 -155.5(4) . . . 2_575 ?
C8 Ag1 Ag5 C7 -177.0(4) . . . 2_575 ?
Ag3 Ag1 Ag5 C7 -117.8(3) . . . 2_575 ?
Ag3 Ag1 Ag5 C7 -110.4(3) 2_475 . . 2_575 ?
Ag4 Ag1 Ag5 C7 -57.9(3) . . . 2_575 ?
C7 Ag1 Ag5 O11 137.3(5) 2_575 . . 2_485 ?
O2W Ag1 Ag5 O11 128.8(5) . . . 2_485 ?
O10 Ag1 Ag5 O11 -112.7(4) . . . 2_485 ?
C9 Ag1 Ag5 O11 -18.3(4) . . . 2_485 ?
C8 Ag1 Ag5 O11 -39.7(4) . . . 2_485 ?
Ag3 Ag1 Ag5 O11 19.5(3) . . . 2_485 ?
Ag3 Ag1 Ag5 O11 26.9(3) 2_475 . . 2_485 ?
Ag4 Ag1 Ag5 O11 79.4(3) . . . 2_485 ?
C7 Ag1 Ag5 O9 -140.6(4) 2_575 . . . ?
O2W Ag1 Ag5 O9 -149.1(5) . . . . ?
O10 Ag1 Ag5 O9 -30.5(4) . . . . ?
C9 Ag1 Ag5 O9 63.9(4) . . . . ?
C8 Ag1 Ag5 O9 42.4(4) . . . . ?
Ag3 Ag1 Ag5 O9 101.6(3) . . . . ?
Ag3 Ag1 Ag5 O9 109.0(3) 2_475 . . . ?
Ag4 Ag1 Ag5 O9 161.5(3) . . . . ?
C7 Ag1 Ag5 O5 -65.7(5) 2_575 . . 2_485 ?
O2W Ag1 Ag5 O5 -74.2(6) . . . 2_485 ?
O10 Ag1 Ag5 O5 44.4(4) . . . 2_485 ?
C9 Ag1 Ag5 O5 138.8(4) . . . 2_485 ?
C8 Ag1 Ag5 O5 117.4(4) . . . 2_485 ?
Ag3 Ag1 Ag5 O5 176.5(4) . . . 2_485 ?
Ag3 Ag1 Ag5 O5 -176.0(4) 2_475 . . 2_485 ?
Ag4 Ag1 Ag5 O5 -123.5(4) . . . 2_485 ?
C7 Ag1 Ag5 Ag4 57.9(3) 2_575 . . . ?
O2W Ag1 Ag5 Ag4 49.4(4) . . . . ?
O10 Ag1 Ag5 Ag4 167.9(2) . . . . ?
C9 Ag1 Ag5 Ag4 -97.7(2) . . . . ?
C8 Ag1 Ag5 Ag4 -119.1(2) . . . . ?
Ag3 Ag1 Ag5 Ag4 -59.92(7) . . . . ?
Ag3 Ag1 Ag5 Ag4 -52.50(6) 2_475 . . . ?
C7 Ag1 Ag5 Ag6 3.8(3) 2_575 . . . ?
O2W Ag1 Ag5 Ag6 -4.7(4) . . . . ?
O10 Ag1 Ag5 Ag6 113.9(2) . . . . ?
C9 Ag1 Ag5 Ag6 -151.7(2) . . . . ?
C8 Ag1 Ag5 Ag6 -173.2(2) . . . . ?
Ag3 Ag1 Ag5 Ag6 -113.97(7) . . . . ?
Ag3 Ag1 Ag5 Ag6 -106.55(7) 2_475 . . . ?
Ag4 Ag1 Ag5 Ag6 -54.04(3) . . . . ?
O6 Ag4 Ag5 C7 -119.4(4) . . . 2_575 ?
C9 Ag4 Ag5 C7 149.6(4) 2_475 . . 2_575 ?
O14 Ag4 Ag5 C7 -18.9(5) . . . 2_575 ?
Ag3 Ag4 Ag5 C7 119.8(3) . . . 2_575 ?
Ag3 Ag4 Ag5 C7 110.7(3) 2_475 . . 2_575 ?
Ag2 Ag4 Ag5 C7 102.6(3) 2_475 . . 2_575 ?
Ag6 Ag4 Ag5 C7 -57.7(3) . . . 2_575 ?
Ag1 Ag4 Ag5 C7 59.5(3) . . . 2_575 ?
C7 Ag4 Ag5 O11 160.1(3) 2_575 . . 2_485 ?
O6 Ag4 Ag5 O11 40.7(3) . . . 2_485 ?
C9 Ag4 Ag5 O11 -50.3(3) 2_475 . . 2_485 ?
O14 Ag4 Ag5 O11 141.2(5) . . . 2_485 ?
Ag3 Ag4 Ag5 O11 -80.09(19) . . . 2_485 ?
Ag3 Ag4 Ag5 O11 -89.15(19) 2_475 . . 2_485 ?
Ag2 Ag4 Ag5 O11 -97.26(19) 2_475 . . 2_485 ?
Ag6 Ag4 Ag5 O11 102.44(18) . . . 2_485 ?
Ag1 Ag4 Ag5 O11 -140.36(18) . . . 2_485 ?
C7 Ag4 Ag5 O9 -84.9(5) 2_575 . . . ?
O6 Ag4 Ag5 O9 155.7(5) . . . . ?
C9 Ag4 Ag5 O9 64.7(5) 2_475 . . . ?
O14 Ag4 Ag5 O9 -103.8(6) . . . . ?
Ag3 Ag4 Ag5 O9 34.9(4) . . . . ?
Ag3 Ag4 Ag5 O9 25.9(4) 2_475 . . . ?
Ag2 Ag4 Ag5 O9 17.8(4) 2_475 . . . ?
Ag6 Ag4 Ag5 O9 -142.5(4) . . . . ?
Ag1 Ag4 Ag5 O9 -25.3(4) . . . . ?
C7 Ag4 Ag5 O5 78.8(4) 2_575 . . 2_485 ?
O6 Ag4 Ag5 O5 -40.6(3) . . . 2_485 ?
C9 Ag4 Ag5 O5 -131.6(3) 2_475 . . 2_485 ?
O14 Ag4 Ag5 O5 59.9(5) . . . 2_485 ?
Ag3 Ag4 Ag5 O5 -161.4(2) . . . 2_485 ?
Ag3 Ag4 Ag5 O5 -170.5(2) 2_475 . . 2_485 ?
Ag2 Ag4 Ag5 O5 -178.6(2) 2_475 . . 2_485 ?
Ag6 Ag4 Ag5 O5 21.1(2) . . . 2_485 ?
Ag1 Ag4 Ag5 O5 138.3(2) . . . 2_485 ?
C7 Ag4 Ag5 Ag1 -59.5(3) 2_575 . . . ?
O6 Ag4 Ag5 Ag1 -178.9(2) . . . . ?
C9 Ag4 Ag5 Ag1 90.0(3) 2_475 . . . ?
O14 Ag4 Ag5 Ag1 -78.4(5) . . . . ?
Ag3 Ag4 Ag5 Ag1 60.26(6) . . . . ?
Ag3 Ag4 Ag5 Ag1 51.21(6) 2_475 . . . ?
Ag2 Ag4 Ag5 Ag1 43.09(6) 2_475 . . . ?
Ag6 Ag4 Ag5 Ag1 -117.20(3) . . . . ?
C7 Ag4 Ag5 Ag6 57.7(3) 2_575 . . . ?
O6 Ag4 Ag5 Ag6 -61.7(2) . . . . ?
C9 Ag4 Ag5 Ag6 -152.8(3) 2_475 . . . ?
O14 Ag4 Ag5 Ag6 38.8(5) . . . . ?
Ag3 Ag4 Ag5 Ag6 177.47(6) . . . . ?
Ag3 Ag4 Ag5 Ag6 168.41(6) 2_475 . . . ?
Ag2 Ag4 Ag5 Ag6 160.29(6) 2_475 . . . ?
Ag1 Ag4 Ag5 Ag6 117.20(3) . . . . ?
O11 Ag5 Ag6 C7 -155.3(4) 2_485 . . 2_575 ?
O9 Ag5 Ag6 C7 71.2(5) . . . 2_575 ?
O5 Ag5 Ag6 C7 137.2(4) 2_485 . . 2_575 ?
Ag1 Ag5 Ag6 C7 -4.0(3) . . . 2_575 ?
Ag4 Ag5 Ag6 C7 -60.4(3) . . . 2_575 ?
C7 Ag5 Ag6 O5 145.0(4) 2_575 . . . ?
O11 Ag5 Ag6 O5 -10.2(3) 2_485 . . . ?
O9 Ag5 Ag6 O5 -143.8(4) . . . . ?
O5 Ag5 Ag6 O5 -77.8(3) 2_485 . . . ?
Ag1 Ag5 Ag6 O5 141.02(19) . . . . ?
Ag4 Ag5 Ag6 O5 84.61(19) . . . . ?
C7 Ag5 Ag6 O11 -144.6(4) 2_575 . . . ?
O11 Ag5 Ag6 O11 60.1(4) 2_485 . . . ?
O9 Ag5 Ag6 O11 -73.4(4) . . . . ?
O5 Ag5 Ag6 O11 -7.4(3) 2_485 . . . ?
Ag1 Ag5 Ag6 O11 -148.6(2) . . . . ?
Ag4 Ag5 Ag6 O11 155.0(2) . . . . ?
C7 Ag5 Ag6 O1W 54.9(5) 2_575 . . . ?
O11 Ag5 Ag6 O1W -100.3(4) 2_485 . . . ?
O9 Ag5 Ag6 O1W 126.1(5) . . . . ?
O5 Ag5 Ag6 O1W -167.9(4) 2_485 . . . ?
Ag1 Ag5 Ag6 O1W 50.9(4) . . . . ?
Ag4 Ag5 Ag6 O1W -5.5(4) . . . . ?
C7 Ag5 Ag6 C6 -16.1(4) 2_575 . . 2_575 ?
O11 Ag5 Ag6 C6 -171.3(3) 2_485 . . 2_575 ?
O9 Ag5 Ag6 C6 55.1(4) . . . 2_575 ?
O5 Ag5 Ag6 C6 121.1(3) 2_485 . . 2_575 ?
Ag1 Ag5 Ag6 C6 -20.1(2) . . . 2_575 ?
Ag4 Ag5 Ag6 C6 -76.5(2) . . . 2_575 ?
C7 Ag5 Ag6 Ag4 60.4(3) 2_575 . . . ?
O11 Ag5 Ag6 Ag4 -94.8(2) 2_485 . . . ?
O9 Ag5 Ag6 Ag4 131.6(4) . . . . ?
O5 Ag5 Ag6 Ag4 -162.39(17) 2_485 . . . ?
Ag1 Ag5 Ag6 Ag4 56.41(3) . . . . ?
O6 Ag4 Ag6 C7 168.6(4) . . . 2_575 ?
C9 Ag4 Ag6 C7 133.8(6) 2_475 . . 2_575 ?
O14 Ag4 Ag6 C7 -97.7(4) . . . 2_575 ?
Ag3 Ag4 Ag6 C7 53.8(3) . . . 2_575 ?
Ag5 Ag4 Ag6 C7 57.1(3) . . . 2_575 ?
Ag3 Ag4 Ag6 C7 36.6(3) 2_475 . . 2_575 ?
Ag2 Ag4 Ag6 C7 -83.3(3) 2_475 . . 2_575 ?
Ag1 Ag4 Ag6 C7 9.4(3) . . . 2_575 ?
C7 Ag4 Ag6 O5 -146.4(4) 2_575 . . . ?
O6 Ag4 Ag6 O5 22.2(3) . . . . ?
C9 Ag4 Ag6 O5 -12.6(6) 2_475 . . . ?
O14 Ag4 Ag6 O5 115.9(4) . . . . ?
Ag3 Ag4 Ag6 O5 -92.6(2) . . . . ?
Ag5 Ag4 Ag6 O5 -89.3(2) . . . . ?
Ag3 Ag4 Ag6 O5 -109.8(3) 2_475 . . . ?
Ag2 Ag4 Ag6 O5 130.3(3) 2_475 . . . ?
Ag1 Ag4 Ag6 O5 -137.0(2) . . . . ?
C7 Ag4 Ag6 O11 -155.6(6) 2_575 . . . ?
O6 Ag4 Ag6 O11 13.0(6) . . . . ?
C9 Ag4 Ag6 O11 -21.9(8) 2_475 . . . ?
O14 Ag4 Ag6 O11 106.7(6) . . . . ?
Ag3 Ag4 Ag6 O11 -101.8(6) . . . . ?
Ag5 Ag4 Ag6 O11 -98.5(6) . . . . ?
Ag3 Ag4 Ag6 O11 -119.1(6) 2_475 . . . ?
Ag2 Ag4 Ag6 O11 121.0(6) 2_475 . . . ?
Ag1 Ag4 Ag6 O11 -146.2(6) . . . . ?
C7 Ag4 Ag6 O1W 119.6(4) 2_575 . . . ?
O6 Ag4 Ag6 O1W -71.8(3) . . . . ?
C9 Ag4 Ag6 O1W -106.6(6) 2_475 . . . ?
O14 Ag4 Ag6 O1W 21.9(4) . . . . ?
Ag3 Ag4 Ag6 O1W 173.4(2) . . . . ?
Ag5 Ag4 Ag6 O1W 176.7(2) . . . . ?
Ag3 Ag4 Ag6 O1W 156.2(2) 2_475 . . . ?
Ag2 Ag4 Ag6 O1W 36.3(3) 2_475 . . . ?
Ag1 Ag4 Ag6 O1W 129.0(2) . . . . ?
C7 Ag4 Ag6 C6 22.7(4) 2_575 . . 2_575 ?
O6 Ag4 Ag6 C6 -168.6(3) . . . 2_575 ?
C9 Ag4 Ag6 C6 156.5(6) 2_475 . . 2_575 ?
O14 Ag4 Ag6 C6 -75.0(4) . . . 2_575 ?
Ag3 Ag4 Ag6 C6 76.6(2) . . . 2_575 ?
Ag5 Ag4 Ag6 C6 79.9(2) . . . 2_575 ?
Ag3 Ag4 Ag6 C6 59.3(2) 2_475 . . 2_575 ?
Ag2 Ag4 Ag6 C6 -60.6(2) 2_475 . . 2_575 ?
Ag1 Ag4 Ag6 C6 32.1(2) . . . 2_575 ?
C7 Ag4 Ag6 Ag5 -57.1(3) 2_575 . . . ?
O6 Ag4 Ag6 Ag5 111.5(3) . . . . ?
C9 Ag4 Ag6 Ag5 76.6(6) 2_475 . . . ?
O14 Ag4 Ag6 Ag5 -154.8(3) . . . . ?
Ag3 Ag4 Ag6 Ag5 -3.29(8) . . . . ?
Ag3 Ag4 Ag6 Ag5 -20.57(10) 2_475 . . . ?
Ag2 Ag4 Ag6 Ag5 -140.47(14) 2_475 . . . ?
Ag1 Ag4 Ag6 Ag5 -47.74(3) . . . . ?
O2 Ag7 Ag8 C16 -145.5(4) . . . . ?
O8 Ag7 Ag8 C16 -139.6(7) 2_666 . . . ?
O17 Ag7 Ag8 C16 110.3(7) . . . . ?
O16 Ag7 Ag8 C16 126.5(13) . . . . ?
C15 Ag7 Ag8 C16 20.1(4) . . . . ?
Ag9 Ag7 Ag8 C16 -58.6(3) . . . . ?
C16 Ag7 Ag8 O1 164.0(5) . . . . ?
O2 Ag7 Ag8 O1 18.5(5) . . . . ?
O8 Ag7 Ag8 O1 24.3(7) 2_666 . . . ?
O17 Ag7 Ag8 O1 -85.7(8) . . . . ?
O16 Ag7 Ag8 O1 -69.5(13) . . . . ?
C15 Ag7 Ag8 O1 -176.0(5) . . . . ?
Ag9 Ag7 Ag8 O1 105.3(4) . . . . ?
C16 Ag7 Ag8 C18 149.3(10) . . . 1_655 ?
O2 Ag7 Ag8 C18 3.8(10) . . . 1_655 ?
O8 Ag7 Ag8 C18 9.6(11) 2_666 . . 1_655 ?
O17 Ag7 Ag8 C18 -100.4(11) . . . 1_655 ?
O16 Ag7 Ag8 C18 -84.2(16) . . . 1_655 ?
C15 Ag7 Ag8 C18 169.3(10) . . . 1_655 ?
Ag9 Ag7 Ag8 C18 90.6(10) . . . 1_655 ?
C16 Ag7 Ag8 O15 -116.5(6) . . . . ?
O2 Ag7 Ag8 O15 98.0(6) . . . . ?
O8 Ag7 Ag8 O15 103.9(8) 2_666 . . . ?
O17 Ag7 Ag8 O15 -6.2(9) . . . . ?
O16 Ag7 Ag8 O15 10.1(14) . . . . ?
C15 Ag7 Ag8 O15 -96.4(6) . . . . ?
Ag9 Ag7 Ag8 O15 -175.1(5) . . . . ?
C16 Ag7 Ag8 Ag11 60.5(3) . . . . ?
O2 Ag7 Ag8 Ag11 -85.0(3) . . . . ?
O8 Ag7 Ag8 Ag11 -79.1(6) 2_666 . . . ?
O17 Ag7 Ag8 Ag11 170.8(6) . . . . ?
O16 Ag7 Ag8 Ag11 -173.0(12) . . . . ?
C15 Ag7 Ag8 Ag11 80.6(2) . . . . ?
Ag9 Ag7 Ag8 Ag11 1.85(5) . . . . ?
C16 Ag7 Ag8 Ag9 58.6(3) . . . . ?
O2 Ag7 Ag8 Ag9 -86.8(3) . . . . ?
O8 Ag7 Ag8 Ag9 -81.0(6) 2_666 . . . ?
O17 Ag7 Ag8 Ag9 169.0(6) . . . . ?
O16 Ag7 Ag8 Ag9 -174.8(12) . . . . ?
C15 Ag7 Ag8 Ag9 78.7(2) . . . . ?
C16 Ag7 Ag8 Ag11 20.0(3) . . . 2_676 ?
O2 Ag7 Ag8 Ag11 -125.5(3) . . . 2_676 ?
O8 Ag7 Ag8 Ag11 -119.7(6) 2_666 . . 2_676 ?
O17 Ag7 Ag8 Ag11 130.3(6) . . . 2_676 ?
O16 Ag7 Ag8 Ag11 146.5(13) . . . 2_676 ?
C15 Ag7 Ag8 Ag11 40.0(2) . . . 2_676 ?
Ag9 Ag7 Ag8 Ag11 -38.68(10) . . . 2_676 ?
C16 Ag7 Ag8 Ag12 -53.1(4) . . . 2_676 ?
O2 Ag7 Ag8 Ag12 161.5(3) . . . 2_676 ?
O8 Ag7 Ag8 Ag12 167.3(6) 2_666 . . 2_676 ?
O17 Ag7 Ag8 Ag12 57.3(7) . . . 2_676 ?
O16 Ag7 Ag8 Ag12 73.5(13) . . . 2_676 ?
C15 Ag7 Ag8 Ag12 -33.0(3) . . . 2_676 ?
Ag9 Ag7 Ag8 Ag12 -111.71(18) . . . 2_676 ?
C16 Ag7 Ag8 Ag10 10.8(3) . . . . ?
O2 Ag7 Ag8 Ag10 -134.6(3) . . . . ?
O8 Ag7 Ag8 Ag10 -128.8(6) 2_666 . . . ?
O17 Ag7 Ag8 Ag10 121.2(6) . . . . ?
O16 Ag7 Ag8 Ag10 137.4(12) . . . . ?
C15 Ag7 Ag8 Ag10 30.9(2) . . . . ?
Ag9 Ag7 Ag8 Ag10 -47.80(3) . . . . ?
C16 Ag7 Ag8 Ag13 -97.9(3) . . . 2_676 ?
O2 Ag7 Ag8 Ag13 116.6(3) . . . 2_676 ?
O8 Ag7 Ag8 Ag13 122.4(6) 2_666 . . 2_676 ?
O17 Ag7 Ag8 Ag13 12.4(6) . . . 2_676 ?
O16 Ag7 Ag8 Ag13 28.6(13) . . . 2_676 ?
C15 Ag7 Ag8 Ag13 -77.9(2) . . . 2_676 ?
Ag9 Ag7 Ag8 Ag13 -156.59(11) . . . 2_676 ?
O1 Ag8 Ag9 C16 -123.1(5) . . . . ?
C18 Ag8 Ag9 C16 148.3(5) 1_655 . . . ?
O15 Ag8 Ag9 C16 -47.0(13) . . . . ?
Ag11 Ag8 Ag9 C16 123.7(3) . . . . ?
Ag11 Ag8 Ag9 C16 105.2(3) 2_676 . . . ?
Ag7 Ag8 Ag9 C16 -57.7(3) . . . . ?
Ag12 Ag8 Ag9 C16 102.8(3) 2_676 . . . ?
Ag10 Ag8 Ag9 C16 60.4(3) . . . . ?
Ag13 Ag8 Ag9 C16 95.0(3) 2_676 . . . ?
C16 Ag8 Ag9 O8 162.8(4) . . . . ?
O1 Ag8 Ag9 O8 39.7(4) . . . . ?
C18 Ag8 Ag9 O8 -48.9(4) 1_655 . . . ?
O15 Ag8 Ag9 O8 115.8(13) . . . . ?
Ag11 Ag8 Ag9 O8 -73.5(2) . . . . ?
Ag11 Ag8 Ag9 O8 -92.0(2) 2_676 . . . ?
Ag7 Ag8 Ag9 O8 105.1(2) . . . . ?
Ag12 Ag8 Ag9 O8 -94.4(2) 2_676 . . . ?
Ag10 Ag8 Ag9 O8 -136.8(2) . . . . ?
Ag13 Ag8 Ag9 O8 -102.2(2) 2_676 . . . ?
C16 Ag8 Ag9 O2 82.4(4) . . . 2_666 ?
O1 Ag8 Ag9 O2 -40.7(5) . . . 2_666 ?
C18 Ag8 Ag9 O2 -129.4(4) 1_655 . . 2_666 ?
O15 Ag8 Ag9 O2 35.4(13) . . . 2_666 ?
Ag11 Ag8 Ag9 O2 -153.9(3) . . . 2_666 ?
Ag11 Ag8 Ag9 O2 -172.5(3) 2_676 . . 2_666 ?
Ag7 Ag8 Ag9 O2 24.6(3) . . . 2_666 ?
Ag12 Ag8 Ag9 O2 -174.8(3) 2_676 . . 2_666 ?
Ag10 Ag8 Ag9 O2 142.8(3) . . . 2_666 ?
Ag13 Ag8 Ag9 O2 177.3(3) 2_676 . . 2_666 ?
C16 Ag8 Ag9 O3 -92.0(4) . . . . ?
O1 Ag8 Ag9 O3 144.9(5) . . . . ?
C18 Ag8 Ag9 O3 56.2(5) 1_655 . . . ?
O15 Ag8 Ag9 O3 -139.0(13) . . . . ?
Ag11 Ag8 Ag9 O3 31.7(3) . . . . ?
Ag11 Ag8 Ag9 O3 13.2(3) 2_676 . . . ?
Ag7 Ag8 Ag9 O3 -149.7(3) . . . . ?
Ag12 Ag8 Ag9 O3 10.8(3) 2_676 . . . ?
Ag10 Ag8 Ag9 O3 -31.6(3) . . . . ?
Ag13 Ag8 Ag9 O3 3.0(3) 2_676 . . . ?
C16 Ag8 Ag9 Ag10 -60.4(3) . . . . ?
O1 Ag8 Ag9 Ag10 176.5(4) . . . . ?
C18 Ag8 Ag9 Ag10 87.9(3) 1_655 . . . ?
O15 Ag8 Ag9 Ag10 -107.4(13) . . . . ?
Ag11 Ag8 Ag9 Ag10 63.32(4) . . . . ?
Ag11 Ag8 Ag9 Ag10 44.77(4) 2_676 . . . ?
Ag7 Ag8 Ag9 Ag10 -118.13(3) . . . . ?
Ag12 Ag8 Ag9 Ag10 42.39(5) 2_676 . . . ?
Ag13 Ag8 Ag9 Ag10 34.57(13) 2_676 . . . ?
C16 Ag8 Ag9 Ag7 57.7(3) . . . . ?
O1 Ag8 Ag9 Ag7 -65.3(4) . . . . ?
C18 Ag8 Ag9 Ag7 -154.0(3) 1_655 . . . ?
O15 Ag8 Ag9 Ag7 10.8(13) . . . . ?
Ag11 Ag8 Ag9 Ag7 -178.55(4) . . . . ?
Ag11 Ag8 Ag9 Ag7 162.90(4) 2_676 . . . ?
Ag12 Ag8 Ag9 Ag7 160.52(5) 2_676 . . . ?
Ag10 Ag8 Ag9 Ag7 118.13(3) . . . . ?
Ag13 Ag8 Ag9 Ag7 152.71(13) 2_676 . . . ?
C16 Ag8 Ag9 Ag12 -123.4(3) . . . . ?
O1 Ag8 Ag9 Ag12 113.6(4) . . . . ?
C18 Ag8 Ag9 Ag12 24.9(3) 1_655 . . . ?
O15 Ag8 Ag9 Ag12 -170.3(13) . . . . ?
Ag11 Ag8 Ag9 Ag12 0.37(5) . . . . ?
Ag11 Ag8 Ag9 Ag12 -18.18(5) 2_676 . . . ?
Ag7 Ag8 Ag9 Ag12 178.91(4) . . . . ?
Ag12 Ag8 Ag9 Ag12 -20.56(7) 2_676 . . . ?
Ag10 Ag8 Ag9 Ag12 -62.96(4) . . . . ?
Ag13 Ag8 Ag9 Ag12 -28.38(14) 2_676 . . . ?
C16 Ag8 Ag9 Ag11 -123.7(3) . . . . ?
O1 Ag8 Ag9 Ag11 113.2(4) . . . . ?
C18 Ag8 Ag9 Ag11 24.5(3) 1_655 . . . ?
O15 Ag8 Ag9 Ag11 -170.7(13) . . . . ?
Ag11 Ag8 Ag9 Ag11 -18.55(6) 2_676 . . . ?
Ag7 Ag8 Ag9 Ag11 178.55(4) . . . . ?
Ag12 Ag8 Ag9 Ag11 -20.93(5) 2_676 . . . ?
Ag10 Ag8 Ag9 Ag11 -63.32(4) . . . . ?
Ag13 Ag8 Ag9 Ag11 -28.75(13) 2_676 . . . ?
O2 Ag7 Ag9 C16 146.3(4) . . . . ?
O8 Ag7 Ag9 C16 -144.6(4) 2_666 . . . ?
O17 Ag7 Ag9 C16 30(2) . . . . ?
O16 Ag7 Ag9 C16 66.5(16) . . . . ?
C15 Ag7 Ag9 C16 -18.0(4) . . . . ?
Ag8 Ag7 Ag9 C16 59.6(3) . . . . ?
C16 Ag7 Ag9 O8 -151.8(4) . . . . ?
O2 Ag7 Ag9 O8 -5.4(3) . . . . ?
O8 Ag7 Ag9 O8 63.7(4) 2_666 . . . ?
O17 Ag7 Ag9 O8 -122(2) . . . . ?
O16 Ag7 Ag9 O8 -85.3(16) . . . . ?
C15 Ag7 Ag9 O8 -169.8(3) . . . . ?
Ag8 Ag7 Ag9 O8 -92.2(2) . . . . ?
C16 Ag7 Ag9 O2 139.3(4) . . . 2_666 ?
O2 Ag7 Ag9 O2 -74.4(3) . . . 2_666 ?
O8 Ag7 Ag9 O2 -5.3(3) 2_666 . . 2_666 ?
O17 Ag7 Ag9 O2 170(2) . . . 2_666 ?
O16 Ag7 Ag9 O2 -154.2(16) . . . 2_666 ?
C15 Ag7 Ag9 O2 121.3(3) . . . 2_666 ?
Ag8 Ag7 Ag9 O2 -161.1(2) . . . 2_666 ?
C16 Ag7 Ag9 O3 72.9(5) . . . . ?
O2 Ag7 Ag9 O3 -140.8(5) . . . . ?
O8 Ag7 Ag9 O3 -71.7(5) 2_666 . . . ?
O17 Ag7 Ag9 O3 103(2) . . . . ?
O16 Ag7 Ag9 O3 139.4(17) . . . . ?
C15 Ag7 Ag9 O3 54.8(5) . . . . ?
Ag8 Ag7 Ag9 O3 132.4(4) . . . . ?
C16 Ag7 Ag9 Ag10 -4.3(3) . . . . ?
O2 Ag7 Ag9 Ag10 142.0(2) . . . . ?
O8 Ag7 Ag9 Ag10 -148.90(19) 2_666 . . . ?
O17 Ag7 Ag9 Ag10 26(2) . . . . ?
O16 Ag7 Ag9 Ag10 62.2(16) . . . . ?
C15 Ag7 Ag9 Ag10 -22.4(2) . . . . ?
Ag8 Ag7 Ag9 Ag10 55.24(3) . . . . ?
C16 Ag7 Ag9 Ag8 -59.6(3) . . . . ?
O2 Ag7 Ag9 Ag8 86.8(2) . . . . ?
O8 Ag7 Ag9 Ag8 155.9(2) 2_666 . . . ?
O17 Ag7 Ag9 Ag8 -29(2) . . . . ?
O16 Ag7 Ag9 Ag8 6.9(16) . . . . ?
C15 Ag7 Ag9 Ag8 -77.6(2) . . . . ?
C16 Ag7 Ag9 Ag12 -61.3(3) . . . . ?
O2 Ag7 Ag9 Ag12 85.0(2) . . . . ?
O8 Ag7 Ag9 Ag12 154.1(2) 2_666 . . . ?
O17 Ag7 Ag9 Ag12 -31(2) . . . . ?
O16 Ag7 Ag9 Ag12 5.2(16) . . . . ?
C15 Ag7 Ag9 Ag12 -79.4(2) . . . . ?
Ag8 Ag7 Ag9 Ag12 -1.77(6) . . . . ?
C16 Ag7 Ag9 Ag11 -60.9(3) . . . . ?
O2 Ag7 Ag9 Ag11 85.5(2) . . . . ?
O8 Ag7 Ag9 Ag11 154.5(2) 2_666 . . . ?
O17 Ag7 Ag9 Ag11 -31(2) . . . . ?
O16 Ag7 Ag9 Ag11 5.6(16) . . . . ?
C15 Ag7 Ag9 Ag11 -78.9(2) . . . . ?
Ag8 Ag7 Ag9 Ag11 -1.31(4) . . . . ?
O8 Ag9 Ag10 C16 135.9(5) . . . . ?
O2 Ag9 Ag10 C16 -72.6(6) 2_666 . . . ?
O3 Ag9 Ag10 C16 -146.0(4) . . . . ?
Ag8 Ag9 Ag10 C16 57.1(3) . . . . ?
Ag7 Ag9 Ag10 C16 4.1(3) . . . . ?
Ag12 Ag9 Ag10 C16 148.7(3) . . . . ?
Ag11 Ag9 Ag10 C16 118.8(3) . . . . ?
C16 Ag9 Ag10 O3W 3.4(6) . . . . ?
O8 Ag9 Ag10 O3W 139.3(6) . . . . ?
O2 Ag9 Ag10 O3W -69.2(7) 2_666 . . . ?
O3 Ag9 Ag10 O3W -142.6(6) . . . . ?
Ag8 Ag9 Ag10 O3W 60.5(5) . . . . ?
Ag7 Ag9 Ag10 O3W 7.5(5) . . . . ?
Ag12 Ag9 Ag10 O3W 152.1(5) . . . . ?
Ag11 Ag9 Ag10 O3W 122.2(5) . . . . ?
C16 Ag9 Ag10 O4 114.1(4) . . . . ?
O8 Ag9 Ag10 O4 -109.9(4) . . . . ?
O2 Ag9 Ag10 O4 41.5(5) 2_666 . . . ?
O3 Ag9 Ag10 O4 -31.9(3) . . . . ?
Ag8 Ag9 Ag10 O4 171.21(18) . . . . ?
Ag7 Ag9 Ag10 O4 118.22(18) . . . . ?
Ag12 Ag9 Ag10 O4 -97.21(19) . . . . ?
Ag11 Ag9 Ag10 O4 -127.11(19) . . . . ?
C16 Ag9 Ag10 C18 -152.3(4) . . . 2_576 ?
O8 Ag9 Ag10 C18 -16.4(5) . . . 2_576 ?
O2 Ag9 Ag10 C18 135.1(6) 2_666 . . 2_576 ?
O3 Ag9 Ag10 C18 61.7(4) . . . 2_576 ?
Ag8 Ag9 Ag10 C18 -95.2(3) . . . 2_576 ?
Ag7 Ag9 Ag10 C18 -148.2(3) . . . 2_576 ?
Ag12 Ag9 Ag10 C18 -3.6(3) . . . 2_576 ?
Ag11 Ag9 Ag10 C18 -33.5(3) . . . 2_576 ?
C16 Ag9 Ag10 C17 -175.2(4) . . . 2_576 ?
O8 Ag9 Ag10 C17 -39.3(4) . . . 2_576 ?
O2 Ag9 Ag10 C17 112.2(5) 2_666 . . 2_576 ?
O3 Ag9 Ag10 C17 38.7(3) . . . 2_576 ?
Ag8 Ag9 Ag10 C17 -118.2(2) . . . 2_576 ?
Ag7 Ag9 Ag10 C17 -171.2(2) . . . 2_576 ?
Ag12 Ag9 Ag10 C17 -26.6(2) . . . 2_576 ?
Ag11 Ag9 Ag10 C17 -56.5(2) . . . 2_576 ?
C16 Ag9 Ag10 Ag11 -118.8(3) . . . . ?
O8 Ag9 Ag10 Ag11 17.2(3) . . . . ?
O2 Ag9 Ag10 Ag11 168.6(5) 2_666 . . . ?
O3 Ag9 Ag10 Ag11 95.2(2) . . . . ?
Ag8 Ag9 Ag10 Ag11 -61.68(4) . . . . ?
Ag7 Ag9 Ag10 Ag11 -114.67(4) . . . . ?
Ag12 Ag9 Ag10 Ag11 29.90(6) . . . . ?
C16 Ag9 Ag10 Ag11 -102.4(3) . . . 2_676 ?
O8 Ag9 Ag10 Ag11 33.5(3) . . . 2_676 ?
O2 Ag9 Ag10 Ag11 -175.0(5) 2_666 . . 2_676 ?
O3 Ag9 Ag10 Ag11 111.6(2) . . . 2_676 ?
Ag8 Ag9 Ag10 Ag11 -45.30(4) . . . 2_676 ?
Ag7 Ag9 Ag10 Ag11 -98.29(4) . . . 2_676 ?
Ag12 Ag9 Ag10 Ag11 46.28(6) . . . 2_676 ?
Ag11 Ag9 Ag10 Ag11 16.39(6) . . . 2_676 ?
C16 Ag9 Ag10 Ag12 -148.7(3) . . . . ?
O8 Ag9 Ag10 Ag12 -12.7(3) . . . . ?
O2 Ag9 Ag10 Ag12 138.7(5) 2_666 . . . ?
O3 Ag9 Ag10 Ag12 65.3(2) . . . . ?
Ag8 Ag9 Ag10 Ag12 -91.58(5) . . . . ?
Ag7 Ag9 Ag10 Ag12 -144.57(6) . . . . ?
Ag11 Ag9 Ag10 Ag12 -29.90(6) . . . . ?
C16 Ag9 Ag10 Ag8 -57.1(3) . . . . ?
O8 Ag9 Ag10 Ag8 78.8(3) . . . . ?
O2 Ag9 Ag10 Ag8 -129.7(5) 2_666 . . . ?
O3 Ag9 Ag10 Ag8 156.9(2) . . . . ?
Ag7 Ag9 Ag10 Ag8 -52.99(3) . . . . ?
Ag12 Ag9 Ag10 Ag8 91.58(5) . . . . ?
Ag11 Ag9 Ag10 Ag8 61.68(4) . . . . ?
O1 Ag8 Ag10 C16 -68.7(8) . . . . ?
C18 Ag8 Ag10 C16 -175.4(6) 1_655 . . . ?
O15 Ag8 Ag10 C16 85.3(10) . . . . ?
Ag11 Ag8 Ag10 C16 -149.0(3) . . . . ?
Ag9 Ag8 Ag10 C16 -61.8(3) . . . . ?
Ag11 Ag8 Ag10 C16 174.2(3) 2_676 . . . ?
Ag7 Ag8 Ag10 C16 -10.9(3) . . . . ?
Ag12 Ag8 Ag10 C16 153.2(3) 2_676 . . . ?
Ag13 Ag8 Ag10 C16 135.1(3) 2_676 . . . ?
C16 Ag8 Ag10 O3W -93.0(4) . . . . ?
O1 Ag8 Ag10 O3W -161.7(7) . . . . ?
C18 Ag8 Ag10 O3W 91.6(5) 1_655 . . . ?
O15 Ag8 Ag10 O3W -7.7(10) . . . . ?
Ag11 Ag8 Ag10 O3W 118.1(3) . . . . ?
Ag9 Ag8 Ag10 O3W -154.8(3) . . . . ?
Ag11 Ag8 Ag10 O3W 81.2(3) 2_676 . . . ?
Ag7 Ag8 Ag10 O3W -103.9(3) . . . . ?
Ag12 Ag8 Ag10 O3W 60.2(3) 2_676 . . . ?
Ag13 Ag8 Ag10 O3W 42.1(3) 2_676 . . . ?
C16 Ag8 Ag10 O4 48.6(4) . . . . ?
O1 Ag8 Ag10 O4 -20.1(7) . . . . ?
C18 Ag8 Ag10 O4 -126.8(5) 1_655 . . . ?
O15 Ag8 Ag10 O4 133.9(10) . . . . ?
Ag11 Ag8 Ag10 O4 -100.3(3) . . . . ?
Ag9 Ag8 Ag10 O4 -13.2(3) . . . . ?
Ag11 Ag8 Ag10 O4 -137.2(3) 2_676 . . . ?
Ag7 Ag8 Ag10 O4 37.7(3) . . . . ?
Ag12 Ag8 Ag10 O4 -158.2(3) 2_676 . . . ?
Ag13 Ag8 Ag10 O4 -176.3(3) 2_676 . . . ?
C16 Ag8 Ag10 C18 160.4(6) . . . 2_576 ?
O1 Ag8 Ag10 C18 91.7(8) . . . 2_576 ?
C18 Ag8 Ag10 C18 -15.0(9) 1_655 . . 2_576 ?
O15 Ag8 Ag10 C18 -114.3(11) . . . 2_576 ?
Ag11 Ag8 Ag10 C18 11.5(4) . . . 2_576 ?
Ag9 Ag8 Ag10 C18 98.6(4) . . . 2_576 ?
Ag11 Ag8 Ag10 C18 -25.4(4) 2_676 . . 2_576 ?
Ag7 Ag8 Ag10 C18 149.5(4) . . . 2_576 ?
Ag12 Ag8 Ag10 C18 -46.4(4) 2_676 . . 2_576 ?
Ag13 Ag8 Ag10 C18 -64.5(4) 2_676 . . 2_576 ?
C16 Ag8 Ag10 C17 165.4(5) . . . 2_576 ?
O1 Ag8 Ag10 C17 96.7(8) . . . 2_576 ?
C18 Ag8 Ag10 C17 -10.0(6) 1_655 . . 2_576 ?
O15 Ag8 Ag10 C17 -109.3(10) . . . 2_576 ?
Ag11 Ag8 Ag10 C17 16.5(4) . . . 2_576 ?
Ag9 Ag8 Ag10 C17 103.6(4) . . . 2_576 ?
Ag11 Ag8 Ag10 C17 -20.4(4) 2_676 . . 2_576 ?
Ag7 Ag8 Ag10 C17 154.5(4) . . . 2_576 ?
Ag12 Ag8 Ag10 C17 -41.4(4) 2_676 . . 2_576 ?
Ag13 Ag8 Ag10 C17 -59.5(4) 2_676 . . 2_576 ?
C16 Ag8 Ag10 Ag9 61.8(3) . . . . ?
O1 Ag8 Ag10 Ag9 -6.9(7) . . . . ?
C18 Ag8 Ag10 Ag9 -113.6(5) 1_655 . . . ?
O15 Ag8 Ag10 Ag9 147.1(10) . . . . ?
Ag11 Ag8 Ag10 Ag9 -87.12(5) . . . . ?
Ag11 Ag8 Ag10 Ag9 -124.00(5) 2_676 . . . ?
Ag7 Ag8 Ag10 Ag9 50.96(3) . . . . ?
Ag12 Ag8 Ag10 Ag9 -144.97(4) 2_676 . . . ?
Ag13 Ag8 Ag10 Ag9 -163.09(8) 2_676 . . . ?
C16 Ag8 Ag10 Ag11 149.0(3) . . . . ?
O1 Ag8 Ag10 Ag11 80.2(7) . . . . ?
C18 Ag8 Ag10 Ag11 -26.5(5) 1_655 . . . ?
O15 Ag8 Ag10 Ag11 -125.8(10) . . . . ?
Ag9 Ag8 Ag10 Ag11 87.12(5) . . . . ?
Ag11 Ag8 Ag10 Ag11 -36.88(8) 2_676 . . . ?
Ag7 Ag8 Ag10 Ag11 138.08(5) . . . . ?
Ag12 Ag8 Ag10 Ag11 -57.85(6) 2_676 . . . ?
Ag13 Ag8 Ag10 Ag11 -75.98(9) 2_676 . . . ?
C16 Ag8 Ag10 Ag11 -174.2(3) . . . 2_676 ?
O1 Ag8 Ag10 Ag11 117.1(7) . . . 2_676 ?
C18 Ag8 Ag10 Ag11 10.4(5) 1_655 . . 2_676 ?
O15 Ag8 Ag10 Ag11 -88.9(10) . . . 2_676 ?
Ag11 Ag8 Ag10 Ag11 36.88(8) . . . 2_676 ?
Ag9 Ag8 Ag10 Ag11 124.00(5) . . . 2_676 ?
Ag7 Ag8 Ag10 Ag11 174.96(5) . . . 2_676 ?
Ag12 Ag8 Ag10 Ag11 -20.97(5) 2_676 . . 2_676 ?
Ag13 Ag8 Ag10 Ag11 -39.09(8) 2_676 . . 2_676 ?
C16 Ag8 Ag10 Ag12 128.3(3) . . . . ?
O1 Ag8 Ag10 Ag12 59.6(7) . . . . ?
C18 Ag8 Ag10 Ag12 -47.1(5) 1_655 . . . ?
O15 Ag8 Ag10 Ag12 -146.4(10) . . . . ?
Ag11 Ag8 Ag10 Ag12 -20.66(6) . . . . ?
Ag9 Ag8 Ag10 Ag12 66.46(4) . . . . ?
Ag11 Ag8 Ag10 Ag12 -57.54(6) 2_676 . . . ?
Ag7 Ag8 Ag10 Ag12 117.42(5) . . . . ?
Ag12 Ag8 Ag10 Ag12 -78.51(6) 2_676 . . . ?
Ag13 Ag8 Ag10 Ag12 -96.64(8) 2_676 . . . ?
C16 Ag8 Ag11 Ag12 38.5(3) . . . . ?
O1 Ag8 Ag11 Ag12 -86.2(3) . . . . ?
C18 Ag8 Ag11 Ag12 -152.5(5) 1_655 . . . ?
O15 Ag8 Ag11 Ag12 173.0(8) . . . . ?
Ag9 Ag8 Ag11 Ag12 -0.93(12) . . . . ?
Ag11 Ag8 Ag11 Ag12 141.17(19) 2_676 . . . ?
Ag7 Ag8 Ag11 Ag12 -2.66(15) . . . . ?
Ag12 Ag8 Ag11 Ag12 158.17(12) 2_676 . . . ?
Ag10 Ag8 Ag11 Ag12 61.32(11) . . . . ?
Ag13 Ag8 Ag11 Ag12 164.76(13) 2_676 . . . ?
C16 Ag8 Ag11 Ag11 -102.7(3) . . . 2_676 ?
O1 Ag8 Ag11 Ag11 132.7(3) . . . 2_676 ?
C18 Ag8 Ag11 Ag11 66.3(5) 1_655 . . 2_676 ?
O15 Ag8 Ag11 Ag11 31.8(8) . . . 2_676 ?
Ag9 Ag8 Ag11 Ag11 -142.11(10) . . . 2_676 ?
Ag7 Ag8 Ag11 Ag11 -143.83(9) . . . 2_676 ?
Ag12 Ag8 Ag11 Ag11 17.00(9) 2_676 . . 2_676 ?
Ag10 Ag8 Ag11 Ag11 -79.86(9) . . . 2_676 ?
Ag13 Ag8 Ag11 Ag11 23.59(11) 2_676 . . 2_676 ?
C16 Ag8 Ag11 C18 -37.5(6) . . . 2_576 ?
O1 Ag8 Ag11 C18 -162.1(6) . . . 2_576 ?
C18 Ag8 Ag11 C18 131.5(3) 1_655 . . 2_576 ?
O15 Ag8 Ag11 C18 97.1(9) . . . 2_576 ?
Ag9 Ag8 Ag11 C18 -76.9(5) . . . 2_576 ?
Ag11 Ag8 Ag11 C18 65.2(5) 2_676 . . 2_576 ?
Ag7 Ag8 Ag11 C18 -78.6(5) . . . 2_576 ?
Ag12 Ag8 Ag11 C18 82.2(5) 2_676 . . 2_576 ?
Ag10 Ag8 Ag11 C18 -14.6(5) . . . 2_576 ?
Ag13 Ag8 Ag11 C18 88.8(5) 2_676 . . 2_576 ?
C16 Ag8 Ag11 C18 -169.0(6) . . . 1_655 ?
O1 Ag8 Ag11 C18 66.3(6) . . . 1_655 ?
O15 Ag8 Ag11 C18 -34.5(9) . . . 1_655 ?
Ag9 Ag8 Ag11 C18 151.6(5) . . . 1_655 ?
Ag11 Ag8 Ag11 C18 -66.3(5) 2_676 . . 1_655 ?
Ag7 Ag8 Ag11 C18 149.9(5) . . . 1_655 ?
Ag12 Ag8 Ag11 C18 -49.3(5) 2_676 . . 1_655 ?
Ag10 Ag8 Ag11 C18 -146.2(5) . . . 1_655 ?
Ag13 Ag8 Ag11 C18 -42.7(5) 2_676 . . 1_655 ?
C16 Ag8 Ag11 O7 98.4(3) . . . . ?
O1 Ag8 Ag11 O7 -26.2(3) . . . . ?
C18 Ag8 Ag11 O7 -92.6(6) 1_655 . . . ?
O15 Ag8 Ag11 O7 -127.1(8) . . . . ?
Ag9 Ag8 Ag11 O7 59.0(2) . . . . ?
Ag11 Ag8 Ag11 O7 -158.9(3) 2_676 . . . ?
Ag7 Ag8 Ag11 O7 57.3(2) . . . . ?
Ag12 Ag8 Ag11 O7 -141.9(2) 2_676 . . . ?
Ag10 Ag8 Ag11 O7 121.2(2) . . . . ?
Ag13 Ag8 Ag11 O7 -135.3(2) 2_676 . . . ?
C16 Ag8 Ag11 Ag12 -119.7(2) . . . 2_676 ?
O1 Ag8 Ag11 Ag12 115.7(3) . . . 2_676 ?
C18 Ag8 Ag11 Ag12 49.3(5) 1_655 . . 2_676 ?
O15 Ag8 Ag11 Ag12 14.9(8) . . . 2_676 ?
Ag9 Ag8 Ag11 Ag12 -159.10(5) . . . 2_676 ?
Ag11 Ag8 Ag11 Ag12 -17.00(9) 2_676 . . 2_676 ?
Ag7 Ag8 Ag11 Ag12 -160.82(6) . . . 2_676 ?
Ag10 Ag8 Ag11 Ag12 -96.85(5) . . . 2_676 ?
Ag13 Ag8 Ag11 Ag12 6.59(7) 2_676 . . 2_676 ?
C16 Ag8 Ag11 Ag10 -22.8(2) . . . . ?
O1 Ag8 Ag11 Ag10 -147.5(3) . . . . ?
C18 Ag8 Ag11 Ag10 146.2(5) 1_655 . . . ?
O15 Ag8 Ag11 Ag10 111.7(8) . . . . ?
Ag9 Ag8 Ag11 Ag10 -62.25(3) . . . . ?
Ag11 Ag8 Ag11 Ag10 79.86(9) 2_676 . . . ?
Ag7 Ag8 Ag11 Ag10 -63.97(6) . . . . ?
Ag12 Ag8 Ag11 Ag10 96.85(5) 2_676 . . . ?
Ag13 Ag8 Ag11 Ag10 103.45(6) 2_676 . . . ?
C16 Ag8 Ag11 Ag13 36.1(3) . . . . ?
O1 Ag8 Ag11 Ag13 -88.5(3) . . . . ?
C18 Ag8 Ag11 Ag13 -154.9(5) 1_655 . . . ?
O15 Ag8 Ag11 Ag13 170.6(8) . . . . ?
Ag9 Ag8 Ag11 Ag13 -3.31(11) . . . . ?
Ag11 Ag8 Ag11 Ag13 138.80(17) 2_676 . . . ?
Ag7 Ag8 Ag11 Ag13 -5.03(14) . . . . ?
Ag12 Ag8 Ag11 Ag13 155.79(13) 2_676 . . . ?
Ag10 Ag8 Ag11 Ag13 58.94(11) . . . . ?
Ag13 Ag8 Ag11 Ag13 162.39(9) 2_676 . . . ?
C16 Ag8 Ag11 Ag10 -170.5(2) . . . 2_676 ?
O1 Ag8 Ag11 Ag10 64.9(3) . . . 2_676 ?
C18 Ag8 Ag11 Ag10 -1.5(5) 1_655 . . 2_676 ?
O15 Ag8 Ag11 Ag10 -36.0(8) . . . 2_676 ?
Ag9 Ag8 Ag11 Ag10 150.09(6) . . . 2_676 ?
Ag11 Ag8 Ag11 Ag10 -67.80(10) 2_676 . . 2_676 ?
Ag7 Ag8 Ag11 Ag10 148.37(5) . . . 2_676 ?
Ag12 Ag8 Ag11 Ag10 -50.81(6) 2_676 . . 2_676 ?
Ag10 Ag8 Ag11 Ag10 -147.66(7) . . . 2_676 ?
Ag13 Ag8 Ag11 Ag10 -44.21(7) 2_676 . . 2_676 ?
C16 Ag8 Ag11 Ag8 -102.7(3) . . . 2_676 ?
O1 Ag8 Ag11 Ag8 132.7(3) . . . 2_676 ?
C18 Ag8 Ag11 Ag8 66.3(5) 1_655 . . 2_676 ?
O15 Ag8 Ag11 Ag8 31.8(8) . . . 2_676 ?
Ag9 Ag8 Ag11 Ag8 -142.11(10) . . . 2_676 ?
Ag11 Ag8 Ag11 Ag8 -0.001(1) 2_676 . . 2_676 ?
Ag7 Ag8 Ag11 Ag8 -143.83(9) . . . 2_676 ?
Ag12 Ag8 Ag11 Ag8 16.99(9) 2_676 . . 2_676 ?
Ag10 Ag8 Ag11 Ag8 -79.86(9) . . . 2_676 ?
Ag13 Ag8 Ag11 Ag8 23.59(11) 2_676 . . 2_676 ?
C16 Ag8 Ag11 Ag9 39.4(2) . . . . ?
O1 Ag8 Ag11 Ag9 -85.2(3) . . . . ?
C18 Ag8 Ag11 Ag9 -151.6(5) 1_655 . . . ?
O15 Ag8 Ag11 Ag9 174.0(8) . . . . ?
Ag11 Ag8 Ag11 Ag9 142.11(10) 2_676 . . . ?
Ag7 Ag8 Ag11 Ag9 -1.72(5) . . . . ?
Ag12 Ag8 Ag11 Ag9 159.10(5) 2_676 . . . ?
Ag10 Ag8 Ag11 Ag9 62.25(3) . . . . ?
Ag13 Ag8 Ag11 Ag9 165.70(6) 2_676 . . . ?
C16 Ag10 Ag11 Ag12 -111.7(3) . . . . ?
O3W Ag10 Ag11 Ag12 137.7(3) . . . . ?
O4 Ag10 Ag11 Ag12 -2.9(2) . . . . ?
C18 Ag10 Ag11 Ag12 62.1(6) 2_576 . . . ?
C17 Ag10 Ag11 Ag12 60.2(3) 2_576 . . . ?
Ag9 Ag10 Ag11 Ag12 -70.32(9) . . . . ?
Ag11 Ag10 Ag11 Ag12 142.72(16) 2_676 . . . ?
Ag8 Ag10 Ag11 Ag12 -133.38(10) . . . . ?
C16 Ag10 Ag11 Ag11 105.6(3) . . . 2_676 ?
O3W Ag10 Ag11 Ag11 -5.1(3) . . . 2_676 ?
O4 Ag10 Ag11 Ag11 -145.6(2) . . . 2_676 ?
C18 Ag10 Ag11 Ag11 -80.6(6) 2_576 . . 2_676 ?
C17 Ag10 Ag11 Ag11 -82.5(3) 2_576 . . 2_676 ?
Ag9 Ag10 Ag11 Ag11 146.96(11) . . . 2_676 ?
Ag12 Ag10 Ag11 Ag11 -142.72(16) . . . 2_676 ?
Ag8 Ag10 Ag11 Ag11 83.90(10) . . . 2_676 ?
C16 Ag10 Ag11 C18 -173.8(6) . . . 2_576 ?
O3W Ag10 Ag11 C18 75.5(7) . . . 2_576 ?
O4 Ag10 Ag11 C18 -65.1(6) . . . 2_576 ?
C17 Ag10 Ag11 C18 -2.0(7) 2_576 . . 2_576 ?
Ag9 Ag10 Ag11 C18 -132.5(6) . . . 2_576 ?
Ag11 Ag10 Ag11 C18 80.6(6) 2_676 . . 2_576 ?
Ag12 Ag10 Ag11 C18 -62.1(6) . . . 2_576 ?
Ag8 Ag10 Ag11 C18 164.5(6) . . . 2_576 ?
C16 Ag10 Ag11 C18 50.7(5) . . . 1_655 ?
O3W Ag10 Ag11 C18 -60.0(5) . . . 1_655 ?
O4 Ag10 Ag11 C18 159.5(5) . . . 1_655 ?
C18 Ag10 Ag11 C18 -135.5(3) 2_576 . . 1_655 ?
C17 Ag10 Ag11 C18 -137.4(5) 2_576 . . 1_655 ?
Ag9 Ag10 Ag11 C18 92.1(4) . . . 1_655 ?
Ag11 Ag10 Ag11 C18 -54.9(4) 2_676 . . 1_655 ?
Ag12 Ag10 Ag11 C18 162.4(4) . . . 1_655 ?
Ag8 Ag10 Ag11 C18 29.0(4) . . . 1_655 ?
C16 Ag10 Ag11 O7 -63.7(4) . . . . ?
O3W Ag10 Ag11 O7 -174.4(4) . . . . ?
O4 Ag10 Ag11 O7 45.0(4) . . . . ?
C18 Ag10 Ag11 O7 110.1(7) 2_576 . . . ?
C17 Ag10 Ag11 O7 108.1(4) 2_576 . . . ?
Ag9 Ag10 Ag11 O7 -22.4(3) . . . . ?
Ag11 Ag10 Ag11 O7 -169.3(3) 2_676 . . . ?
Ag12 Ag10 Ag11 O7 47.9(3) . . . . ?
Ag8 Ag10 Ag11 O7 -85.4(3) . . . . ?
C16 Ag10 Ag11 Ag12 87.4(3) . . . 2_676 ?
O3W Ag10 Ag11 Ag12 -23.3(3) . . . 2_676 ?
O4 Ag10 Ag11 Ag12 -163.9(2) . . . 2_676 ?
C18 Ag10 Ag11 Ag12 -98.8(6) 2_576 . . 2_676 ?
C17 Ag10 Ag11 Ag12 -100.8(3) 2_576 . . 2_676 ?
Ag9 Ag10 Ag11 Ag12 128.73(5) . . . 2_676 ?
Ag11 Ag10 Ag11 Ag12 -18.23(8) 2_676 . . 2_676 ?
Ag12 Ag10 Ag11 Ag12 -160.95(9) . . . 2_676 ?
Ag8 Ag10 Ag11 Ag12 65.67(5) . . . 2_676 ?
C16 Ag10 Ag11 Ag8 21.7(3) . . . . ?
O3W Ag10 Ag11 Ag8 -89.0(3) . . . . ?
O4 Ag10 Ag11 Ag8 130.5(2) . . . . ?
C18 Ag10 Ag11 Ag8 -164.5(6) 2_576 . . . ?
C17 Ag10 Ag11 Ag8 -166.4(3) 2_576 . . . ?
Ag9 Ag10 Ag11 Ag8 63.06(3) . . . . ?
Ag11 Ag10 Ag11 Ag8 -83.90(10) 2_676 . . . ?
Ag12 Ag10 Ag11 Ag8 133.38(10) . . . . ?
C16 Ag10 Ag11 Ag13 -121.5(3) . . . . ?
O3W Ag10 Ag11 Ag13 127.8(3) . . . . ?
O4 Ag10 Ag11 Ag13 -12.8(2) . . . . ?
C18 Ag10 Ag11 Ag13 52.3(6) 2_576 . . . ?
C17 Ag10 Ag11 Ag13 50.3(3) 2_576 . . . ?
Ag9 Ag10 Ag11 Ag13 -80.19(10) . . . . ?
Ag11 Ag10 Ag11 Ag13 132.84(15) 2_676 . . . ?
Ag12 Ag10 Ag11 Ag13 -9.88(11) . . . . ?
Ag8 Ag10 Ag11 Ag13 -143.26(10) . . . . ?
C16 Ag10 Ag11 Ag10 105.6(3) . . . 2_676 ?
O3W Ag10 Ag11 Ag10 -5.1(3) . . . 2_676 ?
O4 Ag10 Ag11 Ag10 -145.6(2) . . . 2_676 ?
C18 Ag10 Ag11 Ag10 -80.6(6) 2_576 . . 2_676 ?
C17 Ag10 Ag11 Ag10 -82.5(3) 2_576 . . 2_676 ?
Ag9 Ag10 Ag11 Ag10 146.96(11) . . . 2_676 ?
Ag11 Ag10 Ag11 Ag10 -0.003(1) 2_676 . . 2_676 ?
Ag12 Ag10 Ag11 Ag10 -142.72(16) . . . 2_676 ?
Ag8 Ag10 Ag11 Ag10 83.89(10) . . . 2_676 ?
C16 Ag10 Ag11 Ag8 170.0(3) . . . 2_676 ?
O3W Ag10 Ag11 Ag8 59.3(3) . . . 2_676 ?
O4 Ag10 Ag11 Ag8 -81.2(2) . . . 2_676 ?
C18 Ag10 Ag11 Ag8 -16.2(6) 2_576 . . 2_676 ?
C17 Ag10 Ag11 Ag8 -18.1(3) 2_576 . . 2_676 ?
Ag9 Ag10 Ag11 Ag8 -148.64(6) . . . 2_676 ?
Ag11 Ag10 Ag11 Ag8 64.40(9) 2_676 . . 2_676 ?
Ag12 Ag10 Ag11 Ag8 -78.32(9) . . . 2_676 ?
Ag8 Ag10 Ag11 Ag8 148.29(7) . . . 2_676 ?
C16 Ag10 Ag11 Ag9 -41.3(2) . . . . ?
O3W Ag10 Ag11 Ag9 -152.0(3) . . . . ?
O4 Ag10 Ag11 Ag9 67.4(2) . . . . ?
C18 Ag10 Ag11 Ag9 132.5(6) 2_576 . . . ?
C17 Ag10 Ag11 Ag9 130.5(3) 2_576 . . . ?
Ag11 Ag10 Ag11 Ag9 -146.96(11) 2_676 . . . ?
Ag12 Ag10 Ag11 Ag9 70.32(9) . . . . ?
Ag8 Ag10 Ag11 Ag9 -63.06(3) . . . . ?
C16 Ag9 Ag11 Ag12 139.5(3) . . . . ?
O8 Ag9 Ag11 Ag12 -72.9(2) . . . . ?
O2 Ag9 Ag11 Ag12 -66.0(7) 2_666 . . . ?
O3 Ag9 Ag11 Ag12 21.5(2) . . . . ?
Ag10 Ag9 Ag11 Ag12 95.32(9) . . . . ?
Ag8 Ag9 Ag11 Ag12 179.18(10) . . . . ?
Ag7 Ag9 Ag11 Ag12 -179.38(8) . . . . ?
C16 Ag9 Ag11 Ag11 5.6(3) . . . 2_676 ?
O8 Ag9 Ag11 Ag11 153.2(3) . . . 2_676 ?
O2 Ag9 Ag11 Ag11 160.0(7) 2_666 . . 2_676 ?
O3 Ag9 Ag11 Ag11 -112.4(2) . . . 2_676 ?
Ag10 Ag9 Ag11 Ag11 -38.62(12) . . . 2_676 ?
Ag8 Ag9 Ag11 Ag11 45.25(12) . . . 2_676 ?
Ag7 Ag9 Ag11 Ag11 46.69(14) . . . 2_676 ?
Ag12 Ag9 Ag11 Ag11 -133.93(18) . . . 2_676 ?
C16 Ag9 Ag11 C18 81.8(5) . . . 2_576 ?
O8 Ag9 Ag11 C18 -130.6(5) . . . 2_576 ?
O2 Ag9 Ag11 C18 -123.7(8) 2_666 . . 2_576 ?
O3 Ag9 Ag11 C18 -36.2(5) . . . 2_576 ?
Ag10 Ag9 Ag11 C18 37.6(5) . . . 2_576 ?
Ag8 Ag9 Ag11 C18 121.5(5) . . . 2_576 ?
Ag7 Ag9 Ag11 C18 122.9(5) . . . 2_576 ?
Ag12 Ag9 Ag11 C18 -57.7(5) . . . 2_576 ?
C16 Ag9 Ag11 C18 -63.0(5) . . . 1_655 ?
O8 Ag9 Ag11 C18 84.6(5) . . . 1_655 ?
O2 Ag9 Ag11 C18 91.5(8) 2_666 . . 1_655 ?
O3 Ag9 Ag11 C18 179.0(5) . . . 1_655 ?
Ag10 Ag9 Ag11 C18 -107.2(4) . . . 1_655 ?
Ag8 Ag9 Ag11 C18 -23.3(4) . . . 1_655 ?
Ag7 Ag9 Ag11 C18 -21.9(4) . . . 1_655 ?
Ag12 Ag9 Ag11 C18 157.5(4) . . . 1_655 ?
C16 Ag9 Ag11 O7 -155.8(3) . . . . ?
O8 Ag9 Ag11 O7 -8.2(3) . . . . ?
O2 Ag9 Ag11 O7 -1.3(7) 2_666 . . . ?
O3 Ag9 Ag11 O7 86.2(3) . . . . ?
Ag10 Ag9 Ag11 O7 160.0(3) . . . . ?
Ag8 Ag9 Ag11 O7 -116.1(3) . . . . ?
Ag7 Ag9 Ag11 O7 -114.7(3) . . . . ?
Ag12 Ag9 Ag11 O7 64.7(3) . . . . ?
C16 Ag9 Ag11 Ag12 -17.9(2) . . . 2_676 ?
O8 Ag9 Ag11 Ag12 129.7(2) . . . 2_676 ?
O2 Ag9 Ag11 Ag12 136.6(7) 2_666 . . 2_676 ?
O3 Ag9 Ag11 Ag12 -135.9(2) . . . 2_676 ?
Ag10 Ag9 Ag11 Ag12 -62.10(6) . . . 2_676 ?
Ag8 Ag9 Ag11 Ag12 21.77(6) . . . 2_676 ?
Ag7 Ag9 Ag11 Ag12 23.21(8) . . . 2_676 ?
Ag12 Ag9 Ag11 Ag12 -157.41(10) . . . 2_676 ?
C16 Ag9 Ag11 Ag8 -39.7(2) . . . . ?
O8 Ag9 Ag11 Ag8 107.9(2) . . . . ?
O2 Ag9 Ag11 Ag8 114.8(7) 2_666 . . . ?
O3 Ag9 Ag11 Ag8 -157.7(2) . . . . ?
Ag10 Ag9 Ag11 Ag8 -83.86(4) . . . . ?
Ag7 Ag9 Ag11 Ag8 1.44(4) . . . . ?
Ag12 Ag9 Ag11 Ag8 -179.18(10) . . . . ?
C16 Ag9 Ag11 Ag10 44.2(2) . . . . ?
O8 Ag9 Ag11 Ag10 -168.2(2) . . . . ?
O2 Ag9 Ag11 Ag10 -161.3(7) 2_666 . . . ?
O3 Ag9 Ag11 Ag10 -73.8(2) . . . . ?
Ag8 Ag9 Ag11 Ag10 83.86(4) . . . . ?
Ag7 Ag9 Ag11 Ag10 85.31(4) . . . . ?
Ag12 Ag9 Ag11 Ag10 -95.32(9) . . . . ?
C16 Ag9 Ag11 Ag13 138.0(2) . . . . ?
O8 Ag9 Ag11 Ag13 -74.4(2) . . . . ?
O2 Ag9 Ag11 Ag13 -67.5(7) 2_666 . . . ?
O3 Ag9 Ag11 Ag13 20.0(2) . . . . ?
Ag10 Ag9 Ag11 Ag13 93.80(7) . . . . ?
Ag8 Ag9 Ag11 Ag13 177.66(8) . . . . ?
Ag7 Ag9 Ag11 Ag13 179.10(7) . . . . ?
Ag12 Ag9 Ag11 Ag13 -1.52(9) . . . . ?
C16 Ag9 Ag11 Ag10 -103.8(3) . . . 2_676 ?
O8 Ag9 Ag11 Ag10 43.8(3) . . . 2_676 ?
O2 Ag9 Ag11 Ag10 50.6(7) 2_666 . . 2_676 ?
O3 Ag9 Ag11 Ag10 138.1(2) . . . 2_676 ?
Ag10 Ag9 Ag11 Ag10 -148.03(13) . . . 2_676 ?
Ag8 Ag9 Ag11 Ag10 -64.16(11) . . . 2_676 ?
Ag7 Ag9 Ag11 Ag10 -62.72(13) . . . 2_676 ?
Ag12 Ag9 Ag11 Ag10 116.65(17) . . . 2_676 ?
C16 Ag9 Ag11 Ag8 106.4(3) . . . 2_676 ?
O8 Ag9 Ag11 Ag8 -106.0(2) . . . 2_676 ?
O2 Ag9 Ag11 Ag8 -99.1(7) 2_666 . . 2_676 ?
O3 Ag9 Ag11 Ag8 -11.6(2) . . . 2_676 ?
Ag10 Ag9 Ag11 Ag8 62.25(10) . . . 2_676 ?
Ag8 Ag9 Ag11 Ag8 146.11(12) . . . 2_676 ?
Ag7 Ag9 Ag11 Ag8 147.55(10) . . . 2_676 ?
Ag12 Ag9 Ag11 Ag8 -33.07(10) . . . 2_676 ?
Ag11 Ag11 Ag12 Ag13 -56.8(6) 2_676 . . . ?
C18 Ag11 Ag12 Ag13 -62.7(6) 2_576 . . . ?
C18 Ag11 Ag12 Ag13 110.2(9) 1_655 . . . ?
O7 Ag11 Ag12 Ag13 109.1(5) . . . . ?
Ag12 Ag11 Ag12 Ag13 -56.8(6) 2_676 . . . ?
Ag8 Ag11 Ag12 Ag13 -171.4(4) . . . . ?
Ag10 Ag11 Ag12 Ag13 -117.3(5) . . . . ?
Ag10 Ag11 Ag12 Ag13 41.4(5) 2_676 . . . ?
Ag8 Ag11 Ag12 Ag13 -10.5(5) 2_676 . . . ?
Ag9 Ag11 Ag12 Ag13 -172.2(5) . . . . ?
Ag11 Ag11 Ag12 C18 5.9(4) 2_676 . . 2_576 ?
C18 Ag11 Ag12 C18 172.9(5) 1_655 . . 2_576 ?
O7 Ag11 Ag12 C18 171.8(4) . . . 2_576 ?
Ag12 Ag11 Ag12 C18 5.9(4) 2_676 . . 2_576 ?
Ag8 Ag11 Ag12 C18 -108.7(3) . . . 2_576 ?
Ag10 Ag11 Ag12 C18 -54.6(3) . . . 2_576 ?
Ag13 Ag11 Ag12 C18 62.7(6) . . . 2_576 ?
Ag10 Ag11 Ag12 C18 104.1(3) 2_676 . . 2_576 ?
Ag8 Ag11 Ag12 C18 52.2(3) 2_676 . . 2_576 ?
Ag9 Ag11 Ag12 C18 -109.5(3) . . . 2_576 ?
Ag11 Ag11 Ag12 O7 -165.9(3) 2_676 . . . ?
C18 Ag11 Ag12 O7 -171.8(4) 2_576 . . . ?
C18 Ag11 Ag12 O7 1.2(8) 1_655 . . . ?
Ag12 Ag11 Ag12 O7 -165.9(3) 2_676 . . . ?
Ag8 Ag11 Ag12 O7 79.6(2) . . . . ?
Ag10 Ag11 Ag12 O7 133.6(2) . . . . ?
Ag13 Ag11 Ag12 O7 -109.1(5) . . . . ?
Ag10 Ag11 Ag12 O7 -67.7(2) 2_676 . . . ?
Ag8 Ag11 Ag12 O7 -119.5(2) 2_676 . . . ?
Ag9 Ag11 Ag12 O7 78.7(2) . . . . ?
C18 Ag11 Ag12 Ag11 -5.9(4) 2_576 . . 2_676 ?
C18 Ag11 Ag12 Ag11 167.1(9) 1_655 . . 2_676 ?
O7 Ag11 Ag12 Ag11 165.9(3) . . . 2_676 ?
Ag12 Ag11 Ag12 Ag11 0.000(1) 2_676 . . 2_676 ?
Ag8 Ag11 Ag12 Ag11 -114.5(3) . . . 2_676 ?
Ag10 Ag11 Ag12 Ag11 -60.5(2) . . . 2_676 ?
Ag13 Ag11 Ag12 Ag11 56.8(6) . . . 2_676 ?
Ag10 Ag11 Ag12 Ag11 98.2(3) 2_676 . . 2_676 ?
Ag8 Ag11 Ag12 Ag11 46.4(2) 2_676 . . 2_676 ?
Ag9 Ag11 Ag12 Ag11 -115.4(2) . . . 2_676 ?
Ag11 Ag11 Ag12 Ag10 60.5(2) 2_676 . . . ?
C18 Ag11 Ag12 Ag10 54.6(3) 2_576 . . . ?
C18 Ag11 Ag12 Ag10 -132.5(8) 1_655 . . . ?
O7 Ag11 Ag12 Ag10 -133.6(2) . . . . ?
Ag12 Ag11 Ag12 Ag10 60.5(2) 2_676 . . . ?
Ag8 Ag11 Ag12 Ag10 -54.09(8) . . . . ?
Ag13 Ag11 Ag12 Ag10 117.3(5) . . . . ?
Ag10 Ag11 Ag12 Ag10 158.66(10) 2_676 . . . ?
Ag8 Ag11 Ag12 Ag10 106.81(4) 2_676 . . . ?
Ag9 Ag11 Ag12 Ag10 -54.91(3) . . . . ?
Ag11 Ag11 Ag12 Ag8 -46.4(2) 2_676 . . 2_676 ?
C18 Ag11 Ag12 Ag8 -52.2(3) 2_576 . . 2_676 ?
C18 Ag11 Ag12 Ag8 120.7(8) 1_655 . . 2_676 ?
O7 Ag11 Ag12 Ag8 119.5(2) . . . 2_676 ?
Ag12 Ag11 Ag12 Ag8 -46.4(2) 2_676 . . 2_676 ?
Ag8 Ag11 Ag12 Ag8 -160.90(10) . . . 2_676 ?
Ag10 Ag11 Ag12 Ag8 -106.81(4) . . . 2_676 ?
Ag13 Ag11 Ag12 Ag8 10.5(5) . . . 2_676 ?
Ag10 Ag11 Ag12 Ag8 51.85(8) 2_676 . . 2_676 ?
Ag9 Ag11 Ag12 Ag8 -161.72(5) . . . 2_676 ?
Ag11 Ag11 Ag12 Ag9 115.4(2) 2_676 . . . ?
C18 Ag11 Ag12 Ag9 109.5(3) 2_576 . . . ?
C18 Ag11 Ag12 Ag9 -77.6(8) 1_655 . . . ?
O7 Ag11 Ag12 Ag9 -78.7(2) . . . . ?
Ag12 Ag11 Ag12 Ag9 115.4(2) 2_676 . . . ?
Ag8 Ag11 Ag12 Ag9 0.82(10) . . . . ?
Ag10 Ag11 Ag12 Ag9 54.91(3) . . . . ?
Ag13 Ag11 Ag12 Ag9 172.2(5) . . . . ?
Ag10 Ag11 Ag12 Ag9 -146.43(8) 2_676 . . . ?
Ag8 Ag11 Ag12 Ag9 161.72(5) 2_676 . . . ?
C16 Ag10 Ag12 Ag11 73.8(3) . . . . ?
O3W Ag10 Ag12 Ag11 -62.4(4) . . . . ?
O4 Ag10 Ag12 Ag11 177.5(2) . . . . ?
C18 Ag10 Ag12 Ag11 -87.8(5) 2_576 . . . ?
C17 Ag10 Ag12 Ag11 -108.8(3) 2_576 . . . ?
Ag9 Ag10 Ag12 Ag11 97.67(10) . . . . ?
Ag11 Ag10 Ag12 Ag11 -22.11(10) 2_676 . . . ?
Ag8 Ag10 Ag12 Ag11 38.20(9) . . . . ?
C16 Ag10 Ag12 Ag13 -128.7(3) . . . . ?
O3W Ag10 Ag12 Ag13 95.2(5) . . . . ?
O4 Ag10 Ag12 Ag13 -25.0(3) . . . . ?
C18 Ag10 Ag12 Ag13 69.7(6) 2_576 . . . ?
C17 Ag10 Ag12 Ag13 48.7(4) 2_576 . . . ?
Ag9 Ag10 Ag12 Ag13 -104.8(2) . . . . ?
Ag11 Ag10 Ag12 Ag13 157.5(3) . . . . ?
Ag11 Ag10 Ag12 Ag13 135.4(2) 2_676 . . . ?
Ag8 Ag10 Ag12 Ag13 -164.3(2) . . . . ?
C16 Ag10 Ag12 C18 161.6(6) . . . 2_576 ?
O3W Ag10 Ag12 C18 25.4(7) . . . 2_576 ?
O4 Ag10 Ag12 C18 -94.7(5) . . . 2_576 ?
C17 Ag10 Ag12 C18 -21.0(6) 2_576 . . 2_576 ?
Ag9 Ag10 Ag12 C18 -174.5(5) . . . 2_576 ?
Ag11 Ag10 Ag12 C18 87.8(5) . . . 2_576 ?
Ag11 Ag10 Ag12 C18 65.7(5) 2_676 . . 2_576 ?
Ag8 Ag10 Ag12 C18 126.0(5) . . . 2_576 ?
C16 Ag10 Ag12 O7 9.2(4) . . . . ?
O3W Ag10 Ag12 O7 -126.9(5) . . . . ?
O4 Ag10 Ag12 O7 112.9(4) . . . . ?
C18 Ag10 Ag12 O7 -152.3(6) 2_576 . . . ?
C17 Ag10 Ag12 O7 -173.3(4) 2_576 . . . ?
Ag9 Ag10 Ag12 O7 33.1(3) . . . . ?
Ag11 Ag10 Ag12 O7 -64.5(3) . . . . ?
Ag11 Ag10 Ag12 O7 -86.7(3) 2_676 . . . ?
Ag8 Ag10 Ag12 O7 -26.3(3) . . . . ?
C16 Ag10 Ag12 Ag11 95.9(3) . . . 2_676 ?
O3W Ag10 Ag12 Ag11 -40.3(4) . . . 2_676 ?
O4 Ag10 Ag12 Ag11 -160.39(19) . . . 2_676 ?
C18 Ag10 Ag12 Ag11 -65.7(5) 2_576 . . 2_676 ?
C17 Ag10 Ag12 Ag11 -86.7(3) 2_576 . . 2_676 ?
Ag9 Ag10 Ag12 Ag11 119.78(6) . . . 2_676 ?
Ag11 Ag10 Ag12 Ag11 22.11(10) . . . 2_676 ?
Ag8 Ag10 Ag12 Ag11 60.31(4) . . . 2_676 ?
C16 Ag10 Ag12 Ag8 140.2(3) . . . 2_676 ?
O3W Ag10 Ag12 Ag8 4.0(4) . . . 2_676 ?
O4 Ag10 Ag12 Ag8 -116.12(19) . . . 2_676 ?
C18 Ag10 Ag12 Ag8 -21.4(5) 2_576 . . 2_676 ?
C17 Ag10 Ag12 Ag8 -42.4(3) 2_576 . . 2_676 ?
Ag9 Ag10 Ag12 Ag8 164.05(7) . . . 2_676 ?
Ag11 Ag10 Ag12 Ag8 66.38(9) . . . 2_676 ?
Ag11 Ag10 Ag12 Ag8 44.27(5) 2_676 . . 2_676 ?
Ag8 Ag10 Ag12 Ag8 104.58(5) . . . 2_676 ?
C16 Ag10 Ag12 Ag9 -23.9(3) . . . . ?
O3W Ag10 Ag12 Ag9 -160.0(4) . . . . ?
O4 Ag10 Ag12 Ag9 79.83(19) . . . . ?
C18 Ag10 Ag12 Ag9 174.5(5) 2_576 . . . ?
C17 Ag10 Ag12 Ag9 153.6(3) 2_576 . . . ?
Ag11 Ag10 Ag12 Ag9 -97.67(10) . . . . ?
Ag11 Ag10 Ag12 Ag9 -119.78(6) 2_676 . . . ?
Ag8 Ag10 Ag12 Ag9 -59.47(3) . . . . ?
C16 Ag9 Ag12 Ag11 -43.0(3) . . . . ?
O8 Ag9 Ag12 Ag11 102.3(2) . . . . ?
O2 Ag9 Ag12 Ag11 148.8(3) 2_666 . . . ?
O3 Ag9 Ag12 Ag11 -155.3(2) . . . . ?
Ag10 Ag9 Ag12 Ag11 -68.67(8) . . . . ?
Ag8 Ag9 Ag12 Ag11 -0.67(8) . . . . ?
Ag7 Ag9 Ag12 Ag11 0.92(12) . . . . ?
C16 Ag9 Ag12 Ag13 133.8(3) . . . . ?
O8 Ag9 Ag12 Ag13 -80.9(3) . . . . ?
O2 Ag9 Ag12 Ag13 -34.5(4) 2_666 . . . ?
O3 Ag9 Ag12 Ag13 21.4(3) . . . . ?
Ag10 Ag9 Ag12 Ag13 108.03(16) . . . . ?
Ag8 Ag9 Ag12 Ag13 176.04(16) . . . . ?
Ag7 Ag9 Ag12 Ag13 177.63(14) . . . . ?
Ag11 Ag9 Ag12 Ag13 176.7(2) . . . . ?
C16 Ag9 Ag12 C18 30.2(5) . . . 2_576 ?
O8 Ag9 Ag12 C18 175.5(5) . . . 2_576 ?
O2 Ag9 Ag12 C18 -138.0(5) 2_666 . . 2_576 ?
O3 Ag9 Ag12 C18 -82.1(5) . . . 2_576 ?
Ag10 Ag9 Ag12 C18 4.5(4) . . . 2_576 ?
Ag8 Ag9 Ag12 C18 72.5(4) . . . 2_576 ?
Ag7 Ag9 Ag12 C18 74.1(4) . . . 2_576 ?
Ag11 Ag9 Ag12 C18 73.2(4) . . . 2_576 ?
C16 Ag9 Ag12 O7 -127.9(4) . . . . ?
O8 Ag9 Ag12 O7 17.4(4) . . . . ?
O2 Ag9 Ag12 O7 63.8(4) 2_666 . . . ?
O3 Ag9 Ag12 O7 119.7(4) . . . . ?
Ag10 Ag9 Ag12 O7 -153.6(3) . . . . ?
Ag8 Ag9 Ag12 O7 -85.6(3) . . . . ?
Ag7 Ag9 Ag12 O7 -84.0(3) . . . . ?
Ag11 Ag9 Ag12 O7 -84.9(3) . . . . ?
C16 Ag9 Ag12 Ag11 -23.1(3) . . . 2_676 ?
O8 Ag9 Ag12 Ag11 122.2(2) . . . 2_676 ?
O2 Ag9 Ag12 Ag11 168.6(3) 2_666 . . 2_676 ?
O3 Ag9 Ag12 Ag11 -135.5(2) . . . 2_676 ?
Ag10 Ag9 Ag12 Ag11 -48.85(4) . . . 2_676 ?
Ag8 Ag9 Ag12 Ag11 19.15(5) . . . 2_676 ?
Ag7 Ag9 Ag12 Ag11 20.74(9) . . . 2_676 ?
Ag11 Ag9 Ag12 Ag11 19.83(9) . . . 2_676 ?
C16 Ag9 Ag12 Ag10 25.7(3) . . . . ?
O8 Ag9 Ag12 Ag10 171.0(2) . . . . ?
O2 Ag9 Ag12 Ag10 -142.6(3) 2_666 . . . ?
O3 Ag9 Ag12 Ag10 -86.7(2) . . . . ?
Ag8 Ag9 Ag12 Ag10 68.00(3) . . . . ?
Ag7 Ag9 Ag12 Ag10 69.59(7) . . . . ?
Ag11 Ag9 Ag12 Ag10 68.67(8) . . . . ?
C16 Ag9 Ag12 Ag8 -6.9(3) . . . 2_676 ?
O8 Ag9 Ag12 Ag8 138.4(3) . . . 2_676 ?
O2 Ag9 Ag12 Ag8 -175.2(3) 2_666 . . 2_676 ?
O3 Ag9 Ag12 Ag8 -119.3(3) . . . 2_676 ?
Ag10 Ag9 Ag12 Ag8 -32.61(12) . . . 2_676 ?
Ag8 Ag9 Ag12 Ag8 35.40(14) . . . 2_676 ?
Ag7 Ag9 Ag12 Ag8 36.99(18) . . . 2_676 ?
Ag11 Ag9 Ag12 Ag8 36.07(12) . . . 2_676 ?
Ag11 Ag12 Ag13 C18 59.7(5) . . . 2_576 ?
O7 Ag12 Ag13 C18 165.2(4) . . . 2_576 ?
Ag11 Ag12 Ag13 C18 29.4(4) 2_676 . . 2_576 ?
Ag10 Ag12 Ag13 C18 -48.0(3) . . . 2_576 ?
Ag8 Ag12 Ag13 C18 49.7(3) 2_676 . . 2_576 ?
Ag9 Ag12 Ag13 C18 -111.6(3) . . . 2_576 ?
C18 Ag12 Ag13 Ag11 -59.7(5) 2_576 . . . ?
O7 Ag12 Ag13 Ag11 105.5(5) . . . . ?
Ag11 Ag12 Ag13 Ag11 -30.2(3) 2_676 . . . ?
Ag10 Ag12 Ag13 Ag11 -107.7(5) . . . . ?
Ag8 Ag12 Ag13 Ag11 -9.9(5) 2_676 . . . ?
Ag9 Ag12 Ag13 Ag11 -171.2(5) . . . . ?
Ag11 Ag12 Ag13 Ag8 9.9(4) . . . 2_676 ?
C18 Ag12 Ag13 Ag8 -49.7(3) 2_576 . . 2_676 ?
O7 Ag12 Ag13 Ag8 115.5(2) . . . 2_676 ?
Ag11 Ag12 Ag13 Ag8 -20.3(2) 2_676 . . 2_676 ?
Ag10 Ag12 Ag13 Ag8 -97.73(13) . . . 2_676 ?
Ag9 Ag12 Ag13 Ag8 -161.31(11) . . . 2_676 ?
Ag11 Ag11 Ag13 Ag12 131.7(5) 2_676 . . . ?
C18 Ag11 Ag13 Ag12 111.6(6) 2_576 . . . ?
C18 Ag11 Ag13 Ag12 -97.9(11) 1_655 . . . ?
O7 Ag11 Ag13 Ag12 -65.5(5) . . . . ?
Ag12 Ag11 Ag13 Ag12 140.5(4) 2_676 . . . ?
Ag8 Ag11 Ag13 Ag12 10.2(5) . . . . ?
Ag10 Ag11 Ag13 Ag12 61.9(5) . . . . ?
Ag10 Ag11 Ag13 Ag12 -142.2(5) 2_676 . . . ?
Ag8 Ag11 Ag13 Ag12 169.0(5) 2_676 . . . ?
Ag9 Ag11 Ag13 Ag12 7.4(5) . . . . ?
Ag12 Ag11 Ag13 C18 -111.6(6) . . . 2_576 ?
Ag11 Ag11 Ag13 C18 20.1(4) 2_676 . . 2_576 ?
C18 Ag11 Ag13 C18 150.5(7) 1_655 . . 2_576 ?
O7 Ag11 Ag13 C18 -177.1(4) . . . 2_576 ?
Ag12 Ag11 Ag13 C18 28.9(4) 2_676 . . 2_576 ?
Ag8 Ag11 Ag13 C18 -101.4(4) . . . 2_576 ?
Ag10 Ag11 Ag13 C18 -49.7(4) . . . 2_576 ?
Ag10 Ag11 Ag13 C18 106.2(4) 2_676 . . 2_576 ?
Ag8 Ag11 Ag13 C18 57.4(4) 2_676 . . 2_576 ?
Ag9 Ag11 Ag13 C18 -104.2(4) . . . 2_576 ?
Ag12 Ag11 Ag13 Ag8 -169.0(5) . . . 2_676 ?
Ag11 Ag11 Ag13 Ag8 -37.25(18) 2_676 . . 2_676 ?
C18 Ag11 Ag13 Ag8 -57.4(3) 2_576 . . 2_676 ?
C18 Ag11 Ag13 Ag8 93.2(10) 1_655 . . 2_676 ?
O7 Ag11 Ag13 Ag8 125.5(2) . . . 2_676 ?
Ag12 Ag11 Ag13 Ag8 -28.5(2) 2_676 . . 2_676 ?
Ag8 Ag11 Ag13 Ag8 -158.82(10) . . . 2_676 ?
Ag10 Ag11 Ag13 Ag8 -107.12(5) . . . 2_676 ?
Ag10 Ag11 Ag13 Ag8 48.79(6) 2_676 . . 2_676 ?
Ag9 Ag11 Ag13 Ag8 -161.57(5) . . . 2_676 ?
N1 C1 C2 C3 1.0(15) . . . . ?
N1 C1 C2 C6 178.1(9) . . . . ?
C1 C2 C3 C4 1.3(13) . . . . ?
C6 C2 C3 C4 -175.7(8) . . . . ?
C2 C3 C4 C5 -3.0(14) . . . . ?
C2 C3 C4 C8 178.0(9) . . . . ?
C3 C4 C5 N1 2.5(15) . . . . ?
C8 C4 C5 N1 -178.5(9) . . . . ?
C3 C2 C6 C7 68(6) . . . . ?
C1 C2 C6 C7 -109(6) . . . . ?
C3 C2 C6 Ag6 -142.7(7) . . . 2_575 ?
C1 C2 C6 Ag6 40.3(11) . . . 2_575 ?
C2 C6 C7 Ag5 -129(5) . . . 2_575 ?
Ag6 C6 C7 Ag5 78.8(11) 2_575 . . 2_575 ?
C2 C6 C7 Ag4 70(6) . . . 2_575 ?
Ag6 C6 C7 Ag4 -81.9(7) 2_575 . . 2_575 ?
C2 C6 C7 Ag6 152(6) . . . 2_575 ?
C2 C6 C7 Ag1 -32(6) . . . 2_575 ?
Ag6 C6 C7 Ag1 176.5(6) 2_575 . . 2_575 ?
C5 C4 C8 C9 12(23) . . . . ?
C3 C4 C8 C9 -169(22) . . . . ?
C5 C4 C8 Ag1 146.2(7) . . . . ?
C3 C4 C8 Ag1 -34.8(12) . . . . ?
C7 Ag1 C8 C9 45.3(16) 2_575 . . . ?
O2W Ag1 C8 C9 -120.0(8) . . . . ?
O10 Ag1 C8 C9 130.4(8) . . . . ?
Ag3 Ag1 C8 C9 -5.2(8) . . . . ?
Ag5 Ag1 C8 C9 53.9(9) . . . . ?
Ag3 Ag1 C8 C9 -23.0(8) 2_475 . . . ?
Ag4 Ag1 C8 C9 -14.5(9) . . . . ?
C7 Ag1 C8 C4 -132.4(11) 2_575 . . . ?
O2W Ag1 C8 C4 62.3(7) . . . . ?
O10 Ag1 C8 C4 -47.3(7) . . . . ?
C9 Ag1 C8 C4 -177.7(13) . . . . ?
Ag3 Ag1 C8 C4 177.1(8) . . . . ?
Ag5 Ag1 C8 C4 -123.8(7) . . . . ?
Ag3 Ag1 C8 C4 159.3(8) 2_475 . . . ?
Ag4 Ag1 C8 C4 167.8(6) . . . . ?
C4 C8 C9 Ag3 156(20) . . . . ?
Ag1 C8 C9 Ag3 21(3) . . . . ?
C4 C8 C9 Ag3 -163(21) . . . 2_475 ?
Ag1 C8 C9 Ag3 62.4(13) . . . 2_475 ?
C4 C8 C9 Ag2 34(23) . . . . ?
Ag1 C8 C9 Ag2 -101.5(7) . . . . ?
C4 C8 C9 Ag4 -63(23) . . . 2_475 ?
Ag1 C8 C9 Ag4 161.9(8) . . . 2_475 ?
C4 C8 C9 Ag1 135(22) . . . . ?
Ag3 Ag3 C9 C8 70(3) 2_475 . . . ?
C9 Ag3 C9 C8 70(3) 2_475 . . . ?
Ag2 Ag3 C9 C8 -130(3) . . . . ?
Ag4 Ag3 C9 C8 -15(4) . . . . ?
Ag1 Ag3 C9 C8 -22(3) . . . . ?
Ag1 Ag3 C9 C8 139(3) 2_475 . . . ?
Ag4 Ag3 C9 C8 144(4) 2_475 . . . ?
Ag2 Ag3 C9 C8 56(3) 2_475 . . . ?
C9 Ag3 C9 Ag3 -0.001(2) 2_475 . . 2_475 ?
Ag2 Ag3 C9 Ag3 160.7(5) . . . 2_475 ?
Ag4 Ag3 C9 Ag3 -85.1(5) . . . 2_475 ?
Ag1 Ag3 C9 Ag3 -91.7(5) . . . 2_475 ?
Ag1 Ag3 C9 Ag3 69.0(4) 2_475 . . 2_475 ?
Ag4 Ag3 C9 Ag3 74.1(5) 2_475 . . 2_475 ?
Ag2 Ag3 C9 Ag3 -13.8(3) 2_475 . . 2_475 ?
Ag3 Ag3 C9 Ag2 -160.7(5) 2_475 . . . ?
C9 Ag3 C9 Ag2 -160.7(5) 2_475 . . . ?
Ag4 Ag3 C9 Ag2 114.2(2) . . . . ?
Ag1 Ag3 C9 Ag2 107.6(3) . . . . ?
Ag1 Ag3 C9 Ag2 -91.6(3) 2_475 . . . ?
Ag4 Ag3 C9 Ag2 -86.6(3) 2_475 . . . ?
Ag2 Ag3 C9 Ag2 -174.47(14) 2_475 . . . ?
Ag3 Ag3 C9 Ag4 -74.1(5) 2_475 . . 2_475 ?
C9 Ag3 C9 Ag4 -74.1(5) 2_475 . . 2_475 ?
Ag2 Ag3 C9 Ag4 86.6(3) . . . 2_475 ?
Ag4 Ag3 C9 Ag4 -159.13(12) . . . 2_475 ?
Ag1 Ag3 C9 Ag4 -165.7(5) . . . 2_475 ?
Ag1 Ag3 C9 Ag4 -5.0(4) 2_475 . . 2_475 ?
Ag2 Ag3 C9 Ag4 -87.9(3) 2_475 . . 2_475 ?
Ag3 Ag3 C9 Ag1 91.7(5) 2_475 . . . ?
C9 Ag3 C9 Ag1 91.7(5) 2_475 . . . ?
Ag2 Ag3 C9 Ag1 -107.6(3) . . . . ?
Ag4 Ag3 C9 Ag1 6.6(5) . . . . ?
Ag1 Ag3 C9 Ag1 160.72(12) 2_475 . . . ?
Ag4 Ag3 C9 Ag1 165.7(5) 2_475 . . . ?
Ag2 Ag3 C9 Ag1 77.9(3) 2_475 . . . ?
O13 Ag2 C9 C8 -86.9(13) 2_475 . . . ?
O12 Ag2 C9 C8 162.6(8) 2_485 . . . ?
Ag3 Ag2 C9 C8 163.7(10) . . . . ?
Ag4 Ag2 C9 C8 -112.9(9) 2_475 . . . ?
Ag3 Ag2 C9 C8 171.1(11) 2_475 . . . ?
O13 Ag2 C9 Ag3 109.5(10) 2_475 . . . ?
O12 Ag2 C9 Ag3 -1.1(4) 2_485 . . . ?
Ag4 Ag2 C9 Ag3 83.5(3) 2_475 . . . ?
Ag3 Ag2 C9 Ag3 7.43(18) 2_475 . . . ?
O13 Ag2 C9 Ag3 102.0(10) 2_475 . . 2_475 ?
O12 Ag2 C9 Ag3 -8.5(5) 2_485 . . 2_475 ?
Ag3 Ag2 C9 Ag3 -7.43(18) . . . 2_475 ?
Ag4 Ag2 C9 Ag3 76.0(3) 2_475 . . 2_475 ?
O13 Ag2 C9 Ag4 26.0(10) 2_475 . . 2_475 ?
O12 Ag2 C9 Ag4 -84.5(3) 2_485 . . 2_475 ?
Ag3 Ag2 C9 Ag4 -83.5(3) . . . 2_475 ?
Ag3 Ag2 C9 Ag4 -76.0(3) 2_475 . . 2_475 ?
O13 Ag2 C9 Ag1 179.7(9) 2_475 . . . ?
O12 Ag2 C9 Ag1 69.2(4) 2_485 . . . ?
Ag3 Ag2 C9 Ag1 70.3(3) . . . . ?
Ag4 Ag2 C9 Ag1 153.7(5) 2_475 . . . ?
Ag3 Ag2 C9 Ag1 77.7(3) 2_475 . . . ?
C7 Ag1 C9 C8 -162.8(7) 2_575 . . . ?
O2W Ag1 C9 C8 64.2(9) . . . . ?
O10 Ag1 C9 C8 -48.4(8) . . . . ?
Ag3 Ag1 C9 C8 173.2(10) . . . . ?
Ag5 Ag1 C9 C8 -133.3(8) . . . . ?
Ag3 Ag1 C9 C8 149.6(10) 2_475 . . . ?
Ag4 Ag1 C9 C8 168.3(7) . . . . ?
C7 Ag1 C9 Ag3 24.0(7) 2_575 . . . ?
O2W Ag1 C9 Ag3 -109.0(4) . . . . ?
O10 Ag1 C9 Ag3 138.4(3) . . . . ?
C8 Ag1 C9 Ag3 -173.2(10) . . . . ?
Ag5 Ag1 C9 Ag3 53.5(3) . . . . ?
Ag3 Ag1 C9 Ag3 -23.56(14) 2_475 . . . ?
Ag4 Ag1 C9 Ag3 -4.8(3) . . . . ?
C7 Ag1 C9 Ag3 47.6(7) 2_575 . . 2_475 ?
O2W Ag1 C9 Ag3 -85.4(4) . . . 2_475 ?
O10 Ag1 C9 Ag3 162.0(3) . . . 2_475 ?
C8 Ag1 C9 Ag3 -149.6(10) . . . 2_475 ?
Ag3 Ag1 C9 Ag3 23.56(14) . . . 2_475 ?
Ag5 Ag1 C9 Ag3 77.1(3) . . . 2_475 ?
Ag4 Ag1 C9 Ag3 18.7(3) . . . 2_475 ?
C7 Ag1 C9 Ag2 -42.7(7) 2_575 . . . ?
O2W Ag1 C9 Ag2 -175.7(4) . . . . ?
O10 Ag1 C9 Ag2 71.7(3) . . . . ?
C8 Ag1 C9 Ag2 120.1(10) . . . . ?
Ag3 Ag1 C9 Ag2 -66.7(3) . . . . ?
Ag5 Ag1 C9 Ag2 -13.2(3) . . . . ?
Ag3 Ag1 C9 Ag2 -90.3(3) 2_475 . . . ?
Ag4 Ag1 C9 Ag2 -71.6(3) . . . . ?
C7 Ag1 C9 Ag4 57.1(15) 2_575 . . 2_475 ?
O2W Ag1 C9 Ag4 -75.9(12) . . . 2_475 ?
O10 Ag1 C9 Ag4 171.5(12) . . . 2_475 ?
C8 Ag1 C9 Ag4 -140.1(18) . . . 2_475 ?
Ag3 Ag1 C9 Ag4 33.1(9) . . . 2_475 ?
Ag5 Ag1 C9 Ag4 86.6(12) . . . 2_475 ?
Ag3 Ag1 C9 Ag4 9.5(9) 2_475 . . 2_475 ?
Ag4 Ag1 C9 Ag4 28.2(12) . . . 2_475 ?
N2 C10 C11 C12 -0.4(15) . . . . ?
N2 C10 C11 C17 177.7(10) . . . . ?
C10 C11 C12 C13 2.0(14) . . . . ?
C17 C11 C12 C13 -176.1(10) . . . . ?
C11 C12 C13 C14 -2.2(14) . . . . ?
C11 C12 C13 C15 177.4(9) . . . . ?
C12 C13 C14 N2 0.7(14) . . . . ?
C15 C13 C14 N2 -178.9(9) . . . . ?
C14 C13 C15 C16 145(9) . . . . ?
C12 C13 C15 C16 -35(10) . . . . ?
C14 C13 C15 Ag7 -40.1(12) . . . . ?
C12 C13 C15 Ag7 140.4(7) . . . . ?
O2 Ag7 C15 C16 -3.1(10) . . . . ?
O8 Ag7 C15 C16 138.2(7) 2_666 . . . ?
O17 Ag7 C15 C16 -135.1(11) . . . . ?
O16 Ag7 C15 C16 -104.1(13) . . . . ?
Ag9 Ag7 C15 C16 28.4(6) . . . . ?
Ag8 Ag7 C15 C16 -32.1(6) . . . . ?
C16 Ag7 C15 C13 -179.4(12) . . . . ?
O2 Ag7 C15 C13 177.5(7) . . . . ?
O8 Ag7 C15 C13 -41.2(9) 2_666 . . . ?
O17 Ag7 C15 C13 45.5(12) . . . . ?
O16 Ag7 C15 C13 76.5(13) . . . . ?
Ag9 Ag7 C15 C13 -151.0(8) . . . . ?
Ag8 Ag7 C15 C13 148.5(8) . . . . ?
C13 C15 C16 Ag9 91(10) . . . . ?
Ag7 C15 C16 Ag9 -84.1(11) . . . . ?
C13 C15 C16 Ag8 -100(9) . . . . ?
Ag7 C15 C16 Ag8 84.8(9) . . . . ?
C13 C15 C16 Ag7 175(9) . . . . ?
C13 C15 C16 Ag10 1(10) . . . . ?
Ag7 C15 C16 Ag10 -174.4(6) . . . . ?
O8 Ag9 C16 C15 140.5(10) . . . . ?
O2 Ag9 C16 C15 44.2(13) 2_666 . . . ?
O3 Ag9 C16 C15 -62.0(13) . . . . ?
Ag10 Ag9 C16 C15 -99.3(12) . . . . ?
Ag8 Ag9 C16 C15 172.3(13) . . . . ?
Ag7 Ag9 C16 C15 86.0(12) . . . . ?
Ag12 Ag9 C16 C15 -128.0(11) . . . . ?
Ag11 Ag9 C16 C15 -145.4(12) . . . . ?
O8 Ag9 C16 Ag8 -31.8(7) . . . . ?
O2 Ag9 C16 Ag8 -128.2(3) 2_666 . . . ?
O3 Ag9 C16 Ag8 125.7(3) . . . . ?
Ag10 Ag9 C16 Ag8 88.4(3) . . . . ?
Ag7 Ag9 C16 Ag8 -86.3(3) . . . . ?
Ag12 Ag9 C16 Ag8 59.7(2) . . . . ?
Ag11 Ag9 C16 Ag8 42.3(2) . . . . ?
O8 Ag9 C16 Ag7 54.5(6) . . . . ?
O2 Ag9 C16 Ag7 -41.9(4) 2_666 . . . ?
O3 Ag9 C16 Ag7 -148.0(3) . . . . ?
Ag10 Ag9 C16 Ag7 174.7(4) . . . . ?
Ag8 Ag9 C16 Ag7 86.3(3) . . . . ?
Ag12 Ag9 C16 Ag7 146.03(17) . . . . ?
Ag11 Ag9 C16 Ag7 128.6(2) . . . . ?
O8 Ag9 C16 Ag10 -120.1(5) . . . . ?
O2 Ag9 C16 Ag10 143.5(3) 2_666 . . . ?
O3 Ag9 C16 Ag10 37.4(4) . . . . ?
Ag8 Ag9 C16 Ag10 -88.4(3) . . . . ?
Ag7 Ag9 C16 Ag10 -174.7(4) . . . . ?
Ag12 Ag9 C16 Ag10 -28.6(3) . . . . ?
Ag11 Ag9 C16 Ag10 -46.06(18) . . . . ?
O1 Ag8 C16 C15 -103.8(11) . . . . ?
C18 Ag8 C16 C15 116.7(13) 1_655 . . . ?
O15 Ag8 C16 C15 -13.9(14) . . . . ?
Ag11 Ag8 C16 C15 134.0(10) . . . . ?
Ag9 Ag8 C16 C15 -173.0(12) . . . . ?
Ag11 Ag8 C16 C15 102.6(10) 2_676 . . . ?
Ag7 Ag8 C16 C15 -86.9(11) . . . . ?
Ag12 Ag8 C16 C15 77.0(11) 2_676 . . . ?
Ag10 Ag8 C16 C15 107.7(11) . . . . ?
Ag13 Ag8 C16 C15 46.3(12) 2_676 . . . ?
O1 Ag8 C16 Ag9 69.2(5) . . . . ?
C18 Ag8 C16 Ag9 -70.3(10) 1_655 . . . ?
O15 Ag8 C16 Ag9 159.2(8) . . . . ?
Ag11 Ag8 C16 Ag9 -53.0(2) . . . . ?
Ag11 Ag8 C16 Ag9 -84.4(2) 2_676 . . . ?
Ag7 Ag8 C16 Ag9 86.1(3) . . . . ?
Ag12 Ag8 C16 Ag9 -110.0(2) 2_676 . . . ?
Ag10 Ag8 C16 Ag9 -79.3(3) . . . . ?
Ag13 Ag8 C16 Ag9 -140.63(17) 2_676 . . . ?
O1 Ag8 C16 Ag7 -16.9(6) . . . . ?
C18 Ag8 C16 Ag7 -156.4(9) 1_655 . . . ?
O15 Ag8 C16 Ag7 73.1(9) . . . . ?
Ag11 Ag8 C16 Ag7 -139.1(2) . . . . ?
Ag9 Ag8 C16 Ag7 -86.1(3) . . . . ?
Ag11 Ag8 C16 Ag7 -170.47(16) 2_676 . . . ?
Ag12 Ag8 C16 Ag7 163.95(11) 2_676 . . . ?
Ag10 Ag8 C16 Ag7 -165.3(4) . . . . ?
Ag13 Ag8 C16 Ag7 133.29(19) 2_676 . . . ?
O1 Ag8 C16 Ag10 148.5(5) . . . . ?
C18 Ag8 C16 Ag10 9.0(11) 1_655 . . . ?
O15 Ag8 C16 Ag10 -121.6(8) . . . . ?
Ag11 Ag8 C16 Ag10 26.3(3) . . . . ?
Ag9 Ag8 C16 Ag10 79.3(3) . . . . ?
Ag11 Ag8 C16 Ag10 -5.1(3) 2_676 . . . ?
Ag7 Ag8 C16 Ag10 165.3(4) . . . . ?
Ag12 Ag8 C16 Ag10 -30.7(4) 2_676 . . . ?
Ag13 Ag8 C16 Ag10 -61.4(4) 2_676 . . . ?
O2 Ag7 C16 C15 178.1(6) . . . . ?
O8 Ag7 C16 C15 -69.3(9) 2_666 . . . ?
O17 Ag7 C16 C15 50.4(12) . . . . ?
O16 Ag7 C16 C15 82.3(15) . . . . ?
Ag9 Ag7 C16 C15 -141.7(8) . . . . ?
Ag8 Ag7 C16 C15 136.8(8) . . . . ?
O2 Ag7 C16 Ag9 -40.2(5) . . . . ?
O8 Ag7 C16 Ag9 72.3(6) 2_666 . . . ?
O17 Ag7 C16 Ag9 -167.9(10) . . . . ?
O16 Ag7 C16 Ag9 -136.0(13) . . . . ?
C15 Ag7 C16 Ag9 141.7(8) . . . . ?
Ag8 Ag7 C16 Ag9 -81.5(3) . . . . ?
O2 Ag7 C16 Ag8 41.3(5) . . . . ?
O8 Ag7 C16 Ag8 153.8(4) 2_666 . . . ?
O17 Ag7 C16 Ag8 -86.4(10) . . . . ?
O16 Ag7 C16 Ag8 -54.5(14) . . . . ?
C15 Ag7 C16 Ag8 -136.8(8) . . . . ?
Ag9 Ag7 C16 Ag8 81.5(3) . . . . ?
O2 Ag7 C16 Ag10 -21.4(19) . . . . ?
O8 Ag7 C16 Ag10 91.1(17) 2_666 . . . ?
O17 Ag7 C16 Ag10 -149.2(18) . . . . ?
O16 Ag7 C16 Ag10 -117(2) . . . . ?
C15 Ag7 C16 Ag10 160(2) . . . . ?
Ag9 Ag7 C16 Ag10 18.7(15) . . . . ?
Ag8 Ag7 C16 Ag10 -62.8(16) . . . . ?
O3W Ag10 C16 C15 -37.7(8) . . . . ?
O4 Ag10 C16 C15 72.9(7) . . . . ?
C18 Ag10 C16 C15 -170.6(8) 2_576 . . . ?
C17 Ag10 C16 C15 159.6(13) 2_576 . . . ?
Ag9 Ag10 C16 C15 140.7(9) . . . . ?
Ag11 Ag10 C16 C15 -163.1(7) . . . . ?
Ag11 Ag10 C16 C15 -132.5(7) 2_676 . . . ?
Ag12 Ag10 C16 C15 169.6(7) . . . . ?
Ag8 Ag10 C16 C15 -137.6(9) . . . . ?
O3W Ag10 C16 Ag9 -178.4(3) . . . . ?
O4 Ag10 C16 Ag9 -67.8(3) . . . . ?
C18 Ag10 C16 Ag9 48.7(8) 2_576 . . . ?
C17 Ag10 C16 Ag9 18.9(16) 2_576 . . . ?
Ag11 Ag10 C16 Ag9 56.2(2) . . . . ?
Ag11 Ag10 C16 Ag9 86.8(2) 2_676 . . . ?
Ag12 Ag10 C16 Ag9 28.9(3) . . . . ?
Ag8 Ag10 C16 Ag9 81.7(3) . . . . ?
O3W Ag10 C16 Ag8 100.0(3) . . . . ?
O4 Ag10 C16 Ag8 -149.4(3) . . . . ?
C18 Ag10 C16 Ag8 -33.0(9) 2_576 . . . ?
C17 Ag10 C16 Ag8 -62.8(16) 2_576 . . . ?
Ag9 Ag10 C16 Ag8 -81.7(3) . . . . ?
Ag11 Ag10 C16 Ag8 -25.5(3) . . . . ?
Ag11 Ag10 C16 Ag8 5.1(3) 2_676 . . . ?
Ag12 Ag10 C16 Ag8 -52.7(3) . . . . ?
O3W Ag10 C16 Ag7 162.6(16) . . . . ?
O4 Ag10 C16 Ag7 -86.8(17) . . . . ?
C18 Ag10 C16 Ag7 30(2) 2_576 . . . ?
C17 Ag10 C16 Ag7 0(3) 2_576 . . . ?
Ag9 Ag10 C16 Ag7 -19.1(15) . . . . ?
Ag11 Ag10 C16 Ag7 37.1(17) . . . . ?
Ag11 Ag10 C16 Ag7 67.7(17) 2_676 . . . ?
Ag12 Ag10 C16 Ag7 9.9(18) . . . . ?
Ag8 Ag10 C16 Ag7 62.6(16) . . . . ?
C10 C11 C17 C18 1(16) . . . . ?
C12 C11 C17 C18 179(100) . . . . ?
C10 C11 C17 Ag10 -148.2(8) . . . 2_576 ?
C12 C11 C17 Ag10 29.9(14) . . . 2_576 ?
C11 C17 C18 Ag12 -64(15) . . . 2_576 ?
Ag10 C17 C18 Ag12 86.1(11) 2_576 . . 2_576 ?
C11 C17 C18 Ag11 -132(12) . . . 2_576 ?
Ag10 C17 C18 Ag11 18(6) 2_576 . . 2_576 ?
C11 C17 C18 Ag11 141(14) . . . 1_455 ?
Ag10 C17 C18 Ag11 -68.8(11) 2_576 . . 1_455 ?
C11 C17 C18 Ag8 49(16) . . . 1_455 ?
Ag10 C17 C18 Ag8 -160.5(12) 2_576 . . 1_455 ?
C11 C17 C18 Ag10 -150(15) . . . 2_576 ?
C11 C17 C18 Ag13 -43(15) . . . 2_576 ?
Ag10 C17 C18 Ag13 108.0(7) 2_576 . . 2_576 ?
O1 C19 C20 F2 24(3) . . . . ?
O2 C19 C20 F2 -154.9(17) . . . . ?
O1 C19 C20 F3 162.6(18) . . . . ?
O2 C19 C20 F3 -16(2) . . . . ?
O1 C19 C20 F1 -82.1(19) . . . . ?
O2 C19 C20 F1 98.8(17) . . . . ?
O4 C21 C22 F5 -88.3(19) . . . . ?
O3 C21 C22 F5 88.1(19) . . . . ?
O4 C21 C22 F6 148.4(15) . . . . ?
O3 C21 C22 F6 -35(2) . . . . ?
O4 C21 C22 F4 29(2) . . . . ?
O3 C21 C22 F4 -154.8(18) . . . . ?
O6 C23 C24 F7 40(2) . . . . ?
O5 C23 C24 F7 -142.6(16) . . . . ?
O6 C23 C24 F8 168.5(16) . . . . ?
O5 C23 C24 F8 -14(2) . . . . ?
O6 C23 C24 F9 -73.5(19) . . . . ?
O5 C23 C24 F9 104.2(17) . . . . ?
O8 C25 C26 F12 18(2) . . . . ?
O7 C25 C26 F12 -158.0(16) . . . . ?
O8 C25 C26 F11 143.5(16) . . . . ?
O7 C25 C26 F11 -33(2) . . . . ?
O8 C25 C26 F10 -100.4(19) . . . . ?
O7 C25 C26 F10 83.3(19) . . . . ?
O10 C27 C28 F13 -79(2) . . . . ?
O9 C27 C28 F13 97(2) . . . . ?
O10 C27 C28 F14 156(2) . . . . ?
O9 C27 C28 F14 -28(3) . . . . ?
O10 C27 C28 F15 37(2) . . . . ?
O9 C27 C28 F15 -147.7(17) . . . . ?
O11 C29 C30 F17 -5(3) . . . . ?
O12 C29 C30 F17 175.8(19) . . . . ?
O11 C29 C30 F16 -141(2) . . . . ?
O12 C29 C30 F16 40(3) . . . . ?
O11 C29 C30 F18 109(2) . . . . ?
O12 C29 C30 F18 -70(2) . . . . ?
O13 C31 C32 F20 41(4) . . . . ?
O14 C31 C32 F20 -142(3) . . . . ?
O13 C31 C32 F19 -88(3) . . . . ?
O14 C31 C32 F19 89(3) . . . . ?
O13 C31 C32 F21 158(3) . . . . ?
O14 C31 C32 F21 -25(3) . . . . ?
O15 C33 C34 F22 -138(4) . . . . ?
O16 C33 C34 F22 39(6) . . . . ?
O15 C33 C34 F24 -19(6) . . . . ?
O16 C33 C34 F24 158(4) . . . . ?
O15 C33 C34 F23 102(5) . . . . ?
O16 C33 C34 F23 -82(5) . . . . ?
C2 C1 N1 C5 -1.6(15) . . . . ?
C2 C1 N1 Ag14 -172.5(7) . . . . ?
C4 C5 N1 C1 -0.2(15) . . . . ?
C4 C5 N1 Ag14 169.9(7) . . . . ?
N2 Ag14 N1 C1 95.6(8) . . . . ?
O5W Ag14 N1 C1 -97.8(16) . . . . ?
N2 Ag14 N1 C5 -74.6(10) . . . . ?
O5W Ag14 N1 C5 92.1(16) . . . . ?
C11 C10 N2 C14 -1.0(15) . . . . ?
C11 C10 N2 Ag14 -175.7(8) . . . . ?
C13 C14 N2 C10 0.9(14) . . . . ?
C13 C14 N2 Ag14 175.5(7) . . . . ?
N1 Ag14 N2 C10 74.9(10) . . . . ?
O5W Ag14 N2 C10 -91.1(16) . . . . ?
N1 Ag14 N2 C14 -99.6(8) . . . . ?
O5W Ag14 N2 C14 94.4(16) . . . . ?
O2 C19 O1 Ag8 15(3) . . . . ?
C20 C19 O1 Ag8 -163.6(13) . . . . ?
C16 Ag8 O1 C19 -15(2) . . . . ?
C18 Ag8 O1 C19 146.4(19) 1_655 . . . ?
O15 Ag8 O1 C19 -123(2) . . . . ?
Ag11 Ag8 O1 C19 100.7(18) . . . . ?
Ag9 Ag8 O1 C19 30.1(19) . . . . ?
Ag11 Ag8 O1 C19 130.8(17) 2_676 . . . ?
Ag7 Ag8 O1 C19 -27.9(17) . . . . ?
Ag12 Ag8 O1 C19 164.6(16) 2_676 . . . ?
Ag10 Ag8 O1 C19 36(2) . . . . ?
Ag13 Ag8 O1 C19 -169.5(17) 2_676 . . . ?
O1 C19 O2 Ag7 16(2) . . . . ?
C20 C19 O2 Ag7 -164.8(11) . . . . ?
O1 C19 O2 Ag9 179.1(14) . . . 2_666 ?
C20 C19 O2 Ag9 -2(2) . . . 2_666 ?
C16 Ag7 O2 C19 -54.6(12) . . . . ?
O8 Ag7 O2 C19 156.3(11) 2_666 . . . ?
O17 Ag7 O2 C19 77.1(14) . . . . ?
O16 Ag7 O2 C19 51.8(13) . . . . ?
C15 Ag7 O2 C19 -52.9(14) . . . . ?
Ag9 Ag7 O2 C19 -82.3(10) . . . . ?
Ag8 Ag7 O2 C19 -25.9(10) . . . . ?
C16 Ag7 O2 Ag9 136.6(4) . . . 2_666 ?
O8 Ag7 O2 Ag9 -12.5(3) 2_666 . . 2_666 ?
O17 Ag7 O2 Ag9 -91.8(10) . . . 2_666 ?
O16 Ag7 O2 Ag9 -117.0(8) . . . 2_666 ?
C15 Ag7 O2 Ag9 138.3(5) . . . 2_666 ?
Ag9 Ag7 O2 Ag9 108.9(3) . . . 2_666 ?
Ag8 Ag7 O2 Ag9 165.3(4) . . . 2_666 ?
O4 C21 O3 Ag9 -25.2(18) . . . . ?
C22 C21 O3 Ag9 159.0(10) . . . . ?
C16 Ag9 O3 C21 14.4(10) . . . . ?
O8 Ag9 O3 C21 -177.9(9) . . . . ?
O2 Ag9 O3 C21 -101.4(9) 2_666 . . . ?
Ag10 Ag9 O3 C21 44.5(9) . . . . ?
Ag8 Ag9 O3 C21 74.4(10) . . . . ?
Ag7 Ag9 O3 C21 -39.9(11) . . . . ?
Ag12 Ag9 O3 C21 110.2(9) . . . . ?
Ag11 Ag9 O3 C21 99.6(9) . . . . ?
O3 C21 O4 Ag10 -18.8(16) . . . . ?
C22 C21 O4 Ag10 156.9(10) . . . . ?
C16 Ag10 O4 C21 85.8(8) . . . . ?
O3W Ag10 O4 C21 -165.8(8) . . . . ?
C18 Ag10 O4 C21 -61.4(8) 2_576 . . . ?
C17 Ag10 O4 C21 -80.9(8) 2_576 . . . ?
Ag9 Ag10 O4 C21 41.4(7) . . . . ?
Ag11 Ag10 O4 C21 -19.8(8) . . . . ?
Ag11 Ag10 O4 C21 -49.2(9) 2_676 . . . ?
Ag12 Ag10 O4 C21 -21.2(8) . . . . ?
Ag8 Ag10 O4 C21 52.6(9) . . . . ?
O6 C23 O5 Ag6 11.1(18) . . . . ?
C24 C23 O5 Ag6 -166.3(11) . . . . ?
O6 C23 O5 Ag5 164.3(10) . . . 2_485 ?
C24 C23 O5 Ag5 -13(2) . . . 2_485 ?
C7 Ag6 O5 C23 -55.4(10) 2_575 . . . ?
O11 Ag6 O5 C23 149.5(9) . . . . ?
O1W Ag6 O5 C23 59.7(9) . . . . ?
C6 Ag6 O5 C23 -47.1(12) 2_575 . . . ?
Ag5 Ag6 O5 C23 -83.7(9) . . . . ?
Ag4 Ag6 O5 C23 -27.1(9) . . . . ?
C7 Ag6 O5 Ag5 141.0(3) 2_575 . . 2_485 ?
O11 Ag6 O5 Ag5 -14.0(3) . . . 2_485 ?
O1W Ag6 O5 Ag5 -103.9(4) . . . 2_485 ?
C6 Ag6 O5 Ag5 149.3(4) 2_575 . . 2_485 ?
Ag5 Ag6 O5 Ag5 112.8(3) . . . 2_485 ?
Ag4 Ag6 O5 Ag5 169.3(3) . . . 2_485 ?
O5 C23 O6 Ag4 27(2) . . . . ?
C24 C23 O6 Ag4 -155.6(11) . . . . ?
C7 Ag4 O6 C23 -27.0(12) 2_575 . . . ?
C9 Ag4 O6 C23 129.1(12) 2_475 . . . ?
O14 Ag4 O6 C23 -119.9(12) . . . . ?
Ag3 Ag4 O6 C23 92.2(11) . . . . ?
Ag5 Ag4 O6 C23 18.5(12) . . . . ?
Ag3 Ag4 O6 C23 110.1(11) 2_475 . . . ?
Ag2 Ag4 O6 C23 166.9(10) 2_475 . . . ?
Ag6 Ag4 O6 C23 -36.3(11) . . . . ?
Ag1 Ag4 O6 C23 16.5(15) . . . . ?
O8 C25 O7 Ag12 20(2) . . . . ?
C26 C25 O7 Ag12 -163.9(10) . . . . ?
O8 C25 O7 Ag11 -24(2) . . . . ?
C26 C25 O7 Ag11 151.7(10) . . . . ?
Ag11 Ag12 O7 C25 -111.5(10) . . . . ?
Ag13 Ag12 O7 C25 89.8(10) . . . . ?
C18 Ag12 O7 C25 -133.4(12) 2_576 . . . ?
Ag11 Ag12 O7 C25 -116.9(10) 2_676 . . . ?
Ag10 Ag12 O7 C25 -53.4(11) . . . . ?
Ag8 Ag12 O7 C25 -177.4(9) 2_676 . . . ?
Ag9 Ag12 O7 C25 -26.1(10) . . . . ?
Ag13 Ag12 O7 Ag11 -158.7(3) . . . . ?
C18 Ag12 O7 Ag11 -21.9(11) 2_576 . . . ?
Ag11 Ag12 O7 Ag11 -5.42(12) 2_676 . . . ?
Ag10 Ag12 O7 Ag11 58.1(2) . . . . ?
Ag8 Ag12 O7 Ag11 -65.93(17) 2_676 . . . ?
Ag9 Ag12 O7 Ag11 85.43(11) . . . . ?
Ag12 Ag11 O7 C25 95.8(11) . . . . ?
Ag11 Ag11 O7 C25 -111.7(11) 2_676 . . . ?
C18 Ag11 O7 C25 104.6(11) 2_576 . . . ?
C18 Ag11 O7 C25 -83.7(11) 1_655 . . . ?
Ag12 Ag11 O7 C25 -92.4(11) 2_676 . . . ?
Ag8 Ag11 O7 C25 -29.4(11) . . . . ?
Ag10 Ag11 O7 C25 38.0(12) . . . . ?
Ag13 Ag11 O7 C25 107.5(11) . . . . ?
Ag10 Ag11 O7 C25 -136.5(11) 2_676 . . . ?
Ag8 Ag11 O7 C25 162.0(10) 2_676 . . . ?
Ag9 Ag11 O7 C25 18.8(10) . . . . ?
Ag11 Ag11 O7 Ag12 152.5(6) 2_676 . . . ?
C18 Ag11 O7 Ag12 8.7(4) 2_576 . . . ?
C18 Ag11 O7 Ag12 -179.6(3) 1_655 . . . ?
Ag12 Ag11 O7 Ag12 171.72(19) 2_676 . . . ?
Ag8 Ag11 O7 Ag12 -125.19(15) . . . . ?
Ag10 Ag11 O7 Ag12 -57.8(2) . . . . ?
Ag13 Ag11 O7 Ag12 11.65(15) . . . . ?
Ag10 Ag11 O7 Ag12 127.65(15) 2_676 . . . ?
Ag8 Ag11 O7 Ag12 66.20(18) 2_676 . . . ?
Ag9 Ag11 O7 Ag12 -77.00(15) . . . . ?
O7 C25 O8 Ag9 8(2) . . . . ?
C26 C25 O8 Ag9 -167.2(10) . . . . ?
O7 C25 O8 Ag7 -178.2(10) . . . 2_666 ?
C26 C25 O8 Ag7 6.2(18) . . . 2_666 ?
C16 Ag9 O8 C25 80.8(11) . . . . ?
O2 Ag9 O8 C25 -172.3(10) 2_666 . . . ?
O3 Ag9 O8 C25 -79.4(10) . . . . ?
Ag10 Ag9 O8 C25 -9.0(11) . . . . ?
Ag8 Ag9 O8 C25 56.6(10) . . . . ?
Ag7 Ag9 O8 C25 120.9(9) . . . . ?
Ag12 Ag9 O8 C25 -20.5(9) . . . . ?
Ag11 Ag9 O8 C25 5.2(9) . . . . ?
C16 Ag9 O8 Ag7 -94.2(6) . . . 2_666 ?
O2 Ag9 O8 Ag7 12.7(3) 2_666 . . 2_666 ?
O3 Ag9 O8 Ag7 105.6(4) . . . 2_666 ?
Ag10 Ag9 O8 Ag7 176.01(6) . . . 2_666 ?
Ag8 Ag9 O8 Ag7 -118.5(2) . . . 2_666 ?
Ag7 Ag9 O8 Ag7 -54.2(3) . . . 2_666 ?
Ag12 Ag9 O8 Ag7 164.5(3) . . . 2_666 ?
Ag11 Ag9 O8 Ag7 -169.9(3) . . . 2_666 ?
O10 C27 O9 Ag5 -28(2) . . . . ?
C28 C27 O9 Ag5 156.6(11) . . . . ?
C7 Ag5 O9 C27 10.5(12) 2_575 . . . ?
O11 Ag5 O9 C27 -175.9(10) 2_485 . . . ?
O5 Ag5 O9 C27 -99.2(10) 2_485 . . . ?
Ag1 Ag5 O9 C27 43.7(10) . . . . ?
Ag4 Ag5 O9 C27 68.0(12) . . . . ?
Ag6 Ag5 O9 C27 -40.7(12) . . . . ?
O9 C27 O10 Ag1 -14.7(19) . . . . ?
C28 C27 O10 Ag1 160.3(12) . . . . ?
C7 Ag1 O10 C27 83.3(9) 2_575 . . . ?
O2W Ag1 O10 C27 -171.2(9) . . . . ?
C9 Ag1 O10 C27 -61.7(9) . . . . ?
C8 Ag1 O10 C27 -81.6(9) . . . . ?
Ag3 Ag1 O10 C27 -24.3(9) . . . . ?
Ag5 Ag1 O10 C27 38.5(8) . . . . ?
Ag3 Ag1 O10 C27 -41.7(10) 2_475 . . . ?
Ag4 Ag1 O10 C27 54.2(10) . . . . ?
O12 C29 O11 Ag5 -13.4(19) . . . 2_485 ?
C30 C29 O11 Ag5 167.3(10) . . . 2_485 ?
O12 C29 O11 Ag6 175.6(10) . . . . ?
C30 C29 O11 Ag6 -3.7(18) . . . . ?
C7 Ag6 O11 C29 55.6(13) 2_575 . . . ?
O5 Ag6 O11 C29 -172.2(12) . . . . ?
O1W Ag6 O11 C29 -78.6(11) . . . . ?
C6 Ag6 O11 C29 19.3(13) 2_575 . . . ?
Ag5 Ag6 O11 C29 112.9(11) . . . . ?
Ag4 Ag6 O11 C29 -162.7(9) . . . . ?
C7 Ag6 O11 Ag5 -116.4(5) 2_575 . . 2_485 ?
O5 Ag6 O11 Ag5 15.8(3) . . . 2_485 ?
O1W Ag6 O11 Ag5 109.4(4) . . . 2_485 ?
C6 Ag6 O11 Ag5 -152.7(3) 2_575 . . 2_485 ?
Ag5 Ag6 O11 Ag5 -59.1(3) . . . 2_485 ?
Ag4 Ag6 O11 Ag5 25.2(8) . . . 2_485 ?
O11 C29 O12 Ag2 -36(2) . . . 2_485 ?
C30 C29 O12 Ag2 142.8(11) . . . 2_485 ?
O14 C31 O13 Ag2 10(4) . . . 2_475 ?
C32 C31 O13 Ag2 -172.9(18) . . . 2_475 ?
O13 C31 O14 Ag4 17(4) . . . . ?
C32 C31 O14 Ag4 -159.6(15) . . . . ?
C7 Ag4 O14 C31 102.9(15) 2_575 . . . ?
O6 Ag4 O14 C31 -140.6(15) . . . . ?
C9 Ag4 O14 C31 -51.8(16) 2_475 . . . ?
Ag3 Ag4 O14 C31 -0.4(17) . . . . ?
Ag5 Ag4 O14 C31 116.7(14) . . . . ?
Ag3 Ag4 O14 C31 -2.5(16) 2_475 . . . ?
Ag2 Ag4 O14 C31 -24.6(15) 2_475 . . . ?
Ag6 Ag4 O14 C31 149.9(16) . . . . ?
Ag1 Ag4 O14 C31 58.2(16) . . . . ?
O16 C33 O15 Ag8 28(13) . . . . ?
C34 C33 O15 Ag8 -158(4) . . . . ?
C16 Ag8 O15 C33 -62(4) . . . . ?
O1 Ag8 O15 C33 53(3) . . . . ?
C18 Ag8 O15 C33 140(3) 1_655 . . . ?
Ag11 Ag8 O15 C33 166(3) . . . . ?
Ag9 Ag8 O15 C33 -26(4) . . . . ?
Ag11 Ag8 O15 C33 -177(3) 2_676 . . . ?
Ag7 Ag8 O15 C33 -17(3) . . . . ?
Ag12 Ag8 O15 C33 179(3) 2_676 . . . ?
Ag10 Ag8 O15 C33 -114(3) . . . . ?
Ag13 Ag8 O15 C33 177(4) 2_676 . . . ?
O15 C33 O16 O17 85(13) . . . . ?
C34 C33 O16 O17 -89(6) . . . . ?
O15 C33 O16 Ag7 -17(15) . . . . ?
C34 C33 O16 Ag7 169(3) . . . . ?
C16 Ag7 O16 O17 -111.3(19) . . . . ?
O2 Ag7 O16 O17 127(2) . . . . ?
O8 Ag7 O16 O17 54(2) 2_666 . . . ?
C15 Ag7 O16 O17 -83(2) . . . . ?
Ag9 Ag7 O16 O17 -154.3(14) . . . . ?
Ag8 Ag7 O16 O17 -148(2) . . . . ?
C16 Ag7 O16 C33 33(5) . . . . ?
O2 Ag7 O16 C33 -89(5) . . . . ?
O8 Ag7 O16 C33 -163(5) 2_666 . . . ?
O17 Ag7 O16 C33 144(6) . . . . ?
C15 Ag7 O16 C33 61(5) . . . . ?
Ag9 Ag7 O16 C33 -10(6) . . . . ?
Ag8 Ag7 O16 C33 -5(5) . . . . ?
C33 O16 O17 Ag7 -116(5) . . . . ?
C16 Ag7 O17 O16 80(2) . . . . ?
O2 Ag7 O17 O16 -56(2) . . . . ?
O8 Ag7 O17 O16 -128(2) 2_666 . . . ?
C15 Ag7 O17 O16 101(2) . . . . ?
Ag9 Ag7 O17 O16 57(3) . . . . ?
Ag8 Ag7 O17 O16 32(2) . . . . ?
